data_4337976
loop_
_publ_author_name
'Ciabatti, Iacopo'
'Femoni, Cristina'
'Hayatifar, Mohammad'
'Iapalucci, Maria Carmela'
'Longoni, Giuliano'
'Pinzino, Calogero'
'Solmi, Matilde Valeria'
'Zacchini, Stefano'

_publ_section_title
;
 The Redox Chemistry of [Co6C(CO)15](2-): A Synthetic Route to New
 Co-Carbide Carbonyl Clusters.
;
_journal_issue 7
_journal_name_full 'Inorganic chemistry'
_journal_page_first 3818
_journal_paper_doi 10.1021/ic500161e
_journal_volume 53
_journal_year 2014
_chemical_formula_sum 'C45.25 H32.5 Cl0.5 Co11 N2 O23'
_chemical_formula_weight 1638.19
_chemical_name_systematic
; 
 ? 
;
_space_group_IT_number 2
_symmetry_cell_setting triclinic
_symmetry_space_group_name_Hall '-P 1'
_symmetry_space_group_name_H-M 'P -1'
_atom_sites_solution_hydrogens geom
_atom_sites_solution_primary direct
_atom_sites_solution_secondary difmap
_audit_creation_method SHELXL-97
_cell_angle_alpha 106.9450(10)
_cell_angle_beta 97.0880(10)
_cell_angle_gamma 90.8430(10)
_cell_formula_units_Z 4
_cell_length_a 9.9820(10)
_cell_length_b 24.042(2)
_cell_length_c 24.415(2)
_cell_measurement_reflns_used 7124
_cell_measurement_temperature 295(2)
_cell_measurement_theta_max 21.557
_cell_measurement_theta_min 2.2005
_cell_volume 5554.1(9)
_computing_cell_refinement 'APEX2 (Bruker AXS, 2006)'
_computing_data_collection 'APEX2 (Bruker AXS, 2006)'
_computing_data_reduction 'SAINT (Bruker AXS, 2004)'
_computing_molecular_graphics 'SCHAKAL99 (Keller, 1999)'
_computing_publication_material 'XCIF (Bruker AXS, 2001)'
_computing_structure_refinement 'SHELXL-97 (Sheldrick, 1997)'
_computing_structure_solution 'SHELXS-97 (Sheldrick, 1990)'
_diffrn_ambient_temperature 295(2)
_diffrn_measured_fraction_theta_full 0.994
_diffrn_measured_fraction_theta_max 0.994
_diffrn_measurement_device_type 'CCD area detector'
_diffrn_measurement_method 'phi and pmega scans'
_diffrn_radiation_monochromator graphite
_diffrn_radiation_source 'fine-focus sealed tube'
_diffrn_radiation_type MoK\a
_diffrn_radiation_wavelength 0.71073
_diffrn_reflns_av_R_equivalents 0.0645
_diffrn_reflns_av_unetI/netI 0.0902
_diffrn_reflns_limit_h_max 12
_diffrn_reflns_limit_h_min -12
_diffrn_reflns_limit_k_max 29
_diffrn_reflns_limit_k_min -29
_diffrn_reflns_limit_l_max 30
_diffrn_reflns_limit_l_min -30
_diffrn_reflns_number 58138
_diffrn_reflns_theta_full 26.00
_diffrn_reflns_theta_max 26.00
_diffrn_reflns_theta_min 1.42
_exptl_absorpt_coefficient_mu 3.297
_exptl_absorpt_correction_T_max 0.6739
_exptl_absorpt_correction_T_min 0.5308
_exptl_absorpt_correction_type empirical
_exptl_absorpt_process_details
;
 Data were corrected for Lorentz polarization and absorption
 effects (empirical absorption corrections SADABS).
 R(int) = 0.0955 (selected reflections only, before parameter refinement)
 R(int) = 0.0486 (selected reflections only, after parameter refinement)
;
_exptl_crystal_colour black
_exptl_crystal_density_diffrn 1.959
_exptl_crystal_density_method 'not measured'
_exptl_crystal_description prism
_exptl_crystal_F_000 3230
_exptl_crystal_size_max 0.22
_exptl_crystal_size_mid 0.15
_exptl_crystal_size_min 0.13
_refine_diff_density_max 0.736
_refine_diff_density_min -0.461
_refine_diff_density_rms 0.091
_refine_ls_extinction_method none
_refine_ls_goodness_of_fit_ref 0.970
_refine_ls_hydrogen_treatment constr
_refine_ls_matrix_type full
_refine_ls_number_parameters 1471
_refine_ls_number_reflns 21727
_refine_ls_number_restraints 543
_refine_ls_restrained_S_all 0.986
_refine_ls_R_factor_all 0.1136
_refine_ls_R_factor_gt 0.0474
_refine_ls_shift/su_max 0.001
_refine_ls_shift/su_mean 0.000
_refine_ls_structure_factor_coef Fsqd
_refine_ls_weighting_details 'calc w=1/[\s^2^(Fo^2^)+(0.0356P)^2^+0.0000P] where P=(Fo^2^+2Fc^2^)/3'
_refine_ls_weighting_scheme calc
_refine_ls_wR_factor_gt 0.0818
_refine_ls_wR_factor_ref 0.1027
_reflns_number_gt 11912
_reflns_number_total 21727
_reflns_threshold_expression >2sigma(I)
_cod_data_source_file ic500161e_si_001.cif
_cod_data_source_block 4_[TMBA]2[Co11C2(CO)23].0.25CH2Cl2
_cod_depositor_comments 'Adding full bibliography for 4337973--4337985.cif.'
_cod_original_cell_volume 5554.2(10)
_cod_original_sg_symbol_H-M P-1
_cod_original_formula_sum 'C45.25 H32.50 Cl0.50 Co11 N2 O23'
_cod_database_code 4337976

loop_
_symmetry_equiv_pos_as_xyz
'x, y, z'
'-x, -y, -z'

loop_
_atom_site_label
_atom_site_type_symbol
_atom_site_fract_x
_atom_site_fract_y
_atom_site_fract_z
_atom_site_U_iso_or_equiv
_atom_site_adp_type
_atom_site_occupancy
_atom_site_symmetry_multiplicity
_atom_site_calc_flag
_atom_site_refinement_flags
_atom_site_disorder_assembly
_atom_site_disorder_group
Co1 Co 0.26519(9) -0.03044(4) 0.14984(4) 0.0512(2) Uani 1 1 d . . .
Co2 Co 0.52017(9) -0.03994(4) 0.15749(4) 0.0562(3) Uani 1 1 d . . .
Co3 Co 0.39211(8) -0.01422(3) 0.24843(3) 0.0441(2) Uani 1 1 d . . .
Co4 Co 0.41910(8) 0.04222(3) 0.11991(3) 0.0414(2) Uani 1 1 d . . .
Co5 Co 0.42890(8) 0.09208(3) 0.31190(3) 0.0417(2) Uani 1 1 d . . .
Co6 Co 0.57782(8) 0.06047(3) 0.22935(3) 0.0421(2) Uani 1 1 d . . .
Co7 Co 0.33630(8) 0.10087(4) 0.20820(3) 0.0422(2) Uani 1 1 d . . .
Co8 Co 0.20774(8) 0.15687(3) 0.28387(3) 0.0401(2) Uani 1 1 d . . .
Co9 Co 0.39315(8) 0.22950(3) 0.26899(3) 0.0434(2) Uani 1 1 d . . .
Co10 Co 0.41395(9) 0.19910(4) 0.36197(3) 0.0499(2) Uani 1 1 d . . .
Co11 Co 0.58879(8) 0.17035(3) 0.28636(3) 0.0411(2) Uani 1 1 d . . .
C1 C 0.4064(5) 0.0247(2) 0.1918(2) 0.0400(14) Uani 1 1 d . . .
C2 C 0.3991(5) 0.1545(2) 0.2803(2) 0.0391(14) Uani 1 1 d . . .
C3 C 0.3234(7) 0.0267(3) 0.3180(3) 0.0520(17) Uani 1 1 d U . .
C4 C 0.0946(8) -0.0319(3) 0.1177(3) 0.0577(18) Uani 1 1 d U . .
C5 C 0.1479(6) 0.1069(3) 0.2056(3) 0.0446(15) Uani 1 1 d U . .
C6 C 0.1111(6) 0.2186(3) 0.2819(3) 0.0505(16) Uani 1 1 d U . .
C7 C 0.3338(6) 0.1155(3) 0.1368(2) 0.0399(14) Uani 1 1 d U . .
C8 C 0.5831(6) 0.2362(3) 0.2586(3) 0.0469(16) Uani 1 1 d U . .
C9 C 0.6823(6) 0.1271(3) 0.2260(3) 0.0559(18) Uani 1 1 d U . .
C10 C 0.7434(7) 0.1917(3) 0.3345(3) 0.0535(17) Uani 1 1 d U . .
C11 C 0.7157(7) 0.0158(3) 0.2082(3) 0.0553(18) Uani 1 1 d U . .
C13 C 0.5859(7) -0.1006(3) 0.1752(3) 0.0622(19) Uani 1 1 d U . .
C14 C 0.3203(7) -0.0991(4) 0.1085(3) 0.071(2) Uani 1 1 d U . .
C15 C 0.4597(7) -0.0649(3) 0.2826(3) 0.0621(19) Uani 1 1 d U . .
C16 C 0.2267(7) -0.0558(3) 0.2146(3) 0.0602(19) Uani 1 1 d U . .
C17 C 0.0945(7) 0.1183(3) 0.3125(3) 0.0581(18) Uani 1 1 d U . .
C18 C 0.4461(7) 0.1225(3) 0.3901(3) 0.0609(19) Uani 1 1 d U . .
C19 C 0.2720(7) 0.2204(3) 0.3982(3) 0.0635(19) Uani 1 1 d U . .
C20 C 0.3277(6) 0.2631(3) 0.2164(3) 0.0476(16) Uani 1 1 d U . .
C21 C 0.4005(7) 0.2895(3) 0.3332(3) 0.0609(19) Uani 1 1 d U . .
C22 C 0.5488(7) 0.0703(3) 0.0901(3) 0.065(2) Uani 1 1 d U . .
C23 C 0.5414(7) 0.2385(3) 0.4152(3) 0.0622(19) Uani 1 1 d U . .
C24 C 0.2981(8) 0.0085(3) 0.0577(3) 0.064(2) Uani 1 1 d U . .
C25 C 0.5776(7) -0.0529(3) 0.0895(3) 0.0643(19) Uani 1 1 d U . .
C26 C 0.6059(7) 0.0635(3) 0.3094(3) 0.0539(17) Uani 1 1 d U . .
O3 O 0.2534(5) 0.01593(19) 0.3487(2) 0.0723(14) Uani 1 1 d U . .
O4 O -0.0131(5) -0.0320(2) 0.0959(2) 0.0815(16) Uani 1 1 d U . .
O5 O 0.0469(4) 0.09165(18) 0.17593(19) 0.0587(12) Uani 1 1 d U . .
O6 O 0.0400(5) 0.2548(2) 0.2814(2) 0.0768(15) Uani 1 1 d U . .
O7 O 0.3015(4) 0.14873(18) 0.11234(17) 0.0557(12) Uani 1 1 d U . .
O8 O 0.6528(4) 0.2675(2) 0.2445(2) 0.0701(14) Uani 1 1 d U . .
O9 O 0.7626(5) 0.1371(2) 0.1984(2) 0.0850(16) Uani 1 1 d U . .
O10 O 0.8421(5) 0.2057(2) 0.3645(2) 0.0865(16) Uani 1 1 d U . .
O11 O 0.8237(5) 0.0002(2) 0.2067(2) 0.0683(13) Uani 1 1 d U . .
O13 O 0.6309(5) -0.1402(2) 0.1848(2) 0.0911(17) Uani 1 1 d U . .
O14 O 0.3182(5) -0.1457(2) 0.0788(2) 0.0962(18) Uani 1 1 d U . .
O15 O 0.4996(6) -0.0987(2) 0.3042(2) 0.106(2) Uani 1 1 d U . .
O16 O 0.1438(5) -0.0846(2) 0.2251(2) 0.0887(17) Uani 1 1 d U . .
O17 O 0.0171(5) 0.0928(2) 0.3274(2) 0.0897(17) Uani 1 1 d U . .
O18 O 0.4660(6) 0.1199(2) 0.4364(2) 0.0919(18) Uani 1 1 d U . .
O19 O 0.1886(5) 0.2386(2) 0.4254(2) 0.0958(18) Uani 1 1 d U . .
O20 O 0.2874(5) 0.2859(2) 0.1836(2) 0.0714(14) Uani 1 1 d U . .
O21 O 0.4121(5) 0.3358(2) 0.3645(2) 0.0821(16) Uani 1 1 d U . .
O22 O 0.6268(6) 0.0889(2) 0.0694(2) 0.1022(19) Uani 1 1 d U . .
O23 O 0.6217(6) 0.2656(3) 0.4506(2) 0.0988(19) Uani 1 1 d U . .
O24 O 0.2247(6) -0.0054(2) 0.0165(2) 0.0928(18) Uani 1 1 d U . .
O25 O 0.6235(6) -0.0679(2) 0.0473(2) 0.0886(17) Uani 1 1 d U . .
O26 O 0.6924(5) 0.0526(2) 0.34171(19) 0.0695(14) Uani 1 1 d U . .
Co21 Co 0.07870(9) 0.45129(4) 0.15681(4) 0.0525(2) Uani 1 1 d . . .
Co22 Co 0.32994(8) 0.46949(4) 0.15567(4) 0.0471(2) Uani 1 1 d . . .
Co23 Co 0.25525(8) 0.47468(3) 0.25059(3) 0.0404(2) Uani 1 1 d . . .
Co24 Co 0.24966(8) 0.57770(3) 0.32035(3) 0.0411(2) Uani 1 1 d . . .
Co25 Co 0.05496(8) 0.54880(3) 0.23440(4) 0.0425(2) Uani 1 1 d . . .
Co26 Co 0.29190(8) 0.59357(3) 0.22005(3) 0.0411(2) Uani 1 1 d . . .
Co27 Co 0.08524(8) 0.65803(3) 0.29699(4) 0.0437(2) Uani 1 1 d . . .
Co28 Co 0.30084(9) 0.68321(4) 0.37674(4) 0.0543(2) Uani 1 1 d . . .
Co29 Co 0.46488(8) 0.64670(3) 0.30004(3) 0.0436(2) Uani 1 1 d . . .
Co30 Co 0.27852(8) 0.72038(3) 0.28732(4) 0.0509(2) Uani 1 1 d . . .
Co31 Co 0.15499(8) 0.54054(3) 0.12822(3) 0.0439(2) Uani 1 1 d . . .
C31 C 0.2056(5) 0.5175(2) 0.1979(2) 0.0367(14) Uani 1 1 d . . .
C32 C 0.2709(5) 0.6437(2) 0.2942(2) 0.0380(14) Uani 1 1 d . . .
C33 C 0.3521(6) 0.5108(3) 0.3242(3) 0.0487(16) Uani 1 1 d U . .
C34 C 0.0679(6) 0.5484(3) 0.3141(3) 0.0513(17) Uani 1 1 d U . .
C35 C 0.4121(7) 0.4418(3) 0.2186(3) 0.0542(17) Uani 1 1 d U . .
C36 C 0.2404(7) 0.4020(3) 0.1108(3) 0.0621(19) Uani 1 1 d U . .
C37 C 0.4798(6) 0.6036(3) 0.2210(3) 0.0456(15) Uani 1 1 d U . .
C38 C 0.2540(5) 0.6142(3) 0.1515(2) 0.0422(15) Uani 1 1 d U . .
C39 C 0.2096(6) 0.4157(3) 0.2756(3) 0.0516(17) Uani 1 1 d U . .
C40 C 0.0119(7) 0.3922(3) 0.1735(3) 0.0595(18) Uani 1 1 d U . .
C41 C -0.0215(7) 0.4434(3) 0.0907(3) 0.067(2) Uani 1 1 d U . .
C42 C 0.2765(7) 0.6031(3) 0.3992(3) 0.0563(18) Uani 1 1 d U . .
C43 C 0.4650(7) 0.7019(3) 0.4174(3) 0.0634(19) Uani 1 1 d U . .
C44 C 0.5624(7) 0.7095(3) 0.3012(3) 0.0631(19) Uani 1 1 d U . .
C45 C 0.0835(7) 0.7257(3) 0.2720(3) 0.0580(18) Uani 1 1 d U . .
C46 C 0.0074(7) 0.5676(3) 0.0987(3) 0.070(2) Uani 1 1 d U . .
C47 C 0.4741(7) 0.4702(3) 0.1204(3) 0.0585(18) Uani 1 1 d U . .
C48 C 0.2329(8) 0.5114(3) 0.0654(3) 0.071(2) Uani 1 1 d U . .
C49 C -0.0989(7) 0.5060(3) 0.2139(3) 0.066(2) Uani 1 1 d U . .
C50 C -0.0437(6) 0.6177(3) 0.2336(3) 0.0578(18) Uani 1 1 d U . .
C51 C -0.0454(7) 0.6774(3) 0.3425(3) 0.067(2) Uani 1 1 d U . .
C52 C 0.3187(8) 0.7770(4) 0.3552(3) 0.077(2) Uani 1 1 d U . .
C53 C 0.3187(7) 0.7583(3) 0.2391(3) 0.0613(19) Uani 1 1 d U . .
C54 C 0.1978(8) 0.7169(3) 0.4293(3) 0.075(2) Uani 1 1 d U . .
C55 C 0.5887(7) 0.6057(3) 0.3282(3) 0.0616(19) Uani 1 1 d U . .
O33 O 0.4340(4) 0.49917(19) 0.35731(19) 0.0664(13) Uani 1 1 d U . .
O34 O -0.0030(4) 0.5353(2) 0.34333(19) 0.0666(13) Uani 1 1 d U . .
O35 O 0.5051(5) 0.4165(2) 0.22960(19) 0.0743(15) Uani 1 1 d U . .
O36 O 0.2321(5) 0.3559(2) 0.0789(2) 0.0857(16) Uani 1 1 d U . .
O37 O 0.5654(4) 0.5921(2) 0.1918(2) 0.0676(13) Uani 1 1 d U . .
O38 O 0.2764(4) 0.65098(18) 0.13102(18) 0.0610(12) Uani 1 1 d U . .
O39 O 0.1843(5) 0.3770(2) 0.2911(2) 0.0764(15) Uani 1 1 d U . .
O40 O -0.0400(5) 0.3527(2) 0.1819(2) 0.0895(17) Uani 1 1 d U . .
O41 O -0.0893(6) 0.4314(2) 0.0469(2) 0.0963(18) Uani 1 1 d U . .
O42 O 0.2786(5) 0.5962(2) 0.4437(2) 0.0802(15) Uani 1 1 d U . .
O43 O 0.5634(5) 0.7150(3) 0.4472(2) 0.1000(19) Uani 1 1 d U . .
O44 O 0.6339(5) 0.7472(2) 0.3016(2) 0.0902(17) Uani 1 1 d U . .
O45 O 0.0083(5) 0.7548(2) 0.2546(2) 0.0834(16) Uani 1 1 d U . .
O46 O -0.0834(5) 0.5863(3) 0.0784(3) 0.111(2) Uani 1 1 d U . .
O47 O 0.5644(5) 0.4730(2) 0.0965(2) 0.0836(16) Uani 1 1 d U . .
O48 O 0.2793(6) 0.4987(3) 0.0232(2) 0.0956(18) Uani 1 1 d U . .
O49 O -0.2058(5) 0.4859(2) 0.2097(2) 0.0889(17) Uani 1 1 d U . .
O50 O -0.1372(5) 0.6285(2) 0.2058(2) 0.0832(16) Uani 1 1 d U . .
O51 O -0.1253(5) 0.6914(3) 0.3716(2) 0.106(2) Uani 1 1 d U . .
O52 O 0.3403(7) 0.8213(2) 0.3885(3) 0.112(2) Uani 1 1 d U . .
O53 O 0.3432(6) 0.7838(2) 0.2083(2) 0.0932(17) Uani 1 1 d U . .
O54 O 0.1328(6) 0.7381(3) 0.4645(2) 0.127(2) Uani 1 1 d U . .
O55 O 0.6697(5) 0.5792(2) 0.3443(2) 0.0971(18) Uani 1 1 d U . .
N1 N 0.1883(5) 0.5953(2) 0.6216(2) 0.0560(14) Uani 1 1 d U . .
C101 C 0.3156(8) 0.5700(4) 0.6382(4) 0.116(3) Uani 1 1 d U . .
H10A H 0.3668 0.5601 0.6062 0.173 Uiso 1 1 calc R . .
H10B H 0.2950 0.5355 0.6485 0.173 Uiso 1 1 calc R . .
H10C H 0.3674 0.5978 0.6706 0.173 Uiso 1 1 calc R . .
C102 C 0.1104(8) 0.6110(3) 0.6710(3) 0.092(3) Uani 1 1 d U . .
H10D H 0.0288 0.6283 0.6606 0.137 Uiso 1 1 calc R . .
H10E H 0.1636 0.6383 0.7034 0.137 Uiso 1 1 calc R . .
H10F H 0.0880 0.5766 0.6811 0.137 Uiso 1 1 calc R . .
C103 C 0.2224(8) 0.6481(3) 0.6063(3) 0.098(3) Uani 1 1 d U . .
H10G H 0.2722 0.6380 0.5738 0.147 Uiso 1 1 calc R . .
H10H H 0.2765 0.6752 0.6386 0.147 Uiso 1 1 calc R . .
H10I H 0.1408 0.6657 0.5964 0.147 Uiso 1 1 calc R . .
C104 C 0.1095(6) 0.5510(3) 0.5703(3) 0.0616(18) Uani 1 1 d U . .
H10J H 0.0979 0.5151 0.5802 0.074 Uiso 1 1 calc R . .
H10K H 0.1631 0.5428 0.5386 0.074 Uiso 1 1 calc R . .
C105 C -0.0284(7) 0.5682(3) 0.5493(3) 0.0567(16) Uani 1 1 d U . .
C106 C -0.1426(7) 0.5491(3) 0.5662(3) 0.0638(18) Uani 1 1 d U . .
H106 H -0.1347 0.5278 0.5926 0.077 Uiso 1 1 calc R . .
C107 C -0.2691(8) 0.5614(3) 0.5440(3) 0.079(2) Uani 1 1 d U . .
H107 H -0.3461 0.5480 0.5552 0.095 Uiso 1 1 calc R . .
C108 C -0.2808(9) 0.5926(4) 0.5063(4) 0.091(2) Uani 1 1 d U . .
H108 H -0.3662 0.6015 0.4924 0.110 Uiso 1 1 calc R . .
C109 C -0.1710(9) 0.6110(4) 0.4885(3) 0.091(2) Uani 1 1 d U . .
H109 H -0.1813 0.6326 0.4624 0.109 Uiso 1 1 calc R . .
C110 C -0.0414(8) 0.5982(3) 0.5088(3) 0.076(2) Uani 1 1 d U . .
H110 H 0.0343 0.6097 0.4953 0.091 Uiso 1 1 calc R . .
N2 N 0.6008(5) 0.6870(2) 0.0872(2) 0.0578(14) Uani 1 1 d U . .
C201 C 0.7281(7) 0.7022(3) 0.0674(4) 0.098(3) Uani 1 1 d U . .
H20A H 0.7476 0.7435 0.0819 0.147 Uiso 1 1 calc R . .
H20B H 0.7176 0.6903 0.0260 0.147 Uiso 1 1 calc R . .
H20C H 0.8012 0.6824 0.0817 0.147 Uiso 1 1 calc R . .
C202 C 0.6176(7) 0.7048(3) 0.1513(3) 0.077(2) Uani 1 1 d U . .
H20D H 0.6362 0.7461 0.1661 0.116 Uiso 1 1 calc R . .
H20E H 0.6914 0.6852 0.1652 0.116 Uiso 1 1 calc R . .
H20F H 0.5361 0.6945 0.1641 0.116 Uiso 1 1 calc R . .
C203 C 0.5727(7) 0.6235(3) 0.0652(3) 0.069(2) Uani 1 1 d U . .
H20G H 0.5624 0.6115 0.0238 0.103 Uiso 1 1 calc R . .
H20H H 0.4909 0.6134 0.0779 0.103 Uiso 1 1 calc R . .
H20I H 0.6464 0.6043 0.0797 0.103 Uiso 1 1 calc R . .
C204 C 0.4836(6) 0.7205(3) 0.0678(3) 0.0557(16) Uani 1 1 d U . .
H20J H 0.4012 0.7078 0.0790 0.067 Uiso 1 1 calc R . .
H20K H 0.5008 0.7616 0.0880 0.067 Uiso 1 1 calc R . .
C205 C 0.4618(7) 0.7127(3) 0.0041(3) 0.0569(16) Uani 1 1 d U . .
C206 C 0.5210(7) 0.7522(3) -0.0186(3) 0.075(2) Uani 1 1 d U . .
H206 H 0.5731 0.7842 0.0060 0.090 Uiso 1 1 calc R . .
C207 C 0.5033(8) 0.7444(4) -0.0776(4) 0.090(2) Uani 1 1 d U . .
H207 H 0.5415 0.7714 -0.0926 0.108 Uiso 1 1 calc R . .
C208 C 0.4292(9) 0.6969(4) -0.1131(4) 0.094(2) Uani 1 1 d U . .
H208 H 0.4202 0.6908 -0.1528 0.113 Uiso 1 1 calc R . .
C209 C 0.3684(9) 0.6582(4) -0.0927(4) 0.094(2) Uani 1 1 d U . .
H209 H 0.3168 0.6264 -0.1179 0.112 Uiso 1 1 calc R . .
C210 C 0.3836(7) 0.6664(3) -0.0341(3) 0.0726(19) Uani 1 1 d U . .
H210 H 0.3403 0.6401 -0.0198 0.087 Uiso 1 1 calc R . .
N3 N 0.9330(7) 0.9125(3) 0.3465(3) 0.0753(17) Uani 1 1 d U . .
C301 C 0.8377(9) 0.8624(4) 0.3350(4) 0.143(4) Uani 1 1 d U . .
H30A H 0.8622 0.8412 0.3622 0.215 Uiso 1 1 calc R . .
H30B H 0.8401 0.8375 0.2965 0.215 Uiso 1 1 calc R . .
H30C H 0.7481 0.8757 0.3387 0.215 Uiso 1 1 calc R . .
C302 C 0.9006(9) 0.9456(4) 0.3050(3) 0.117(3) Uani 1 1 d U . .
H30D H 0.9631 0.9788 0.3143 0.176 Uiso 1 1 calc R . .
H30E H 0.8103 0.9585 0.3070 0.176 Uiso 1 1 calc R . .
H30F H 0.9072 0.9212 0.2667 0.176 Uiso 1 1 calc R . .
C303 C 1.0724(7) 0.8887(3) 0.3393(3) 0.090(2) Uani 1 1 d U . .
H30G H 1.1386 0.9205 0.3481 0.135 Uiso 1 1 calc R . .
H30H H 1.0728 0.8649 0.3003 0.135 Uiso 1 1 calc R . .
H30I H 1.0937 0.8658 0.3652 0.135 Uiso 1 1 calc R . .
C304 C 0.9326(10) 0.9528(4) 0.4038(4) 0.127(3) Uani 1 1 d U . .
H30J H 0.8433 0.9678 0.4072 0.153 Uiso 1 1 calc R . .
H30K H 0.9961 0.9855 0.4091 0.153 Uiso 1 1 calc R . .
C305 C 0.9718(16) 0.9230(6) 0.4525(5) 0.155(3) Uani 1 1 d U . .
C306 C 1.1071(15) 0.9208(6) 0.4740(5) 0.181(4) Uani 1 1 d U . .
H306 H 1.1732 0.9365 0.4583 0.217 Uiso 1 1 calc R . .
C307 C 1.1473(17) 0.8962(6) 0.5177(6) 0.194(4) Uani 1 1 d U . .
H307 H 1.2369 0.8950 0.5330 0.232 Uiso 1 1 calc R . .
C308 C 1.0412(17) 0.8743(7) 0.5355(6) 0.187(4) Uani 1 1 d U . .
H308 H 1.0639 0.8581 0.5654 0.224 Uiso 1 1 calc R . .
C309 C 0.9111(17) 0.8720(7) 0.5175(6) 0.203(4) Uani 1 1 d U . .
H309 H 0.8484 0.8552 0.5339 0.244 Uiso 1 1 calc R . .
C310 C 0.8697(15) 0.8963(6) 0.4716(5) 0.187(4) Uani 1 1 d U . .
H310 H 0.7798 0.8944 0.4554 0.224 Uiso 1 1 calc R . .
N4 N 0.9532(5) 0.1915(2) 1.0772(2) 0.0504(13) Uani 1 1 d U . .
C401 C 0.9851(7) 0.2056(3) 1.1410(3) 0.0662(19) Uani 1 1 d U . .
H40A H 1.0754 0.1950 1.1507 0.099 Uiso 1 1 calc R . .
H40B H 0.9223 0.1843 1.1552 0.099 Uiso 1 1 calc R . .
H40C H 0.9783 0.2466 1.1584 0.099 Uiso 1 1 calc R . .
C402 C 0.8135(6) 0.2090(3) 1.0636(3) 0.083(2) Uani 1 1 d U . .
H40D H 0.7911 0.2005 1.0225 0.124 Uiso 1 1 calc R . .
H40E H 0.8084 0.2500 1.0815 0.124 Uiso 1 1 calc R . .
H40F H 0.7509 0.1879 1.0780 0.124 Uiso 1 1 calc R . .
C403 C 0.9578(7) 0.1275(3) 1.0515(3) 0.0656(19) Uani 1 1 d U . .
H40G H 1.0478 0.1158 1.0598 0.098 Uiso 1 1 calc R . .
H40H H 0.9330 0.1175 1.0104 0.098 Uiso 1 1 calc R . .
H40I H 0.8958 0.1079 1.0676 0.098 Uiso 1 1 calc R . .
C404 C 1.0570(6) 0.2243(3) 1.0558(3) 0.0513(16) Uani 1 1 d U . .
H40J H 1.0581 0.2653 1.0771 0.062 Uiso 1 1 calc R . .
H40K H 1.1456 0.2106 1.0648 0.062 Uiso 1 1 calc R . .
C405 C 1.0347(6) 0.2186(3) 0.9931(3) 0.0577(16) Uani 1 1 d U . .
C406 C 0.9602(7) 0.2582(3) 0.9730(4) 0.079(2) Uani 1 1 d U . .
H406 H 0.9262 0.2896 0.9988 0.095 Uiso 1 1 calc R . .
C407 C 0.9358(8) 0.2510(4) 0.9128(4) 0.093(2) Uani 1 1 d U . .
H407 H 0.8872 0.2778 0.8988 0.112 Uiso 1 1 calc R . .
C408 C 0.9846(9) 0.2042(4) 0.8761(4) 0.101(3) Uani 1 1 d U . .
H408 H 0.9656 0.1987 0.8365 0.121 Uiso 1 1 calc R . .
C409 C 1.0592(9) 0.1656(4) 0.8944(4) 0.096(2) Uani 1 1 d U . .
H409 H 1.0937 0.1348 0.8682 0.115 Uiso 1 1 calc R . .
C410 C 1.0844(8) 0.1725(3) 0.9542(3) 0.075(2) Uani 1 1 d U . .
H410 H 1.1351 0.1458 0.9675 0.090 Uiso 1 1 calc R . .
C501 C 0.405(4) 1.0211(12) 0.4858(6) 0.36(2) Uiso 0.50 1 d PD A -1
H50A H 0.4474 1.0563 0.4825 0.432 Uiso 0.50 1 calc PRD A -1
H50B H 0.3088 1.0194 0.4734 0.432 Uiso 0.50 1 calc PR A -1
Cl1 Cl 0.4810(11) 0.9589(5) 0.4499(4) 0.236(4) Uiso 0.50 1 d PD A -1
Cl2 Cl 0.4418(10) 1.0137(4) 0.5546(4) 0.212(4) Uiso 0.50 1 d PD A -1

loop_
_atom_site_aniso_label
_atom_site_aniso_U_11
_atom_site_aniso_U_22
_atom_site_aniso_U_33
_atom_site_aniso_U_23
_atom_site_aniso_U_13
_atom_site_aniso_U_12
Co1 0.0522(6) 0.0494(5) 0.0492(5) 0.0108(4) 0.0073(4) -0.0098(4)
Co2 0.0715(6) 0.0417(5) 0.0634(6) 0.0178(5) 0.0319(5) 0.0232(5)
Co3 0.0501(5) 0.0351(5) 0.0480(5) 0.0115(4) 0.0121(4) 0.0024(4)
Co4 0.0461(5) 0.0368(5) 0.0418(5) 0.0081(4) 0.0166(4) 0.0036(4)
Co5 0.0455(5) 0.0353(5) 0.0452(5) 0.0120(4) 0.0089(4) 0.0025(4)
Co6 0.0380(5) 0.0363(5) 0.0528(5) 0.0129(4) 0.0091(4) 0.0039(4)
Co7 0.0384(5) 0.0504(5) 0.0368(5) 0.0084(4) 0.0105(4) 0.0141(4)
Co8 0.0378(5) 0.0363(5) 0.0451(5) 0.0070(4) 0.0137(4) 0.0045(4)
Co9 0.0435(5) 0.0348(5) 0.0514(5) 0.0127(4) 0.0042(4) 0.0028(4)
Co10 0.0511(5) 0.0522(6) 0.0385(5) 0.0006(4) 0.0077(4) 0.0021(4)
Co11 0.0361(5) 0.0364(5) 0.0501(5) 0.0117(4) 0.0061(4) 0.0019(4)
C1 0.037(3) 0.039(3) 0.044(4) 0.009(3) 0.011(3) 0.001(3)
C2 0.040(3) 0.039(3) 0.038(3) 0.013(3) 0.002(3) 0.001(3)
C3 0.060(4) 0.045(4) 0.054(4) 0.016(3) 0.012(4) 0.014(3)
C4 0.068(5) 0.043(4) 0.061(5) 0.011(3) 0.015(4) -0.001(4)
C5 0.042(4) 0.038(4) 0.057(4) 0.014(3) 0.016(3) 0.008(3)
C6 0.049(4) 0.038(4) 0.062(4) 0.008(3) 0.012(3) -0.003(3)
C7 0.037(3) 0.042(4) 0.041(4) 0.009(3) 0.010(3) 0.003(3)
C8 0.044(4) 0.041(4) 0.055(4) 0.015(3) 0.006(3) 0.003(3)
C9 0.041(4) 0.052(4) 0.074(5) 0.015(4) 0.018(4) -0.002(3)
C10 0.049(4) 0.049(4) 0.064(5) 0.020(4) 0.006(4) 0.013(3)
C11 0.060(5) 0.054(4) 0.056(4) 0.018(3) 0.017(4) 0.014(4)
C13 0.064(5) 0.050(4) 0.074(5) 0.018(4) 0.014(4) 0.010(4)
C14 0.067(5) 0.070(5) 0.079(6) 0.020(5) 0.029(4) 0.017(4)
C15 0.081(5) 0.054(5) 0.056(4) 0.019(4) 0.018(4) 0.014(4)
C16 0.069(5) 0.052(4) 0.060(4) 0.017(4) 0.013(4) -0.013(4)
C17 0.055(4) 0.047(4) 0.070(5) 0.008(4) 0.022(4) 0.011(4)
C18 0.074(5) 0.057(4) 0.050(4) 0.016(4) 0.002(4) 0.013(4)
C19 0.066(5) 0.063(5) 0.060(5) 0.010(4) 0.022(4) -0.003(4)
C20 0.047(4) 0.048(4) 0.048(4) 0.013(3) 0.009(3) 0.002(3)
C21 0.062(5) 0.056(5) 0.056(4) 0.006(4) 0.000(4) -0.006(4)
C22 0.067(5) 0.056(4) 0.081(5) 0.024(4) 0.040(4) 0.016(4)
C23 0.071(5) 0.072(5) 0.039(4) 0.013(4) 0.001(4) -0.004(4)
C24 0.079(5) 0.060(5) 0.050(4) 0.010(4) 0.016(4) -0.004(4)
C25 0.071(5) 0.047(4) 0.071(5) 0.008(4) 0.016(4) 0.008(4)
C26 0.058(4) 0.052(4) 0.057(4) 0.021(3) 0.015(4) 0.011(4)
O3 0.092(4) 0.057(3) 0.074(3) 0.016(3) 0.044(3) -0.002(3)
O4 0.061(3) 0.076(4) 0.096(4) 0.013(3) -0.003(3) 0.009(3)
O5 0.045(3) 0.050(3) 0.069(3) 0.002(2) 0.000(2) 0.004(2)
O6 0.075(4) 0.055(3) 0.102(4) 0.021(3) 0.021(3) 0.027(3)
O7 0.070(3) 0.052(3) 0.051(3) 0.021(2) 0.014(2) 0.021(2)
O8 0.055(3) 0.067(3) 0.102(4) 0.048(3) 0.006(3) -0.007(3)
O9 0.080(4) 0.062(3) 0.116(4) 0.011(3) 0.061(3) -0.008(3)
O10 0.060(3) 0.095(4) 0.093(4) 0.021(3) -0.018(3) -0.001(3)
O11 0.054(3) 0.066(3) 0.087(3) 0.022(3) 0.015(3) 0.019(3)
O13 0.108(4) 0.055(3) 0.118(4) 0.036(3) 0.017(4) 0.032(3)
O14 0.089(4) 0.069(4) 0.110(5) -0.007(3) 0.015(3) -0.002(3)
O15 0.142(5) 0.085(4) 0.111(5) 0.056(4) 0.025(4) 0.036(4)
O16 0.098(4) 0.101(4) 0.067(3) 0.028(3) 0.010(3) -0.052(3)
O17 0.079(4) 0.089(4) 0.114(4) 0.036(3) 0.046(3) -0.006(3)
O18 0.148(5) 0.084(4) 0.049(3) 0.030(3) 0.003(3) 0.014(3)
O19 0.092(4) 0.105(4) 0.079(4) -0.005(3) 0.044(3) 0.013(3)
O20 0.081(4) 0.073(3) 0.069(3) 0.038(3) 0.003(3) 0.008(3)
O21 0.106(4) 0.055(3) 0.072(4) 0.003(3) -0.001(3) 0.002(3)
O22 0.093(4) 0.103(4) 0.130(5) 0.046(4) 0.064(4) -0.005(3)
O23 0.105(5) 0.119(5) 0.055(3) 0.010(3) -0.012(3) -0.032(4)
O24 0.108(5) 0.107(4) 0.050(3) 0.012(3) -0.011(3) -0.036(4)
O25 0.112(4) 0.094(4) 0.066(3) 0.016(3) 0.046(3) 0.031(3)
O26 0.066(3) 0.082(4) 0.065(3) 0.030(3) 0.004(3) 0.021(3)
Co21 0.0507(5) 0.0391(5) 0.0627(6) 0.0155(4) -0.0116(5) -0.0088(4)
Co22 0.0436(5) 0.0463(5) 0.0516(5) 0.0145(4) 0.0065(4) 0.0107(4)
Co23 0.0397(5) 0.0340(5) 0.0481(5) 0.0135(4) 0.0040(4) 0.0073(4)
Co24 0.0383(5) 0.0366(5) 0.0485(5) 0.0138(4) 0.0026(4) 0.0056(4)
Co25 0.0329(5) 0.0360(5) 0.0576(5) 0.0140(4) 0.0022(4) 0.0040(4)
Co26 0.0332(5) 0.0457(5) 0.0420(5) 0.0122(4) -0.0016(4) -0.0049(4)
Co27 0.0358(5) 0.0362(5) 0.0569(5) 0.0112(4) 0.0029(4) 0.0067(4)
Co28 0.0481(5) 0.0567(6) 0.0469(5) 0.0008(5) -0.0006(4) 0.0034(5)
Co29 0.0329(5) 0.0404(5) 0.0529(5) 0.0110(4) -0.0043(4) -0.0009(4)
Co30 0.0494(5) 0.0347(5) 0.0684(6) 0.0163(4) 0.0042(5) 0.0039(4)
Co31 0.0417(5) 0.0396(5) 0.0474(5) 0.0137(4) -0.0075(4) 0.0021(4)
C31 0.038(3) 0.032(3) 0.035(3) 0.006(3) -0.002(3) 0.000(3)
C32 0.031(3) 0.036(3) 0.042(3) 0.008(3) -0.005(3) 0.003(3)
C33 0.042(4) 0.045(4) 0.059(4) 0.016(3) 0.004(3) 0.007(3)
C34 0.045(4) 0.053(4) 0.060(4) 0.022(3) 0.007(3) 0.006(3)
C35 0.054(4) 0.054(4) 0.053(4) 0.013(3) 0.007(3) 0.009(4)
C36 0.062(5) 0.054(5) 0.068(5) 0.021(4) -0.005(4) 0.001(4)
C37 0.040(4) 0.041(4) 0.052(4) 0.009(3) 0.000(3) -0.002(3)
C38 0.032(3) 0.039(4) 0.052(4) 0.012(3) -0.001(3) -0.002(3)
C39 0.053(4) 0.049(4) 0.056(4) 0.015(3) 0.017(3) 0.017(3)
C40 0.061(5) 0.041(4) 0.068(5) 0.008(4) -0.002(4) 0.002(4)
C41 0.062(5) 0.055(4) 0.078(5) 0.022(4) -0.014(4) -0.006(4)
C42 0.054(4) 0.055(4) 0.057(4) 0.014(4) 0.006(4) 0.004(3)
C43 0.064(5) 0.070(5) 0.051(4) 0.012(4) 0.002(4) 0.002(4)
C44 0.051(4) 0.056(5) 0.078(5) 0.020(4) -0.008(4) -0.002(4)
C45 0.058(4) 0.035(4) 0.079(5) 0.013(4) 0.008(4) 0.006(3)
C46 0.059(5) 0.059(5) 0.086(5) 0.026(4) -0.020(4) -0.008(4)
C47 0.065(5) 0.058(4) 0.055(4) 0.021(4) 0.003(4) 0.010(4)
C48 0.089(6) 0.069(5) 0.053(5) 0.019(4) 0.004(4) 0.014(4)
C49 0.045(4) 0.051(4) 0.095(5) 0.014(4) 0.001(4) -0.009(4)
C50 0.043(4) 0.052(4) 0.070(5) 0.008(4) -0.004(4) 0.003(3)
C51 0.061(5) 0.067(5) 0.065(5) 0.010(4) 0.002(4) 0.004(4)
C52 0.069(5) 0.079(6) 0.074(6) 0.013(5) -0.002(4) 0.021(5)
C53 0.058(4) 0.049(4) 0.078(5) 0.023(4) 0.002(4) 0.007(4)
C54 0.076(5) 0.080(6) 0.056(5) 0.000(4) 0.001(4) 0.023(4)
C55 0.042(4) 0.069(5) 0.074(5) 0.027(4) -0.005(4) 0.001(4)
O33 0.065(3) 0.062(3) 0.067(3) 0.020(3) -0.018(3) 0.022(3)
O34 0.050(3) 0.084(4) 0.080(3) 0.044(3) 0.017(3) 0.002(3)
O35 0.064(3) 0.094(4) 0.072(3) 0.033(3) 0.012(3) 0.045(3)
O36 0.085(4) 0.056(3) 0.096(4) -0.008(3) 0.011(3) 0.007(3)
O37 0.049(3) 0.073(3) 0.075(3) 0.009(3) 0.019(3) 0.000(3)
O38 0.068(3) 0.054(3) 0.069(3) 0.033(3) 0.003(2) -0.007(2)
O39 0.090(4) 0.054(3) 0.101(4) 0.040(3) 0.026(3) 0.007(3)
O40 0.094(4) 0.056(3) 0.122(4) 0.036(3) 0.006(3) -0.018(3)
O41 0.099(4) 0.092(4) 0.082(4) 0.023(3) -0.036(3) -0.016(3)
O42 0.121(4) 0.070(3) 0.054(3) 0.023(3) 0.016(3) 0.007(3)
O43 0.070(4) 0.132(5) 0.071(4) 0.002(3) -0.025(3) -0.005(4)
O44 0.072(4) 0.069(4) 0.127(5) 0.031(3) -0.003(3) -0.022(3)
O45 0.069(3) 0.059(3) 0.134(5) 0.048(3) 0.009(3) 0.027(3)
O46 0.076(4) 0.122(5) 0.130(5) 0.047(4) -0.037(4) 0.031(4)
O47 0.075(4) 0.092(4) 0.090(4) 0.027(3) 0.036(3) 0.015(3)
O48 0.116(5) 0.115(5) 0.058(3) 0.026(3) 0.014(3) 0.037(4)
O49 0.051(3) 0.071(4) 0.129(5) 0.005(3) 0.012(3) -0.015(3)
O50 0.055(3) 0.063(3) 0.114(4) 0.016(3) -0.032(3) 0.013(3)
O51 0.072(4) 0.144(5) 0.096(4) 0.015(4) 0.032(3) 0.020(4)
O52 0.149(6) 0.061(4) 0.104(5) 0.001(3) -0.005(4) 0.008(4)
O53 0.108(4) 0.086(4) 0.105(4) 0.056(3) 0.017(4) 0.002(3)
O54 0.105(5) 0.164(6) 0.079(4) -0.016(4) 0.014(4) 0.049(4)
O55 0.062(3) 0.107(4) 0.129(5) 0.057(4) -0.017(3) 0.025(3)
N1 0.054(3) 0.048(3) 0.060(3) 0.008(3) 0.002(3) 0.002(3)
C101 0.074(6) 0.112(7) 0.138(8) 0.020(6) -0.034(5) 0.029(5)
C102 0.100(6) 0.100(6) 0.059(5) -0.003(5) 0.015(5) -0.026(5)
C103 0.105(6) 0.084(6) 0.096(6) 0.026(5) -0.014(5) -0.034(5)
C104 0.062(4) 0.047(4) 0.064(4) -0.001(3) 0.007(3) 0.010(3)
C105 0.064(4) 0.051(4) 0.050(4) 0.008(3) 0.005(3) 0.011(3)
C106 0.065(4) 0.070(4) 0.058(4) 0.019(3) 0.012(4) 0.005(4)
C107 0.064(4) 0.094(5) 0.078(5) 0.021(4) 0.013(4) 0.017(4)
C108 0.073(5) 0.100(5) 0.096(5) 0.025(4) -0.003(4) 0.031(4)
C109 0.101(6) 0.090(5) 0.086(5) 0.041(4) -0.005(5) 0.017(5)
C110 0.083(5) 0.080(5) 0.066(4) 0.024(4) 0.006(4) -0.001(4)
N2 0.047(3) 0.048(3) 0.087(4) 0.031(3) 0.017(3) 0.007(3)
C201 0.047(5) 0.112(7) 0.167(8) 0.085(6) 0.028(5) 0.008(5)
C202 0.079(5) 0.055(5) 0.093(6) 0.022(4) -0.004(5) 0.004(4)
C203 0.079(5) 0.043(4) 0.087(5) 0.021(4) 0.015(4) 0.012(4)
C204 0.047(4) 0.049(4) 0.077(4) 0.022(3) 0.022(3) 0.014(3)
C205 0.051(4) 0.052(4) 0.077(4) 0.029(3) 0.024(3) 0.020(3)
C206 0.066(4) 0.077(4) 0.098(5) 0.043(4) 0.029(4) 0.022(4)
C207 0.084(5) 0.103(5) 0.107(6) 0.053(5) 0.043(5) 0.034(4)
C208 0.105(6) 0.106(6) 0.086(5) 0.038(5) 0.035(4) 0.050(5)
C209 0.103(5) 0.079(5) 0.093(5) 0.013(5) 0.015(5) 0.037(4)
C210 0.081(5) 0.060(4) 0.078(5) 0.023(4) 0.011(4) 0.018(4)
N3 0.101(5) 0.076(4) 0.063(4) 0.038(3) 0.023(4) 0.027(4)
C301 0.125(8) 0.107(8) 0.188(10) 0.028(7) 0.030(7) -0.035(7)
C302 0.140(8) 0.137(8) 0.102(7) 0.070(6) 0.030(6) 0.060(6)
C303 0.086(6) 0.089(6) 0.109(6) 0.047(5) 0.019(5) 0.022(5)
C304 0.175(7) 0.121(6) 0.089(5) 0.029(5) 0.030(5) 0.058(6)
C305 0.209(8) 0.167(6) 0.110(6) 0.059(5) 0.049(6) 0.086(6)
C306 0.243(10) 0.189(8) 0.117(7) 0.054(6) 0.017(7) 0.089(8)
C307 0.259(11) 0.208(8) 0.113(7) 0.047(7) 0.013(8) 0.110(8)
C308 0.250(12) 0.226(8) 0.113(7) 0.085(6) 0.038(8) 0.104(9)
C309 0.256(11) 0.257(8) 0.141(7) 0.110(6) 0.059(8) 0.076(9)
C310 0.236(9) 0.234(8) 0.134(7) 0.101(6) 0.069(7) 0.071(8)
N4 0.043(3) 0.042(3) 0.067(3) 0.020(3) 0.002(3) 0.001(2)
C401 0.075(5) 0.052(4) 0.071(5) 0.015(4) 0.013(4) 0.005(4)
C402 0.042(4) 0.086(6) 0.128(7) 0.046(5) 0.008(4) 0.012(4)
C403 0.071(5) 0.040(4) 0.080(5) 0.013(4) 0.004(4) -0.010(4)
C404 0.043(3) 0.042(3) 0.068(4) 0.017(3) 0.004(3) -0.004(3)
C405 0.052(4) 0.050(4) 0.074(4) 0.028(3) -0.003(3) -0.004(3)
C406 0.060(4) 0.080(5) 0.106(5) 0.047(4) -0.001(4) -0.005(4)
C407 0.076(5) 0.104(6) 0.112(6) 0.063(5) -0.018(5) -0.016(4)
C408 0.106(6) 0.108(6) 0.089(5) 0.048(5) -0.023(5) -0.040(5)
C409 0.118(6) 0.082(5) 0.085(5) 0.026(4) 0.002(5) -0.030(5)
C410 0.087(5) 0.061(4) 0.078(5) 0.030(4) -0.004(4) -0.020(4)

loop_
_atom_type_symbol
_atom_type_description
_atom_type_scat_dispersion_real
_atom_type_scat_dispersion_imag
_atom_type_scat_source
C C 0.0033 0.0016 'International Tables Vol C Tables 4.2.6.8 and 6.1.1.4'
H H 0.0000 0.0000 'International Tables Vol C Tables 4.2.6.8 and 6.1.1.4'
N N 0.0061 0.0033 'International Tables Vol C Tables 4.2.6.8 and 6.1.1.4'
O O 0.0106 0.0060 'International Tables Vol C Tables 4.2.6.8 and 6.1.1.4'
Co Co 0.3494 0.9721 'International Tables Vol C Tables 4.2.6.8 and 6.1.1.4'
Cl Cl 0.1484 0.1585 'International Tables Vol C Tables 4.2.6.8 and 6.1.1.4'

loop_
_geom_angle_atom_site_label_1
_geom_angle_atom_site_label_2
_geom_angle_atom_site_label_3
_geom_angle
C4 Co1 C14 102.1(3)
C4 Co1 C1 139.1(3)
C14 Co1 C1 114.9(3)
C4 Co1 C16 96.8(3)
C14 Co1 C16 96.3(3)
C1 Co1 C16 95.8(3)
C4 Co1 Co3 138.1(2)
C14 Co1 Co3 103.9(2)
C1 Co1 Co3 48.92(16)
C16 Co1 Co3 48.2(2)
C4 Co1 Co2 159.3(2)
C14 Co1 Co2 64.4(2)
C1 Co1 Co2 50.47(16)
C16 Co1 Co2 100.2(2)
Co3 Co1 Co2 62.59(3)
C4 Co1 Co4 111.0(2)
C14 Co1 Co4 100.7(2)
C1 Co1 Co4 47.48(16)
C16 Co1 Co4 143.2(2)
Co3 Co1 Co4 95.76(4)
Co2 Co1 Co4 59.78(3)
C13 Co2 C25 98.1(3)
C13 Co2 C1 136.8(3)
C25 Co2 C1 125.0(3)
C13 Co2 C11 89.4(3)
C25 Co2 C11 94.0(3)
C1 Co2 C11 90.4(2)
C13 Co2 C14 88.7(3)
C25 Co2 C14 87.7(3)
C1 Co2 C14 90.0(2)
C11 Co2 C14 177.7(2)
C13 Co2 Co6 118.5(2)
C25 Co2 Co6 116.9(2)
C1 Co2 Co6 47.71(16)
C11 Co2 Co6 42.72(16)
C14 Co2 Co6 137.56(18)
C13 Co2 Co1 118.0(2)
C25 Co2 Co1 111.5(2)
C1 Co2 Co1 47.46(16)
C11 Co2 Co1 137.78(16)
C14 Co2 Co1 42.51(18)
Co6 Co2 Co1 95.08(4)
C13 Co2 Co4 173.8(2)
C25 Co2 Co4 76.9(2)
C1 Co2 Co4 48.14(16)
C11 Co2 Co4 94.49(16)
C14 Co2 Co4 87.48(18)
Co6 Co2 Co4 67.45(3)
Co1 Co2 Co4 61.59(3)
C13 Co2 Co3 90.7(2)
C25 Co2 Co3 168.8(2)
C1 Co2 Co3 46.21(15)
C11 Co2 Co3 93.15(16)
C14 Co2 Co3 85.45(17)
Co6 Co2 Co3 63.91(3)
Co1 Co2 Co3 57.77(3)
Co4 Co2 Co3 93.91(4)
C15 Co3 C16 97.2(3)
C15 Co3 C1 147.4(3)
C16 Co3 C1 97.2(3)
C15 Co3 C3 89.5(3)
C16 Co3 C3 93.7(3)
C1 Co3 C3 118.5(2)
C15 Co3 Co1 130.1(2)
C16 Co3 Co1 49.9(2)
C1 Co3 Co1 48.77(16)
C3 Co3 Co1 123.61(19)
C15 Co3 Co5 113.8(2)
C16 Co3 Co5 127.7(2)
C1 Co3 Co5 78.96(16)
C3 Co3 Co5 48.4(2)
Co1 Co3 Co5 116.11(4)
C15 Co3 Co2 99.9(2)
C16 Co3 Co2 99.0(2)
C1 Co3 Co2 48.93(16)
C3 Co3 Co2 163.1(2)
Co1 Co3 Co2 59.64(3)
Co5 Co3 Co2 114.65(4)
C15 Co3 Co6 115.3(2)
C16 Co3 Co6 141.2(2)
C1 Co3 Co6 44.03(16)
C3 Co3 Co6 106.6(2)
Co1 Co3 Co6 91.67(4)
Co5 Co3 Co6 58.48(3)
Co2 Co3 Co6 56.69(3)
C22 Co4 C24 103.0(3)
C22 Co4 C7 91.5(3)
C24 Co4 C7 93.8(3)
C22 Co4 C1 135.2(3)
C24 Co4 C1 119.5(3)
C7 Co4 C1 98.8(2)
C22 Co4 Co7 121.1(2)
C24 Co4 Co7 118.5(2)
C7 Co4 Co7 48.86(17)
C1 Co4 Co7 50.14(16)
C22 Co4 Co2 106.8(2)
C24 Co4 Co2 107.2(2)
C7 Co4 Co2 147.80(18)
C1 Co4 Co2 49.67(16)
Co7 Co4 Co2 99.07(4)
C22 Co4 Co1 161.5(2)
C24 Co4 Co1 73.6(2)
C7 Co4 Co1 106.82(17)
C1 Co4 Co1 46.11(16)
Co7 Co4 Co1 74.94(3)
Co2 Co4 Co1 58.62(3)
C22 Co4 Co6 93.8(2)
C24 Co4 Co6 159.4(2)
C7 Co4 Co6 97.70(17)
C1 Co4 Co6 41.71(16)
Co7 Co4 Co6 59.73(3)
Co2 Co4 Co6 55.72(3)
Co1 Co4 Co6 86.67(3)
C18 Co5 C2 107.1(3)
C18 Co5 C26 95.8(3)
C2 Co5 C26 114.9(3)
C18 Co5 C3 89.1(3)
C2 Co5 C3 136.8(2)
C26 Co5 C3 102.5(3)
C18 Co5 Co10 57.0(2)
C2 Co5 Co10 50.14(16)
C26 Co5 Co10 116.6(2)
C3 Co5 Co10 128.91(19)
C18 Co5 Co3 130.1(2)
C2 Co5 Co3 121.37(16)
C26 Co5 Co3 75.3(2)
C3 Co5 Co3 47.77(19)
Co10 Co5 Co3 166.96(4)
C18 Co5 Co6 140.0(2)
C2 Co5 Co6 81.63(17)
C26 Co5 Co6 47.52(19)
C3 Co5 Co6 111.40(19)
Co10 Co5 Co6 119.07(4)
Co3 Co5 Co6 64.00(3)
C18 Co5 Co7 148.9(2)
C2 Co5 Co7 45.11(16)
C26 Co5 Co7 108.38(19)
C3 Co5 Co7 103.94(19)
Co10 Co5 Co7 93.96(4)
Co3 Co5 Co7 76.36(3)
Co6 Co5 Co7 60.88(3)
C18 Co5 Co11 99.8(2)
C2 Co5 Co11 44.75(16)
C26 Co5 Co11 72.07(19)
C3 Co5 Co11 169.93(19)
Co10 Co5 Co11 60.79(3)
Co3 Co5 Co11 122.16(4)
Co6 Co5 Co11 58.62(3)
Co7 Co5 Co11 70.68(3)
C18 Co5 Co8 97.9(2)
C2 Co5 Co8 42.12(16)
C26 Co5 Co8 156.15(19)
C3 Co5 Co8 97.12(18)
Co10 Co5 Co8 57.45(3)
Co3 Co5 Co8 109.52(4)
Co6 Co5 Co8 112.30(4)
Co7 Co5 Co8 52.99(3)
Co11 Co5 Co8 86.41(3)
C11 Co6 C1 113.1(3)
C11 Co6 C26 96.5(3)
C1 Co6 C26 112.1(3)
C11 Co6 C9 89.4(3)
C1 Co6 C9 133.6(3)
C26 Co6 C9 104.4(3)
C11 Co6 Co2 62.7(2)
C1 Co6 Co2 50.49(16)
C26 Co6 Co2 116.00(19)
C9 Co6 Co2 132.2(2)
C11 Co6 Co5 141.4(2)
C1 Co6 Co5 78.21(16)
C26 Co6 Co5 47.1(2)
C9 Co6 Co5 109.5(2)
Co2 Co6 Co5 116.38(4)
C11 Co6 Co11 127.8(2)
C1 Co6 Co11 117.83(16)
C26 Co6 Co11 74.62(19)
C9 Co6 Co11 46.77(19)
Co2 Co6 Co11 165.74(4)
Co5 Co6 Co11 62.83(3)
C11 Co6 Co7 152.7(2)
C1 Co6 Co7 46.13(16)
C26 Co6 Co7 107.8(2)
C9 Co6 Co7 96.36(19)
Co2 Co6 Co7 94.69(4)
Co5 Co6 Co7 60.69(3)
Co11 Co6 Co7 72.30(3)
C11 Co6 Co3 103.9(2)
C1 Co6 Co3 43.95(16)
C26 Co6 Co3 70.9(2)
C9 Co6 Co3 166.22(19)
Co2 Co6 Co3 59.39(3)
Co5 Co6 Co3 57.52(3)
Co11 Co6 Co3 119.92(4)
Co7 Co6 Co3 73.51(3)
C11 Co6 Co4 100.1(2)
C1 Co6 Co4 42.69(16)
C26 Co6 Co4 154.1(2)
C9 Co6 Co4 95.5(2)
Co2 Co6 Co4 56.83(3)
Co5 Co6 Co4 110.64(4)
Co11 Co6 Co4 109.34(4)
Co7 Co6 Co4 52.81(3)
Co3 Co6 Co4 85.82(3)
C7 Co7 C2 125.0(2)
C7 Co7 C5 91.7(3)
C2 Co7 C5 101.5(3)
C7 Co7 C1 101.4(2)
C2 Co7 C1 117.3(2)
C5 Co7 C1 118.3(2)
C7 Co7 Co4 50.70(18)
C2 Co7 Co4 140.83(17)
C5 Co7 Co4 116.93(19)
C1 Co7 Co4 50.85(16)
C7 Co7 Co8 122.58(18)
C2 Co7 Co8 50.46(17)
C5 Co7 Co8 51.30(19)
C1 Co7 Co8 133.17(16)
Co4 Co7 Co8 168.08(4)
C7 Co7 Co5 160.05(17)
C2 Co7 Co5 45.34(16)
C5 Co7 Co5 106.91(19)
C1 Co7 Co5 76.38(16)
Co4 Co7 Co5 122.27(4)
Co8 Co7 Co5 67.56(3)
C7 Co7 Co6 105.61(18)
C2 Co7 Co6 79.96(17)
C5 Co7 Co6 157.91(18)
C1 Co7 Co6 45.62(16)
Co4 Co7 Co6 67.46(3)
Co8 Co7 Co6 124.00(4)
Co5 Co7 Co6 58.43(3)
C17 Co8 C6 99.9(3)
C17 Co8 C2 132.9(3)
C6 Co8 C2 124.0(2)
C17 Co8 C5 91.0(3)
C6 Co8 C5 98.8(3)
C2 Co8 C5 97.5(2)
C17 Co8 Co7 118.5(2)
C6 Co8 Co7 126.5(2)
C2 Co8 Co7 48.93(16)
C5 Co8 Co7 48.86(18)
C17 Co8 Co10 108.8(2)
C6 Co8 Co10 104.6(2)
C2 Co8 Co10 48.47(16)
C5 Co8 Co10 145.72(18)
Co7 Co8 Co10 96.87(4)
C17 Co8 Co9 165.5(2)
C6 Co8 Co9 78.37(19)
C2 Co8 Co9 45.75(16)
C5 Co8 Co9 103.45(17)
Co7 Co8 Co9 72.40(3)
Co10 Co8 Co9 58.49(3)
C17 Co8 Co5 91.8(2)
C6 Co8 Co5 159.1(2)
C2 Co8 Co5 41.17(16)
C5 Co8 Co5 98.15(18)
Co7 Co8 Co5 59.46(3)
Co10 Co8 Co5 54.93(3)
Co9 Co8 Co5 85.96(3)
C20 Co9 C21 100.5(3)
C20 Co9 C2 139.8(3)
C21 Co9 C2 115.6(3)
C20 Co9 C8 96.7(3)
C21 Co9 C8 96.5(3)
C2 Co9 C8 96.3(2)
C20 Co9 Co11 138.0(2)
C21 Co9 Co11 105.5(2)
C2 Co9 Co11 49.01(16)
C8 Co9 Co11 48.49(18)
C20 Co9 Co10 158.9(2)
C21 Co9 Co10 66.4(2)
C2 Co9 Co10 49.17(16)
C8 Co9 Co10 101.10(18)
Co11 Co9 Co10 63.05(3)
C20 Co9 Co8 110.7(2)
C21 Co9 Co8 102.7(2)
C2 Co9 Co8 46.41(16)
C8 Co9 Co8 142.59(18)
Co11 Co9 Co8 95.10(4)
Co10 Co9 Co8 59.64(3)
C23 Co10 C19 99.5(3)
C23 Co10 C2 136.6(3)
C19 Co10 C2 123.0(3)
C23 Co10 C18 91.0(3)
C19 Co10 C18 95.6(3)
C2 Co10 C18 92.8(2)
C23 Co10 C21 84.2(3)
C19 Co10 C21 87.9(3)
C2 Co10 C21 88.9(2)
C18 Co10 C21 174.5(2)
C23 Co10 Co5 121.6(2)
C19 Co10 Co5 117.4(2)
C2 Co10 Co5 47.86(16)
C18 Co10 Co5 44.93(18)
C21 Co10 Co5 136.51(16)
C23 Co10 Co9 113.6(2)
C19 Co10 Co9 110.0(2)
C2 Co10 Co9 47.43(16)
C18 Co10 Co9 139.86(18)
C21 Co10 Co9 41.50(16)
Co5 Co10 Co9 95.11(4)
C23 Co10 Co8 170.6(2)
C19 Co10 Co8 75.6(2)
C2 Co10 Co8 47.46(16)
C18 Co10 Co8 97.41(19)
C21 Co10 Co8 87.64(16)
Co5 Co10 Co8 67.62(3)
Co9 Co10 Co8 61.87(3)
C23 Co10 Co11 90.7(2)
C19 Co10 Co11 166.4(2)
C2 Co10 Co11 45.87(16)
C18 Co10 Co11 93.12(18)
C21 Co10 Co11 84.29(16)
Co5 Co10 Co11 63.03(3)
Co9 Co10 Co11 57.23(3)
Co8 Co10 Co11 92.95(3)
C10 Co11 C8 96.9(3)
C10 Co11 C9 91.5(3)
C8 Co11 C9 92.9(3)
C10 Co11 C2 145.6(3)
C8 Co11 C2 98.3(2)
C9 Co11 C2 118.3(3)
C10 Co11 Co9 129.7(2)
C8 Co11 Co9 50.55(18)
C9 Co11 Co9 122.5(2)
C2 Co11 Co9 48.94(16)
C10 Co11 Co6 111.5(2)
C8 Co11 Co6 129.57(18)
C9 Co11 Co6 47.68(19)
C2 Co11 Co6 81.29(16)
Co9 Co11 Co6 118.72(4)
C10 Co11 Co10 99.5(2)
C8 Co11 Co10 99.90(18)
C9 Co11 Co10 161.9(2)
C2 Co11 Co10 47.44(16)
Co9 Co11 Co10 59.72(3)
Co6 Co11 Co10 114.43(4)
C10 Co11 Co5 114.1(2)
C8 Co11 Co5 142.47(19)
C9 Co11 Co5 106.2(2)
C2 Co11 Co5 44.27(16)
Co9 Co11 Co5 92.28(3)
Co6 Co11 Co5 58.55(3)
Co10 Co11 Co5 56.19(3)
Co1 C1 Co3 82.3(2)
Co1 C1 Co6 163.3(3)
Co3 C1 Co6 92.0(2)
Co1 C1 Co7 108.4(3)
Co3 C1 Co7 115.5(3)
Co6 C1 Co7 88.3(2)
Co1 C1 Co4 86.4(2)
Co3 C1 Co4 163.9(3)
Co6 C1 Co4 95.6(2)
Co7 C1 Co4 79.0(2)
Co1 C1 Co2 82.1(2)
Co3 C1 Co2 84.9(2)
Co6 C1 Co2 81.8(2)
Co7 C1 Co2 157.7(3)
Co4 C1 Co2 82.2(2)
Co7 C2 Co5 89.6(2)
Co7 C2 Co9 106.2(3)
Co5 C2 Co9 164.2(3)
Co7 C2 Co11 110.0(3)
Co5 C2 Co11 91.0(2)
Co9 C2 Co11 82.0(2)
Co7 C2 Co8 80.6(2)
Co5 C2 Co8 96.7(2)
Co9 C2 Co8 87.8(2)
Co11 C2 Co8 167.0(3)
Co7 C2 Co10 161.5(3)
Co5 C2 Co10 82.0(2)
Co9 C2 Co10 83.4(2)
Co11 C2 Co10 86.7(2)
Co8 C2 Co10 84.1(2)
O3 C3 Co3 137.1(5)
O3 C3 Co5 139.1(5)
Co3 C3 Co5 83.8(3)
O4 C4 Co1 177.7(7)
O5 C5 Co7 142.7(5)
O5 C5 Co8 137.5(5)
Co7 C5 Co8 79.8(3)
O6 C6 Co8 173.6(6)
O7 C7 Co7 142.9(5)
O7 C7 Co4 136.6(5)
Co7 C7 Co4 80.4(2)
O8 C8 Co11 141.5(5)
O8 C8 Co9 137.5(5)
Co11 C8 Co9 81.0(2)
O9 C9 Co11 136.8(5)
O9 C9 Co6 137.6(5)
Co11 C9 Co6 85.6(3)
O10 C10 Co11 179.0(7)
O11 C11 Co6 160.4(6)
O11 C11 Co2 124.9(5)
Co6 C11 Co2 74.6(2)
O13 C13 Co2 177.2(7)
O14 C14 Co1 161.3(7)
O14 C14 Co2 125.6(6)
Co1 C14 Co2 73.1(3)
O15 C15 Co3 177.8(7)
O16 C16 Co3 140.3(6)
O16 C16 Co1 137.8(6)
Co3 C16 Co1 81.9(3)
O17 C17 Co8 175.5(7)
O18 C18 Co5 153.9(6)
O18 C18 Co10 127.9(6)
Co5 C18 Co10 78.1(2)
O19 C19 Co10 173.0(7)
O20 C20 Co9 178.2(6)
O21 C21 Co9 162.1(6)
O21 C21 Co10 125.1(5)
Co9 C21 Co10 72.1(2)
O22 C22 Co4 176.7(7)
O23 C23 Co10 177.7(7)
O24 C24 Co4 169.8(7)
O25 C25 Co2 170.2(7)
O26 C26 Co5 137.5(5)
O26 C26 Co6 137.2(5)
Co5 C26 Co6 85.4(3)
C40 Co21 C41 99.0(3)
C40 Co21 C31 135.2(3)
C41 Co21 C31 125.3(3)
C40 Co21 C36 94.8(3)
C41 Co21 C36 90.4(3)
C31 Co21 C36 91.8(2)
C40 Co21 Co22 123.6(2)
C41 Co21 Co22 114.3(2)
C31 Co21 Co22 47.68(16)
C36 Co21 Co22 44.15(18)
C40 Co21 Co31 174.6(2)
C41 Co21 Co31 76.8(2)
C31 Co21 Co31 48.64(15)
C36 Co21 Co31 88.62(18)
Co22 Co21 Co31 61.66(3)
C40 Co21 Co25 112.4(2)
C41 Co21 Co25 114.0(2)
C31 Co21 Co25 46.87(16)
C36 Co21 Co25 138.62(18)
Co22 Co21 Co25 94.50(4)
Co31 Co21 Co25 66.98(3)
C40 Co21 Co23 90.2(2)
C41 Co21 Co23 170.5(2)
C31 Co21 Co23 46.06(15)
C36 Co21 Co23 86.20(18)
Co22 Co21 Co23 57.58(3)
Co31 Co21 Co23 94.18(4)
Co25 Co21 Co23 64.13(3)
C47 Co22 C36 101.4(3)
C47 Co22 C31 143.9(3)
C36 Co22 C31 108.7(3)
C47 Co22 C35 98.4(3)
C36 Co22 C35 98.6(3)
C31 Co22 C35 96.5(2)
C47 Co22 Co23 143.5(2)
C36 Co22 Co23 100.2(2)
C31 Co22 Co23 48.91(16)
C35 Co22 Co23 49.29(19)
C47 Co22 Co21 153.1(2)
C36 Co22 Co21 58.9(2)
C31 Co22 Co21 49.79(16)
C35 Co22 Co21 102.47(19)
Co23 Co22 Co21 62.83(3)
C47 Co22 Co31 109.9(2)
C36 Co22 Co31 97.0(2)
C31 Co22 Co31 47.84(16)
C35 Co22 Co31 144.16(19)
Co23 Co22 Co31 96.22(4)
Co21 Co22 Co31 59.73(3)
C47 Co22 Co26 106.4(2)
C36 Co22 Co26 143.4(2)
C31 Co22 Co26 38.26(16)
C35 Co22 Co26 100.31(19)
Co23 Co22 Co26 70.31(3)
Co21 Co22 Co26 86.52(3)
Co31 Co22 Co26 51.41(3)
C39 Co23 C33 88.9(3)
C39 Co23 C31 145.6(3)
C33 Co23 C31 121.3(2)
C39 Co23 C35 96.5(3)
C33 Co23 C35 93.6(3)
C31 Co23 C35 97.6(3)
C39 Co23 Co22 127.4(2)
C33 Co23 Co22 126.55(18)
C31 Co23 Co22 48.99(16)
C35 Co23 Co22 50.3(2)
C39 Co23 Co24 117.0(2)
C33 Co23 Co24 48.60(18)
C31 Co23 Co24 79.13(16)
C35 Co23 Co24 124.85(19)
Co22 Co23 Co24 115.57(4)
C39 Co23 Co21 98.4(2)
C33 Co23 Co21 163.21(19)
C31 Co23 Co21 48.13(16)
C35 Co23 Co21 100.5(2)
Co22 Co23 Co21 59.59(3)
Co24 Co23 Co21 114.93(4)
C39 Co23 Co25 117.1(2)
C33 Co23 Co25 106.00(18)
C31 Co23 Co25 43.16(16)
C35 Co23 Co25 140.7(2)
Co22 Co23 Co25 91.38(3)
Co24 Co23 Co25 58.22(3)
Co21 Co23 Co25 57.22(3)
C42 Co24 C32 107.2(3)
C42 Co24 C34 95.4(3)
C32 Co24 C34 115.6(2)
C42 Co24 C33 88.2(3)
C32 Co24 C33 136.9(2)
C34 Co24 C33 102.2(3)
C42 Co24 Co28 57.3(2)
C32 Co24 Co28 49.88(16)
C34 Co24 Co28 116.39(19)
C33 Co24 Co28 128.78(19)
C42 Co24 Co23 130.2(2)
C32 Co24 Co23 120.19(16)
C34 Co24 Co23 78.28(19)
C33 Co24 Co23 46.92(19)
Co28 Co24 Co23 164.27(4)
C42 Co24 Co25 140.6(2)
C32 Co24 Co25 82.81(16)
C34 Co24 Co25 47.92(19)
C33 Co24 Co25 110.69(19)
Co28 Co24 Co25 119.98(4)
Co23 Co24 Co25 64.65(3)
C42 Co24 Co26 148.9(2)
C32 Co24 Co26 45.35(16)
C34 Co24 Co26 109.19(19)
C33 Co24 Co26 104.14(18)
Co28 Co24 Co26 93.99(4)
Co23 Co24 Co26 74.85(3)
Co25 Co24 Co26 61.33(3)
C42 Co24 Co27 100.9(2)
C32 Co24 Co27 44.75(16)
C34 Co24 Co27 72.46(18)
C33 Co24 Co27 169.79(19)
Co28 Co24 Co27 61.05(3)
Co23 Co24 Co27 122.89(4)
Co25 Co24 Co27 59.20(3)
Co26 Co24 Co27 70.36(3)
C42 Co24 Co29 98.0(2)
C32 Co24 Co29 41.55(16)
C34 Co24 Co29 156.38(19)
C33 Co24 Co29 97.55(18)
Co28 Co24 Co29 57.40(3)
Co23 Co24 Co29 106.90(4)
Co25 Co24 Co29 112.56(4)
Co26 Co24 Co29 52.68(3)
Co27 Co24 Co29 85.96(3)
C49 Co25 C31 117.2(3)
C49 Co25 C34 93.4(3)
C31 Co25 C34 113.3(2)
C49 Co25 C50 89.8(3)
C31 Co25 C50 131.4(3)
C34 Co25 C50 103.6(3)
C49 Co25 Co21 68.3(2)
C31 Co25 Co21 48.97(16)
C34 Co25 Co21 117.77(18)
C50 Co25 Co21 133.4(2)
C49 Co25 Co24 138.7(2)
C31 Co25 Co24 78.30(16)
C34 Co25 Co24 46.97(19)
C50 Co25 Co24 108.32(19)
Co21 Co25 Co24 115.26(4)
C49 Co25 Co27 126.0(2)
C31 Co25 Co27 115.95(16)
C34 Co25 Co27 73.95(19)
C50 Co25 Co27 46.22(19)
Co21 Co25 Co27 162.76(4)
Co24 Co25 Co27 62.15(3)
C49 Co25 Co26 156.8(2)
C31 Co25 Co26 45.23(16)
C34 Co25 Co26 107.46(19)
C50 Co25 Co26 94.85(19)
Co21 Co25 Co26 92.50(4)
Co24 Co25 Co26 60.54(3)
Co27 Co25 Co26 71.21(3)
C49 Co25 Co23 106.5(2)
C31 Co25 Co23 43.14(16)
C34 Co25 Co23 72.93(18)
C50 Co25 Co23 163.40(19)
Co21 Co25 Co23 58.64(3)
Co24 Co25 Co23 57.13(3)
Co27 Co25 Co23 118.39(4)
Co26 Co25 Co23 71.43(3)
C49 Co25 Co31 104.4(2)
C31 Co25 Co31 42.98(16)
C34 Co25 Co31 155.24(19)
C50 Co25 Co31 93.6(2)
Co21 Co25 Co31 56.34(3)
Co24 Co25 Co31 110.83(4)
Co27 Co25 Co31 107.49(4)
Co26 Co25 Co31 52.66(3)
Co23 Co25 Co31 85.45(3)
C38 Co26 C37 92.2(3)
C38 Co26 C32 123.7(2)
C37 Co26 C32 100.4(2)
C38 Co26 C31 101.2(2)
C37 Co26 C31 120.7(2)
C32 Co26 C31 117.3(2)
C38 Co26 Co31 50.21(17)
C37 Co26 Co31 118.25(19)
C32 Co26 Co31 140.11(16)
C31 Co26 Co31 51.15(15)
C38 Co26 Co29 122.76(18)
C37 Co26 Co29 50.61(19)
C32 Co26 Co29 50.26(16)
C31 Co26 Co29 133.75(16)
Co31 Co26 Co29 168.60(4)
C38 Co26 Co24 157.93(18)
C37 Co26 Co24 107.96(19)
C32 Co26 Co24 45.19(16)
C31 Co26 Co24 76.40(16)
Co31 Co26 Co24 122.11(4)
Co29 Co26 Co24 67.93(3)
C38 Co26 Co25 104.50(17)
C37 Co26 Co25 159.43(18)
C32 Co26 Co25 80.36(16)
C31 Co26 Co25 44.86(16)
Co31 Co26 Co25 66.98(3)
Co29 Co26 Co25 124.21(4)
Co24 Co26 Co25 58.13(3)
C38 Co26 Co22 92.41(18)
C37 Co26 Co22 84.58(18)
C32 Co26 Co22 142.94(17)
C31 Co26 Co22 38.01(16)
Co31 Co26 Co22 56.51(3)
Co29 Co26 Co22 119.46(4)
Co24 Co26 Co22 98.13(3)
Co25 Co26 Co22 82.86(3)
C51 Co27 C50 90.9(3)
C51 Co27 C32 145.8(3)
C50 Co27 C32 119.3(3)
C51 Co27 C45 96.9(3)
C50 Co27 C45 91.9(3)
C32 Co27 C45 97.8(3)
C51 Co27 Co30 128.9(2)
C50 Co27 Co30 122.9(2)
C32 Co27 Co30 48.89(16)
C45 Co27 Co30 50.4(2)
C51 Co27 Co25 111.5(2)
C50 Co27 Co25 47.8(2)
C32 Co27 Co25 82.33(16)
C45 Co27 Co25 128.6(2)
Co30 Co27 Co25 119.63(4)
C51 Co27 Co28 99.7(2)
C50 Co27 Co28 162.3(2)
C32 Co27 Co28 47.10(16)
C45 Co27 Co28 100.8(2)
Co30 Co27 Co28 59.91(3)
Co25 Co27 Co28 114.63(4)
C51 Co27 Co24 114.9(2)
C50 Co27 Co24 106.4(2)
C32 Co27 Co24 44.64(16)
C45 Co27 Co24 142.4(2)
Co30 Co27 Co24 92.68(4)
Co25 Co27 Co24 58.65(3)
Co28 Co27 Co24 56.22(3)
C54 Co28 C43 100.9(3)
C54 Co28 C32 135.3(3)
C43 Co28 C32 123.4(3)
C54 Co28 C42 89.0(3)
C43 Co28 C42 93.9(3)
C32 Co28 C42 93.1(2)
C54 Co28 C52 87.6(3)
C43 Co28 C52 87.1(3)
C32 Co28 C52 89.0(2)
C42 Co28 C52 176.6(3)
C54 Co28 Co24 118.9(3)
C43 Co28 Co24 116.7(2)
C32 Co28 Co24 48.09(16)
C42 Co28 Co24 45.06(18)
C52 Co28 Co24 137.02(19)
C54 Co28 Co30 114.7(2)
C43 Co28 Co30 111.1(2)
C32 Co28 Co30 47.23(16)
C42 Co28 Co30 140.07(18)
C52 Co28 Co30 41.89(18)
Co24 Co28 Co30 95.13(4)
C54 Co28 Co29 172.7(3)
C43 Co28 Co29 76.1(2)
C32 Co28 Co29 47.25(15)
C42 Co28 Co29 97.79(18)
C52 Co28 Co29 85.64(18)
Co24 Co28 Co29 68.13(3)
Co30 Co28 Co29 61.23(3)
C54 Co28 Co27 89.8(2)
C43 Co28 Co27 167.1(2)
C32 Co28 Co27 45.59(15)
C42 Co28 Co27 93.49(18)
C52 Co28 Co27 86.15(18)
Co24 Co28 Co27 62.73(3)
Co30 Co28 Co27 57.16(3)
Co29 Co28 Co27 92.42(4)
C44 Co29 C55 102.0(3)
C44 Co29 C32 123.2(3)
C55 Co29 C32 131.7(3)
C44 Co29 C37 96.2(3)
C55 Co29 C37 92.7(3)
C32 Co29 C37 97.9(2)
C44 Co29 Co26 124.8(2)
C55 Co29 Co26 118.2(2)
C32 Co29 Co26 49.38(16)
C37 Co29 Co26 48.93(18)
C44 Co29 Co28 105.6(2)
C55 Co29 Co28 107.8(2)
C32 Co29 Co28 47.96(16)
C37 Co29 Co28 145.69(18)
Co26 Co29 Co28 96.78(4)
C44 Co29 Co30 77.2(2)
C55 Co29 Co30 165.0(2)
C32 Co29 Co30 46.01(16)
C37 Co29 Co30 102.25(18)
Co26 Co29 Co30 72.62(3)
Co28 Co29 Co30 58.81(3)
C44 Co29 Co24 159.2(2)
C55 Co29 Co24 91.1(2)
C32 Co29 Co24 40.77(16)
C37 Co29 Co24 99.25(18)
Co26 Co29 Co24 59.39(3)
Co28 Co29 Co24 54.46(3)
Co30 Co29 Co24 85.92(3)
C53 Co30 C52 100.1(3)
C53 Co30 C32 140.7(3)
C52 Co30 C32 114.4(3)
C53 Co30 C45 95.3(3)
C52 Co30 C45 101.2(3)
C32 Co30 C45 95.8(2)
C53 Co30 Co27 137.5(2)
C52 Co30 Co27 107.5(3)
C32 Co30 Co27 48.70(16)
C45 Co30 Co27 48.54(19)
C53 Co30 Co28 159.5(2)
C52 Co30 Co28 65.9(3)
C32 Co30 Co28 48.66(16)
C45 Co30 Co28 101.9(2)
Co27 Co30 Co28 62.93(3)
C53 Co30 Co29 111.2(2)
C52 Co30 Co29 100.2(2)
C32 Co30 Co29 46.67(16)
C45 Co30 Co29 142.14(19)
Co27 Co30 Co29 95.14(4)
Co28 Co30 Co29 59.97(3)
C48 Co31 C46 100.7(3)
C48 Co31 C38 95.3(3)
C46 Co31 C38 93.8(3)
C48 Co31 C31 121.1(3)
C46 Co31 C31 134.6(3)
C38 Co31 C31 98.5(2)
C48 Co31 Co26 120.4(2)
C46 Co31 Co26 123.6(2)
C38 Co31 Co26 48.94(18)
C31 Co31 Co26 49.66(15)
C48 Co31 Co21 104.9(2)
C46 Co31 Co21 107.1(2)
C38 Co31 Co21 147.26(18)
C31 Co31 Co21 48.99(15)
Co26 Co31 Co21 98.34(4)
C48 Co31 Co22 75.0(2)
C46 Co31 Co22 162.0(2)
C38 Co31 Co22 103.92(17)
C31 Co31 Co22 46.18(16)
Co26 Co31 Co22 72.09(3)
Co21 Co31 Co22 58.61(3)
C48 Co31 Co25 159.7(2)
C46 Co31 Co25 93.7(2)
C38 Co31 Co25 97.99(18)
C31 Co31 Co25 41.53(16)
Co26 Co31 Co25 60.36(3)
Co21 Co31 Co25 56.68(3)
Co22 Co31 Co25 86.93(3)
Co23 C31 Co25 93.7(2)
Co23 C31 Co22 82.1(2)
Co25 C31 Co22 166.3(3)
Co23 C31 Co26 113.7(3)
Co25 C31 Co26 89.9(2)
Co22 C31 Co26 103.7(3)
Co23 C31 Co31 164.2(3)
Co25 C31 Co31 95.5(2)
Co22 C31 Co31 86.0(2)
Co26 C31 Co31 79.2(2)
Co23 C31 Co21 85.8(2)
Co25 C31 Co21 84.2(2)
Co22 C31 Co21 82.5(2)
Co26 C31 Co21 160.0(3)
Co31 C31 Co21 82.4(2)
Co24 C32 Co27 90.6(2)
Co24 C32 Co26 89.5(2)
Co27 C32 Co26 109.0(2)
Co24 C32 Co30 164.8(3)
Co27 C32 Co30 82.4(2)
Co26 C32 Co30 105.6(3)
Co24 C32 Co29 97.7(2)
Co27 C32 Co29 167.6(3)
Co26 C32 Co29 80.4(2)
Co30 C32 Co29 87.3(2)
Co24 C32 Co28 82.0(2)
Co27 C32 Co28 87.3(2)
Co26 C32 Co28 161.8(3)
Co30 C32 Co28 84.1(2)
Co29 C32 Co28 84.8(2)
O33 C33 Co23 138.5(5)
O33 C33 Co24 137.0(5)
Co23 C33 Co24 84.5(3)
O34 C34 Co24 138.3(5)
O34 C34 Co25 136.6(5)
Co24 C34 Co25 85.1(3)
O35 C35 Co23 140.2(5)
O35 C35 Co22 139.4(5)
Co23 C35 Co22 80.4(3)
O36 C36 Co22 154.7(7)
O36 C36 Co21 128.3(6)
Co22 C36 Co21 77.0(3)
O37 C37 Co26 142.4(5)
O37 C37 Co29 137.2(5)
Co26 C37 Co29 80.5(3)
O38 C38 Co26 141.8(5)
O38 C38 Co31 137.3(5)
Co26 C38 Co31 80.9(2)
O39 C39 Co23 177.6(6)
O40 C40 Co21 175.4(6)
O41 C41 Co21 171.9(7)
O42 C42 Co24 152.8(6)
O42 C42 Co28 129.4(5)
Co24 C42 Co28 77.6(3)
O43 C43 Co28 174.2(7)
O44 C44 Co29 174.5(6)
O45 C45 Co27 140.5(6)
O45 C45 Co30 138.3(5)
Co27 C45 Co30 81.1(3)
O46 C46 Co31 176.7(7)
O47 C47 Co22 176.2(6)
O48 C48 Co31 171.6(7)
O49 C49 Co25 166.8(7)
O50 C50 Co27 137.8(6)
O50 C50 Co25 136.2(5)
Co27 C50 Co25 86.0(3)
O51 C51 Co27 177.6(7)
O52 C52 Co30 162.2(8)
O52 C52 Co28 125.5(6)
Co30 C52 Co28 72.2(3)
O53 C53 Co30 178.7(7)
O54 C54 Co28 178.2(8)
O55 C55 Co29 177.5(7)
C103 N1 C102 109.2(6)
C103 N1 C101 108.4(6)
C102 N1 C101 109.4(6)
C103 N1 C104 110.2(5)
C102 N1 C104 111.1(5)
C101 N1 C104 108.4(5)
N1 C101 H10A 109.5
N1 C101 H10B 109.5
H10A C101 H10B 109.5
N1 C101 H10C 109.5
H10A C101 H10C 109.5
H10B C101 H10C 109.5
N1 C102 H10D 109.5
N1 C102 H10E 109.5
H10D C102 H10E 109.5
N1 C102 H10F 109.5
H10D C102 H10F 109.5
H10E C102 H10F 109.5
N1 C103 H10G 109.5
N1 C103 H10H 109.5
H10G C103 H10H 109.5
N1 C103 H10I 109.5
H10G C103 H10I 109.5
H10H C103 H10I 109.5
N1 C104 C105 115.8(5)
N1 C104 H10J 108.3
C105 C104 H10J 108.3
N1 C104 H10K 108.3
C105 C104 H10K 108.3
H10J C104 H10K 107.4
C106 C105 C110 119.4(7)
C106 C105 C104 120.2(6)
C110 C105 C104 120.1(7)
C105 C106 C107 120.2(7)
C105 C106 H106 119.9
C107 C106 H106 119.9
C108 C107 C106 120.1(8)
C108 C107 H107 120.0
C106 C107 H107 120.0
C107 C108 C109 120.9(8)
C107 C108 H108 119.5
C109 C108 H108 119.5
C108 C109 C110 120.8(8)
C108 C109 H109 119.6
C110 C109 H109 119.6
C105 C110 C109 118.5(8)
C105 C110 H110 120.8
C109 C110 H110 120.8
C203 N2 C202 108.8(5)
C203 N2 C201 109.0(5)
C202 N2 C201 109.4(6)
C203 N2 C204 112.1(5)
C202 N2 C204 106.9(5)
C201 N2 C204 110.7(5)
N2 C201 H20A 109.5
N2 C201 H20B 109.5
H20A C201 H20B 109.5
N2 C201 H20C 109.5
H20A C201 H20C 109.5
H20B C201 H20C 109.5
N2 C202 H20D 109.5
N2 C202 H20E 109.5
H20D C202 H20E 109.5
N2 C202 H20F 109.5
H20D C202 H20F 109.5
H20E C202 H20F 109.5
N2 C203 H20G 109.5
N2 C203 H20H 109.5
H20G C203 H20H 109.5
N2 C203 H20I 109.5
H20G C203 H20I 109.5
H20H C203 H20I 109.5
C205 C204 N2 114.1(5)
C205 C204 H20J 108.7
N2 C204 H20J 108.7
C205 C204 H20K 108.7
N2 C204 H20K 108.7
H20J C204 H20K 107.6
C210 C205 C206 117.6(7)
C210 C205 C204 121.8(6)
C206 C205 C204 120.6(7)
C207 C206 C205 120.7(8)
C207 C206 H206 119.7
C205 C206 H206 119.7
C208 C207 C206 118.9(9)
C208 C207 H207 120.5
C206 C207 H207 120.5
C209 C208 C207 122.1(9)
C209 C208 H208 118.9
C207 C208 H208 118.9
C208 C209 C210 119.1(9)
C208 C209 H209 120.4
C210 C209 H209 120.4
C209 C210 C205 121.5(8)
C209 C210 H210 119.3
C205 C210 H210 119.3
C304 N3 C301 112.4(7)
C304 N3 C302 106.9(6)
C301 N3 C302 111.3(7)
C304 N3 C303 110.7(7)
C301 N3 C303 107.1(6)
C302 N3 C303 108.5(6)
N3 C301 H30A 109.5
N3 C301 H30B 109.5
H30A C301 H30B 109.5
N3 C301 H30C 109.5
H30A C301 H30C 109.5
H30B C301 H30C 109.5
N3 C302 H30D 109.5
N3 C302 H30E 109.5
H30D C302 H30E 109.5
N3 C302 H30F 109.5
H30D C302 H30F 109.5
H30E C302 H30F 109.5
N3 C303 H30G 109.5
N3 C303 H30H 109.5
H30G C303 H30H 109.5
N3 C303 H30I 109.5
H30G C303 H30I 109.5
H30H C303 H30I 109.5
N3 C304 C305 111.9(8)
N3 C304 H30J 109.2
C305 C304 H30J 109.2
N3 C304 H30K 109.2
C305 C304 H30K 109.2
H30J C304 H30K 107.9
C310 C305 C306 120.7(13)
C310 C305 C304 118.8(13)
C306 C305 C304 120.5(14)
C307 C306 C305 123.0(15)
C307 C306 H306 118.5
C305 C306 H306 118.5
C308 C307 C306 112.0(16)
C308 C307 H307 124.0
C306 C307 H307 124.0
C309 C308 C307 130.6(17)
C309 C308 H308 114.7
C307 C308 H308 114.7
C308 C309 C310 117.4(16)
C308 C309 H309 121.3
C310 C309 H309 121.3
C305 C310 C309 116.2(15)
C305 C310 H310 121.9
C309 C310 H310 121.9
C403 N4 C401 108.5(5)
C403 N4 C402 108.8(5)
C401 N4 C402 108.2(5)
C403 N4 C404 111.2(5)
C401 N4 C404 108.3(5)
C402 N4 C404 111.7(5)
N4 C401 H40A 109.5
N4 C401 H40B 109.5
H40A C401 H40B 109.5
N4 C401 H40C 109.5
H40A C401 H40C 109.5
H40B C401 H40C 109.5
N4 C402 H40D 109.5
N4 C402 H40E 109.5
H40D C402 H40E 109.5
N4 C402 H40F 109.5
H40D C402 H40F 109.5
H40E C402 H40F 109.5
N4 C403 H40G 109.5
N4 C403 H40H 109.5
H40G C403 H40H 109.5
N4 C403 H40I 109.5
H40G C403 H40I 109.5
H40H C403 H40I 109.5
C405 C404 N4 115.7(5)
C405 C404 H40J 108.4
N4 C404 H40J 108.4
C405 C404 H40K 108.4
N4 C404 H40K 108.4
H40J C404 H40K 107.4
C410 C405 C406 119.2(7)
C410 C405 C404 120.2(6)
C406 C405 C404 120.5(7)
C405 C406 C407 119.9(8)
C405 C406 H406 120.1
C407 C406 H406 120.1
C408 C407 C406 118.7(9)
C408 C407 H407 120.6
C406 C407 H407 120.6
C409 C408 C407 122.7(9)
C409 C408 H408 118.6
C407 C408 H408 118.6
C408 C409 C410 118.9(9)
C408 C409 H409 120.5
C410 C409 H409 120.5
C405 C410 C409 120.5(8)
C405 C410 H410 119.7
C409 C410 H410 119.7
Cl2 C501 Cl1 96.8(8)
Cl2 C501 H50A 112.4
Cl1 C501 H50A 112.4
Cl2 C501 H50B 112.4
Cl1 C501 H50B 112.4
H50A C501 H50B 110.0

loop_
_geom_bond_atom_site_label_1
_geom_bond_atom_site_label_2
_geom_bond_distance
Co1 C4 1.780(8)
Co1 C14 1.800(8)
Co1 C1 1.895(5)
Co1 C16 1.929(7)
Co1 Co3 2.4974(12)
Co1 Co2 2.5475(13)
Co1 Co4 2.6246(11)
Co2 C13 1.753(7)
Co2 C25 1.766(7)
Co2 C1 1.984(5)
Co2 C11 2.345(7)
Co2 C14 2.402(8)
Co2 Co6 2.5451(12)
Co2 Co4 2.5784(12)
Co2 Co3 2.6210(11)
Co3 C15 1.765(7)
Co3 C16 1.882(7)
Co3 C1 1.900(5)
Co3 C3 1.912(6)
Co3 Co5 2.5672(11)
Co3 Co6 2.7351(11)
Co4 C22 1.776(7)
Co4 C24 1.796(8)
Co4 C7 1.926(6)
Co4 C1 1.938(5)
Co4 Co7 2.4536(10)
Co4 Co6 2.8449(11)
Co5 C18 1.820(7)
Co5 C2 1.888(5)
Co5 C26 1.907(7)
Co5 C3 1.932(7)
Co5 Co10 2.5219(11)
Co5 Co6 2.5941(11)
Co5 Co7 2.6551(11)
Co5 Co11 2.7052(11)
Co5 Co8 2.8492(11)
Co6 C11 1.791(7)
Co6 C1 1.902(5)
Co6 C26 1.919(6)
Co6 C9 1.925(6)
Co6 Co11 2.5958(11)
Co6 Co7 2.6601(11)
Co7 C7 1.874(6)
Co7 C2 1.881(5)
Co7 C5 1.883(6)
Co7 C1 1.919(5)
Co7 Co8 2.4615(10)
Co8 C17 1.780(7)
Co8 C6 1.792(7)
Co8 C2 1.924(5)
Co8 C5 1.952(6)
Co8 Co10 2.5972(11)
Co8 Co9 2.6546(11)
Co9 C20 1.772(7)
Co9 C21 1.787(7)
Co9 C2 1.903(5)
Co9 C8 1.954(6)
Co9 Co11 2.4990(11)
Co9 Co10 2.5664(12)
Co10 C23 1.744(7)
Co10 C19 1.766(7)
Co10 C2 1.955(5)
Co10 C18 2.161(7)
Co10 C21 2.472(7)
Co10 Co11 2.6493(11)
Co11 C10 1.789(7)
Co11 C8 1.895(6)
Co11 C9 1.897(6)
Co11 C2 1.905(5)
C3 O3 1.163(6)
C4 O4 1.139(7)
C5 O5 1.153(6)
C6 O6 1.132(7)
C7 O7 1.156(6)
C8 O8 1.167(6)
C9 O9 1.173(7)
C10 O10 1.136(7)
C11 O11 1.148(7)
C13 O13 1.131(7)
C14 O14 1.142(8)
C15 O15 1.142(7)
C16 O16 1.170(7)
C17 O17 1.136(7)
C18 O18 1.142(7)
C19 O19 1.142(7)
C20 O20 1.134(6)
C21 O21 1.146(7)
C22 O22 1.133(7)
C23 O23 1.141(7)
C24 O24 1.129(7)
C25 O25 1.144(7)
C26 O26 1.181(7)
Co21 C40 1.733(7)
Co21 C41 1.750(7)
Co21 C31 1.960(5)
Co21 C36 2.236(7)
Co21 Co22 2.5444(12)
Co21 Co31 2.5742(12)
Co21 Co25 2.5844(12)
Co21 Co23 2.6248(11)
Co22 C47 1.769(8)
Co22 C36 1.819(7)
Co22 C31 1.898(5)
Co22 C35 1.945(7)
Co22 Co23 2.4905(11)
Co22 Co31 2.6235(11)
Co22 Co26 2.9934(12)
Co23 C39 1.773(7)
Co23 C33 1.886(6)
Co23 C31 1.895(5)
Co23 C35 1.915(7)
Co23 Co24 2.5704(11)
Co23 Co25 2.7657(11)
Co24 C42 1.825(7)
Co24 C32 1.893(5)
Co24 C34 1.909(6)
Co24 C33 1.937(6)
Co24 Co28 2.5186(12)
Co24 Co25 2.6015(11)
Co24 Co26 2.6674(11)
Co24 Co27 2.6932(11)
Co24 Co29 2.8724(11)
Co25 C49 1.769(7)
Co25 C31 1.896(5)
Co25 C34 1.938(6)
Co25 C50 1.943(7)
Co25 Co27 2.6166(11)
Co25 Co26 2.6879(11)
Co25 Co31 2.8464(12)
Co26 C38 1.878(6)
Co26 C37 1.884(6)
Co26 C32 1.898(5)
Co26 C31 1.908(5)
Co26 Co31 2.4589(11)
Co26 Co29 2.4650(11)
Co27 C51 1.796(8)
Co27 C50 1.894(6)
Co27 C32 1.896(5)
Co27 C45 1.898(7)
Co27 Co30 2.5018(12)
Co27 Co28 2.6515(11)
Co28 C54 1.762(8)
Co28 C43 1.786(7)
Co28 C32 1.945(5)
Co28 C42 2.170(7)
Co28 C52 2.469(8)
Co28 Co30 2.5765(13)
Co28 Co29 2.6076(12)
Co29 C44 1.775(7)
Co29 C55 1.787(7)
Co29 C32 1.923(5)
Co29 C37 1.932(6)
Co29 Co30 2.6401(11)
Co30 C53 1.764(7)
Co30 C52 1.807(8)
Co30 C32 1.901(5)
Co30 C45 1.950(7)
Co31 C48 1.771(8)
Co31 C46 1.776(7)
Co31 C38 1.914(6)
Co31 C31 1.949(5)
C33 O33 1.173(6)
C34 O34 1.165(6)
C35 O35 1.163(7)
C36 O36 1.150(7)
C37 O37 1.165(6)
C38 O38 1.166(6)
C39 O39 1.138(7)
C40 O40 1.157(7)
C41 O41 1.149(7)
C42 O42 1.145(7)
C43 O43 1.129(7)
C44 O44 1.143(7)
C45 O45 1.159(7)
C46 O46 1.140(7)
C47 O47 1.143(7)
C48 O48 1.142(7)
C49 O49 1.146(7)
C50 O50 1.164(7)
C51 O51 1.123(7)
C52 O52 1.133(8)
C53 O53 1.143(7)
C54 O54 1.145(7)
C55 O55 1.139(7)
N1 C103 1.472(8)
N1 C102 1.475(8)
N1 C101 1.479(8)
N1 C104 1.510(7)
C101 H10A 0.9600
C101 H10B 0.9600
C101 H10C 0.9600
C102 H10D 0.9600
C102 H10E 0.9600
C102 H10F 0.9600
C103 H10G 0.9600
C103 H10H 0.9600
C103 H10I 0.9600
C104 C105 1.515(8)
C104 H10J 0.9700
C104 H10K 0.9700
C105 C106 1.374(8)
C105 C110 1.381(9)
C106 C107 1.382(9)
C106 H106 0.9300
C107 C108 1.341(10)
C107 H107 0.9300
C108 C109 1.343(10)
C108 H108 0.9300
C109 C110 1.398(10)
C109 H109 0.9300
C110 H110 0.9300
N2 C203 1.473(7)
N2 C202 1.486(8)
N2 C201 1.490(7)
N2 C204 1.534(7)
C201 H20A 0.9600
C201 H20B 0.9600
C201 H20C 0.9600
C202 H20D 0.9600
C202 H20E 0.9600
C202 H20F 0.9600
C203 H20G 0.9600
C203 H20H 0.9600
C203 H20I 0.9600
C204 C205 1.499(8)
C204 H20J 0.9700
C204 H20K 0.9700
C205 C210 1.381(9)
C205 C206 1.389(8)
C206 C207 1.385(10)
C206 H206 0.9300
C207 C208 1.359(11)
C207 H207 0.9300
C208 C209 1.344(11)
C208 H208 0.9300
C209 C210 1.376(10)
C209 H209 0.9300
C210 H210 0.9300
N3 C304 1.452(9)
N3 C301 1.461(9)
N3 C302 1.470(8)
N3 C303 1.522(8)
C301 H30A 0.9600
C301 H30B 0.9600
C301 H30C 0.9600
C302 H30D 0.9600
C302 H30E 0.9600
C302 H30F 0.9600
C303 H30G 0.9600
C303 H30H 0.9600
C303 H30I 0.9600
C304 C305 1.572(13)
C304 H30J 0.9700
C304 H30K 0.9700
C305 C310 1.393(16)
C305 C306 1.395(16)
C306 C307 1.383(14)
C306 H306 0.9300
C307 C308 1.350(19)
C307 H307 0.9300
C308 C309 1.314(18)
C308 H308 0.9300
C309 C310 1.429(15)
C309 H309 0.9300
C310 H310 0.9300
N4 C403 1.487(7)
N4 C401 1.487(7)
N4 C402 1.489(7)
N4 C404 1.522(7)
C401 H40A 0.9600
C401 H40B 0.9600
C401 H40C 0.9600
C402 H40D 0.9600
C402 H40E 0.9600
C402 H40F 0.9600
C403 H40G 0.9600
C403 H40H 0.9600
C403 H40I 0.9600
C404 C405 1.483(8)
C404 H40J 0.9700
C404 H40K 0.9700
C405 C410 1.377(9)
C405 C406 1.380(9)
C406 C407 1.418(10)
C406 H406 0.9300
C407 C408 1.358(11)
C407 H407 0.9300
C408 C409 1.341(11)
C408 H408 0.9300
C409 C410 1.409(9)
C409 H409 0.9300
C410 H410 0.9300
C501 Cl2 1.733(9)
C501 Cl1 1.734(9)
C501 H50A 0.9700
C501 H50B 0.9700

loop_
_geom_torsion_atom_site_label_1
_geom_torsion_atom_site_label_2
_geom_torsion_atom_site_label_3
_geom_torsion_atom_site_label_4
_geom_torsion
C4 Co1 Co2 C13 -104.6(6)
C14 Co1 Co2 C13 -51.9(4)
C1 Co1 Co2 C13 129.3(3)
C16 Co1 Co2 C13 40.2(3)
Co3 Co1 Co2 C13 71.4(3)
Co4 Co1 Co2 C13 -172.9(3)
C4 Co1 Co2 C25 7.8(6)
C14 Co1 Co2 C25 60.5(3)
C1 Co1 Co2 C25 -118.4(3)
C16 Co1 Co2 C25 152.6(3)
Co3 Co1 Co2 C25 -176.2(2)
Co4 Co1 Co2 C25 -60.6(2)
C4 Co1 Co2 C1 126.1(6)
C14 Co1 Co2 C1 178.8(3)
C16 Co1 Co2 C1 -89.1(3)
Co3 Co1 Co2 C1 -57.9(2)
Co4 Co1 Co2 C1 57.8(2)
C4 Co1 Co2 C11 130.8(6)
C14 Co1 Co2 C11 -176.6(3)
C1 Co1 Co2 C11 4.6(3)
C16 Co1 Co2 C11 -84.4(3)
Co3 Co1 Co2 C11 -53.3(2)
Co4 Co1 Co2 C11 62.4(2)
C4 Co1 Co2 C14 -52.7(6)
C1 Co1 Co2 C14 -178.8(3)
C16 Co1 Co2 C14 92.1(3)
Co3 Co1 Co2 C14 123.3(3)
Co4 Co1 Co2 C14 -121.1(3)
C4 Co1 Co2 Co6 129.3(6)
C14 Co1 Co2 Co6 -178.0(3)
C1 Co1 Co2 Co6 3.2(2)
C16 Co1 Co2 Co6 -85.9(2)
Co3 Co1 Co2 Co6 -54.70(3)
Co4 Co1 Co2 Co6 60.94(3)
C4 Co1 Co2 Co4 68.4(6)
C14 Co1 Co2 Co4 121.1(3)
C1 Co1 Co2 Co4 -57.8(2)
C16 Co1 Co2 Co4 -146.8(2)
Co3 Co1 Co2 Co4 -115.64(4)
C4 Co1 Co2 Co3 -176.0(6)
C14 Co1 Co2 Co3 -123.3(3)
C1 Co1 Co2 Co3 57.9(2)
C16 Co1 Co2 Co3 -31.2(2)
Co4 Co1 Co2 Co3 115.64(4)
C4 Co1 Co3 C15 101.4(4)
C14 Co1 Co3 C15 -25.5(4)
C1 Co1 Co3 C15 -136.6(4)
C16 Co1 Co3 C15 60.4(4)
Co2 Co1 Co3 C15 -76.5(3)
Co4 Co1 Co3 C15 -128.0(3)
C4 Co1 Co3 C16 41.0(4)
C14 Co1 Co3 C16 -85.9(4)
C1 Co1 Co3 C16 163.0(3)
Co2 Co1 Co3 C16 -136.9(3)
Co4 Co1 Co3 C16 171.6(3)
C4 Co1 Co3 C1 -122.1(4)
C14 Co1 Co3 C1 111.0(3)
C16 Co1 Co3 C1 -163.0(3)
Co2 Co1 Co3 C1 60.1(2)
Co4 Co1 Co3 C1 8.5(2)
C4 Co1 Co3 C3 -21.7(4)
C14 Co1 Co3 C3 -148.6(3)
C1 Co1 Co3 C3 100.3(3)
C16 Co1 Co3 C3 -62.7(4)
Co2 Co1 Co3 C3 160.4(2)
Co4 Co1 Co3 C3 108.9(2)
C4 Co1 Co3 Co5 -77.6(3)
C14 Co1 Co3 Co5 155.5(2)
C1 Co1 Co3 Co5 44.5(2)
C16 Co1 Co3 Co5 -118.5(3)
Co2 Co1 Co3 Co5 104.55(4)
Co4 Co1 Co3 Co5 53.02(5)
C4 Co1 Co3 Co2 177.9(3)
C14 Co1 Co3 Co2 51.0(2)
C1 Co1 Co3 Co2 -60.1(2)
C16 Co1 Co3 Co2 136.9(3)
Co4 Co1 Co3 Co2 -51.53(3)
C4 Co1 Co3 Co6 -133.0(3)
C14 Co1 Co3 Co6 100.2(2)
C1 Co1 Co3 Co6 -10.9(2)
C16 Co1 Co3 Co6 -173.9(3)
Co2 Co1 Co3 Co6 49.18(3)
Co4 Co1 Co3 Co6 -2.35(4)
C13 Co2 Co3 C15 7.8(3)
C25 Co2 Co3 C15 149.2(12)
C1 Co2 Co3 C15 -169.2(3)
C11 Co2 Co3 C15 -81.7(3)
C14 Co2 Co3 C15 96.4(3)
Co6 Co2 Co3 C15 -113.9(2)
Co1 Co2 Co3 C15 130.9(2)
Co4 Co2 Co3 C15 -176.4(2)
C13 Co2 Co3 C16 -91.3(3)
C25 Co2 Co3 C16 50.2(12)
C1 Co2 Co3 C16 91.7(3)
C11 Co2 Co3 C16 179.3(3)
C14 Co2 Co3 C16 -2.6(3)
Co6 Co2 Co3 C16 147.1(2)
Co1 Co2 Co3 C16 31.9(2)
Co4 Co2 Co3 C16 84.6(2)
C13 Co2 Co3 C1 177.0(3)
C25 Co2 Co3 C1 -41.6(12)
C11 Co2 Co3 C1 87.5(3)
C14 Co2 Co3 C1 -94.3(3)
Co6 Co2 Co3 C1 55.3(2)
Co1 Co2 Co3 C1 -59.8(2)
Co4 Co2 Co3 C1 -7.2(2)
C13 Co2 Co3 C3 130.6(7)
C25 Co2 Co3 C3 -87.9(13)
C1 Co2 Co3 C3 -46.4(7)
C11 Co2 Co3 C3 41.2(7)
C14 Co2 Co3 C3 -140.7(7)
Co6 Co2 Co3 C3 9.0(6)
Co1 Co2 Co3 C3 -106.2(6)
Co4 Co2 Co3 C3 -53.6(6)
C13 Co2 Co3 Co1 -123.2(2)
C25 Co2 Co3 Co1 18.3(11)
C1 Co2 Co3 Co1 59.8(2)
C11 Co2 Co3 Co1 147.36(16)
C14 Co2 Co3 Co1 -34.51(18)
Co6 Co2 Co3 Co1 115.16(4)
Co4 Co2 Co3 Co1 52.64(4)
C13 Co2 Co3 Co5 129.8(2)
C25 Co2 Co3 Co5 -88.7(11)
C1 Co2 Co3 Co5 -47.2(2)
C11 Co2 Co3 Co5 40.36(16)
C14 Co2 Co3 Co5 -141.51(18)
Co6 Co2 Co3 Co5 8.16(4)
Co1 Co2 Co3 Co5 -107.00(5)
Co4 Co2 Co3 Co5 -54.36(5)
C13 Co2 Co3 Co6 121.7(2)
C25 Co2 Co3 Co6 -96.9(11)
C1 Co2 Co3 Co6 -55.3(2)
C11 Co2 Co3 Co6 32.20(16)
C14 Co2 Co3 Co6 -149.68(19)
Co1 Co2 Co3 Co6 -115.16(4)
Co4 Co2 Co3 Co6 -62.52(3)
C13 Co2 Co4 C22 -79(2)
C25 Co2 Co4 C22 -43.8(3)
C1 Co2 Co4 C22 135.7(3)
C11 Co2 Co4 C22 49.2(3)
C14 Co2 Co4 C22 -132.1(3)
Co6 Co2 Co4 C22 83.0(2)
Co1 Co2 Co4 C22 -167.5(2)
Co3 Co2 Co4 C22 142.7(2)
C13 Co2 Co4 C24 30(2)
C25 Co2 Co4 C24 66.0(3)
C1 Co2 Co4 C24 -114.5(3)
C11 Co2 Co4 C24 159.0(3)
C14 Co2 Co4 C24 -22.2(3)
Co6 Co2 Co4 C24 -167.1(2)
Co1 Co2 Co4 C24 -57.7(2)
Co3 Co2 Co4 C24 -107.5(2)
C13 Co2 Co4 C7 159(2)
C25 Co2 Co4 C7 -165.8(4)
C1 Co2 Co4 C7 13.8(4)
C11 Co2 Co4 C7 -72.7(4)
C14 Co2 Co4 C7 106.0(4)
Co6 Co2 Co4 C7 -38.9(3)
Co1 Co2 Co4 C7 70.6(3)
Co3 Co2 Co4 C7 20.7(3)
C13 Co2 Co4 C1 145(2)
C25 Co2 Co4 C1 -179.5(3)
C11 Co2 Co4 C1 -86.5(3)
C14 Co2 Co4 C1 92.2(3)
Co6 Co2 Co4 C1 -52.7(2)
Co1 Co2 Co4 C1 56.8(2)
Co3 Co2 Co4 C1 7.0(2)
C13 Co2 Co4 Co7 154(2)
C25 Co2 Co4 Co7 -170.3(2)
C1 Co2 Co4 Co7 9.3(2)
C11 Co2 Co4 Co7 -77.25(16)
C14 Co2 Co4 Co7 101.49(17)
Co6 Co2 Co4 Co7 -43.40(4)
Co1 Co2 Co4 Co7 66.08(4)
Co3 Co2 Co4 Co7 16.23(4)
C13 Co2 Co4 Co1 88(2)
C25 Co2 Co4 Co1 123.7(2)
C1 Co2 Co4 Co1 -56.8(2)
C11 Co2 Co4 Co1 -143.33(16)
C14 Co2 Co4 Co1 35.41(17)
Co6 Co2 Co4 Co1 -109.48(4)
Co3 Co2 Co4 Co1 -49.85(3)
C13 Co2 Co4 Co6 -162(2)
C25 Co2 Co4 Co6 -126.9(2)
C1 Co2 Co4 Co6 52.7(2)
C11 Co2 Co4 Co6 -33.85(16)
C14 Co2 Co4 Co6 144.89(17)
Co1 Co2 Co4 Co6 109.48(4)
Co3 Co2 Co4 Co6 59.63(3)
C4 Co1 Co4 C22 -118.5(8)
C14 Co1 Co4 C22 -11.0(8)
C1 Co1 Co4 C22 103.1(8)
C16 Co1 Co4 C22 104.9(8)
Co3 Co1 Co4 C22 94.4(8)
Co2 Co1 Co4 C22 40.8(8)
C4 Co1 Co4 C24 -36.7(3)
C14 Co1 Co4 C24 70.8(3)
C1 Co1 Co4 C24 -175.0(3)
C16 Co1 Co4 C24 -173.2(4)
Co3 Co1 Co4 C24 176.2(2)
Co2 Co1 Co4 C24 122.7(2)
C4 Co1 Co4 C7 52.3(3)
C14 Co1 Co4 C7 159.8(3)
C1 Co1 Co4 C7 -86.1(3)
C16 Co1 Co4 C7 -84.2(4)
Co3 Co1 Co4 C7 -94.78(18)
Co2 Co1 Co4 C7 -148.33(18)
C4 Co1 Co4 C1 138.4(3)
C14 Co1 Co4 C1 -114.1(3)
C16 Co1 Co4 C1 1.8(4)
Co3 Co1 Co4 C1 -8.7(2)
Co2 Co1 Co4 C1 -62.3(2)
C4 Co1 Co4 Co7 89.8(2)
C14 Co1 Co4 Co7 -162.6(3)
C1 Co1 Co4 Co7 -48.5(2)
C16 Co1 Co4 Co7 -46.7(4)
Co3 Co1 Co4 Co7 -57.25(4)
Co2 Co1 Co4 Co7 -110.81(4)
C4 Co1 Co4 Co2 -159.4(2)
C14 Co1 Co4 Co2 -51.8(3)
C1 Co1 Co4 Co2 62.3(2)
C16 Co1 Co4 Co2 64.1(3)
Co3 Co1 Co4 Co2 53.55(4)
C4 Co1 Co4 Co6 149.4(2)
C14 Co1 Co4 Co6 -103.1(3)
C1 Co1 Co4 Co6 11.0(2)
C16 Co1 Co4 Co6 12.8(4)
Co3 Co1 Co4 Co6 2.27(4)
Co2 Co1 Co4 Co6 -51.29(3)
C15 Co3 Co5 C18 -28.6(4)
C16 Co3 Co5 C18 92.4(4)
C1 Co3 Co5 C18 -177.0(3)
C3 Co3 Co5 C18 37.6(4)
Co1 Co3 Co5 C18 150.5(3)
Co2 Co3 Co5 C18 -142.7(3)
Co6 Co3 Co5 C18 -134.7(3)
C15 Co3 Co5 C2 167.0(3)
C16 Co3 Co5 C2 -72.1(3)
C1 Co3 Co5 C2 18.6(3)
C3 Co3 Co5 C2 -126.8(3)
Co1 Co3 Co5 C2 -13.9(2)
Co2 Co3 Co5 C2 52.8(2)
Co6 Co3 Co5 C2 60.8(2)
C15 Co3 Co5 C26 56.6(3)
C16 Co3 Co5 C26 177.5(3)
C1 Co3 Co5 C26 -91.9(3)
C3 Co3 Co5 C26 122.8(3)
Co1 Co3 Co5 C26 -124.3(2)
Co2 Co3 Co5 C26 -57.6(2)
Co6 Co3 Co5 C26 -49.6(2)
C15 Co3 Co5 C3 -66.2(3)
C16 Co3 Co5 C3 54.8(4)
C1 Co3 Co5 C3 145.4(3)
Co1 Co3 Co5 C3 112.9(2)
Co2 Co3 Co5 C3 179.7(2)
Co6 Co3 Co5 C3 -172.3(2)
C15 Co3 Co5 Co10 -147.0(3)
C16 Co3 Co5 Co10 -26.1(3)
C1 Co3 Co5 Co10 64.5(2)
C3 Co3 Co5 Co10 -80.8(3)
Co1 Co3 Co5 Co10 32.1(2)
Co2 Co3 Co5 Co10 98.84(19)
Co6 Co3 Co5 Co10 106.85(19)
C15 Co3 Co5 Co6 106.1(2)
C16 Co3 Co5 Co6 -132.9(3)
C1 Co3 Co5 Co6 -42.30(16)
C3 Co3 Co5 Co6 172.3(2)
Co1 Co3 Co5 Co6 -74.77(4)
Co2 Co3 Co5 Co6 -8.00(4)
C15 Co3 Co5 Co7 170.1(2)
C16 Co3 Co5 Co7 -68.9(3)
C1 Co3 Co5 Co7 21.68(16)
C3 Co3 Co5 Co7 -123.7(2)
Co1 Co3 Co5 Co7 -10.80(4)
Co2 Co3 Co5 Co7 55.98(4)
Co6 Co3 Co5 Co7 63.98(3)
C15 Co3 Co5 Co11 113.8(2)
C16 Co3 Co5 Co11 -125.2(3)
C1 Co3 Co5 Co11 -34.63(17)
C3 Co3 Co5 Co11 180.0(2)
Co1 Co3 Co5 Co11 -67.11(6)
Co2 Co3 Co5 Co11 -0.34(6)
Co6 Co3 Co5 Co11 7.66(4)
C15 Co3 Co5 Co8 -147.9(2)
C16 Co3 Co5 Co8 -26.9(3)
C1 Co3 Co5 Co8 63.67(17)
C3 Co3 Co5 Co8 -81.7(2)
Co1 Co3 Co5 Co8 31.19(5)
Co2 Co3 Co5 Co8 97.97(5)
Co6 Co3 Co5 Co8 105.97(4)
C13 Co2 Co6 C11 52.8(3)
C25 Co2 Co6 C11 -64.2(3)
C1 Co2 Co6 C11 -178.3(3)
C14 Co2 Co6 C11 176.6(3)
Co1 Co2 Co6 C11 178.6(2)
Co4 Co2 Co6 C11 -125.1(2)
Co3 Co2 Co6 C11 128.3(2)
C13 Co2 Co6 C1 -128.9(3)
C25 Co2 Co6 C1 114.1(3)
C11 Co2 Co6 C1 178.3(3)
C14 Co2 Co6 C1 -5.2(3)
Co1 Co2 Co6 C1 -3.2(2)
Co4 Co2 Co6 C1 53.2(2)
Co3 Co2 Co6 C1 -53.4(2)
C13 Co2 Co6 C26 -30.8(3)
C25 Co2 Co6 C26 -147.8(3)
C1 Co2 Co6 C26 98.1(3)
C11 Co2 Co6 C26 -83.6(3)
C14 Co2 Co6 C26 92.9(3)
Co1 Co2 Co6 C26 94.9(2)
Co4 Co2 Co6 C26 151.3(2)
Co3 Co2 Co6 C26 44.7(2)
C13 Co2 Co6 C9 113.8(4)
C25 Co2 Co6 C9 -3.2(4)
C1 Co2 Co6 C9 -117.3(3)
C11 Co2 Co6 C9 61.0(3)
C14 Co2 Co6 C9 -122.4(4)
Co1 Co2 Co6 C9 -120.4(3)
Co4 Co2 Co6 C9 -64.1(3)
Co3 Co2 Co6 C9 -170.7(3)
C13 Co2 Co6 Co5 -83.7(3)
C25 Co2 Co6 Co5 159.3(3)
C1 Co2 Co6 Co5 45.2(2)
C11 Co2 Co6 Co5 -136.5(2)
C14 Co2 Co6 Co5 40.0(3)
Co1 Co2 Co6 Co5 42.04(5)
Co4 Co2 Co6 Co5 98.40(4)
Co3 Co2 Co6 Co5 -8.19(4)
C13 Co2 Co6 Co11 -167.0(3)
C25 Co2 Co6 Co11 76.0(3)
C1 Co2 Co6 Co11 -38.0(3)
C11 Co2 Co6 Co11 140.2(3)
C14 Co2 Co6 Co11 -43.2(3)
Co1 Co2 Co6 Co11 -41.19(18)
Co4 Co2 Co6 Co11 15.17(17)
Co3 Co2 Co6 Co11 -91.42(17)
C13 Co2 Co6 Co7 -143.2(3)
C25 Co2 Co6 Co7 99.8(3)
C1 Co2 Co6 Co7 -14.3(2)
C11 Co2 Co6 Co7 164.0(2)
C14 Co2 Co6 Co7 -19.5(3)
Co1 Co2 Co6 Co7 -17.46(4)
Co4 Co2 Co6 Co7 38.90(3)
Co3 Co2 Co6 Co7 -67.69(3)
C13 Co2 Co6 Co3 -75.5(3)
C25 Co2 Co6 Co3 167.5(3)
C1 Co2 Co6 Co3 53.4(2)
C11 Co2 Co6 Co3 -128.3(2)
C14 Co2 Co6 Co3 48.2(3)
Co1 Co2 Co6 Co3 50.23(3)
Co4 Co2 Co6 Co3 106.59(4)
C13 Co2 Co6 Co4 177.9(3)
C25 Co2 Co6 Co4 60.9(3)
C1 Co2 Co6 Co4 -53.2(2)
C11 Co2 Co6 Co4 125.1(2)
C14 Co2 Co6 Co4 -58.4(3)
Co1 Co2 Co6 Co4 -56.36(3)
Co3 Co2 Co6 Co4 -106.59(4)
C18 Co5 Co6 C11 52.2(5)
C2 Co5 Co6 C11 158.8(4)
C26 Co5 Co6 C11 23.5(4)
C3 Co5 Co6 C11 -64.0(4)
Co10 Co5 Co6 C11 124.2(4)
Co3 Co5 Co6 C11 -70.1(4)
Co7 Co5 Co6 C11 -158.4(4)
Co11 Co5 Co6 C11 117.5(4)
Co8 Co5 Co6 C11 -171.7(3)
C18 Co5 Co6 C1 164.6(4)
C2 Co5 Co6 C1 -88.7(2)
C26 Co5 Co6 C1 136.0(3)
C3 Co5 Co6 C1 48.5(3)
Co10 Co5 Co6 C1 -123.34(17)
Co3 Co5 Co6 C1 42.37(17)
Co7 Co5 Co6 C1 -45.99(17)
Co11 Co5 Co6 C1 -130.04(17)
Co8 Co5 Co6 C1 -59.27(17)
C18 Co5 Co6 C26 28.6(4)
C2 Co5 Co6 C26 135.3(3)
C3 Co5 Co6 C26 -87.5(3)
Co10 Co5 Co6 C26 100.7(3)
Co3 Co5 Co6 C26 -93.6(3)
Co7 Co5 Co6 C26 178.0(3)
Co11 Co5 Co6 C26 94.0(3)
Co8 Co5 Co6 C26 164.8(3)
C18 Co5 Co6 C9 -63.1(4)
C2 Co5 Co6 C9 43.6(3)
C26 Co5 Co6 C9 -91.7(3)
C3 Co5 Co6 C9 -179.2(3)
Co10 Co5 Co6 C9 9.0(2)
Co3 Co5 Co6 C9 174.7(2)
Co7 Co5 Co6 C9 86.3(2)
Co11 Co5 Co6 C9 2.3(2)
Co8 Co5 Co6 C9 73.0(2)
C18 Co5 Co6 Co2 130.6(3)
C2 Co5 Co6 Co2 -122.73(17)
C26 Co5 Co6 Co2 102.0(3)
C3 Co5 Co6 Co2 14.5(2)
Co10 Co5 Co6 Co2 -157.34(4)
Co3 Co5 Co6 Co2 8.36(4)
Co7 Co5 Co6 Co2 -80.00(4)
Co11 Co5 Co6 Co2 -164.04(5)
Co8 Co5 Co6 Co2 -93.28(5)
C18 Co5 Co6 Co11 -65.4(3)
C2 Co5 Co6 Co11 41.32(16)
C26 Co5 Co6 Co11 -94.0(3)
C3 Co5 Co6 Co11 178.5(2)
Co10 Co5 Co6 Co11 6.70(4)
Co3 Co5 Co6 Co11 172.40(4)
Co7 Co5 Co6 Co11 84.04(3)
Co8 Co5 Co6 Co11 70.77(4)
C18 Co5 Co6 Co7 -149.4(3)
C2 Co5 Co6 Co7 -42.73(16)
C26 Co5 Co6 Co7 -178.0(3)
C3 Co5 Co6 Co7 94.5(2)
Co10 Co5 Co6 Co7 -77.34(4)
Co3 Co5 Co6 Co7 88.36(3)
Co11 Co5 Co6 Co7 -84.04(3)
Co8 Co5 Co6 Co7 -13.28(3)
C18 Co5 Co6 Co3 122.2(3)
C2 Co5 Co6 Co3 -131.09(17)
C26 Co5 Co6 Co3 93.6(3)
C3 Co5 Co6 Co3 6.1(2)
Co10 Co5 Co6 Co3 -165.70(5)
Co7 Co5 Co6 Co3 -88.36(3)
Co11 Co5 Co6 Co3 -172.40(4)
Co8 Co5 Co6 Co3 -101.64(4)
C18 Co5 Co6 Co4 -167.2(3)
C2 Co5 Co6 Co4 -60.49(17)
C26 Co5 Co6 Co4 164.2(3)
C3 Co5 Co6 Co4 76.7(2)
Co10 Co5 Co6 Co4 -95.10(5)
Co3 Co5 Co6 Co4 70.60(4)
Co7 Co5 Co6 Co4 -17.76(3)
Co11 Co5 Co6 Co4 -101.80(4)
Co8 Co5 Co6 Co4 -31.04(5)
C15 Co3 Co6 C11 39.3(3)
C16 Co3 Co6 C11 -104.7(4)
C1 Co3 Co6 C11 -109.0(3)
C3 Co3 Co6 C11 136.8(3)
Co1 Co3 Co6 C11 -97.2(2)
Co5 Co3 Co6 C11 142.8(2)
Co2 Co3 Co6 C11 -45.9(2)
C15 Co3 Co6 C1 148.3(3)
C16 Co3 Co6 C1 4.3(4)
C3 Co3 Co6 C1 -114.1(3)
Co1 Co3 Co6 C1 11.8(2)
Co5 Co3 Co6 C1 -108.1(2)
Co2 Co3 Co6 C1 63.2(2)
C15 Co3 Co6 C26 -52.8(3)
C16 Co3 Co6 C26 163.2(4)
C1 Co3 Co6 C26 158.8(3)
C3 Co3 Co6 C26 44.7(3)
Co1 Co3 Co6 C26 170.6(2)
Co5 Co3 Co6 C26 50.7(2)
Co2 Co3 Co6 C26 -138.0(2)
C15 Co3 Co6 C9 -125.1(9)
C16 Co3 Co6 C9 90.9(9)
C1 Co3 Co6 C9 86.5(9)
C3 Co3 Co6 C9 -27.6(9)
Co1 Co3 Co6 C9 98.3(8)
Co5 Co3 Co6 C9 -21.6(8)
Co2 Co3 Co6 C9 149.7(8)
C15 Co3 Co6 Co2 85.2(2)
C16 Co3 Co6 Co2 -58.8(3)
C1 Co3 Co6 Co2 -63.2(2)
C3 Co3 Co6 Co2 -177.29(19)
Co1 Co3 Co6 Co2 -51.38(4)
Co5 Co3 Co6 Co2 -171.29(4)
C15 Co3 Co6 Co5 -103.5(2)
C16 Co3 Co6 Co5 112.5(3)
C1 Co3 Co6 Co5 108.1(2)
C3 Co3 Co6 Co5 -5.99(19)
Co1 Co3 Co6 Co5 119.91(4)
Co2 Co3 Co6 Co5 171.29(4)
C15 Co3 Co6 Co11 -111.3(2)
C16 Co3 Co6 Co11 104.7(3)
C1 Co3 Co6 Co11 100.3(2)
C3 Co3 Co6 Co11 -13.8(2)
Co1 Co3 Co6 Co11 112.11(4)
Co5 Co3 Co6 Co11 -7.80(4)
Co2 Co3 Co6 Co11 163.49(5)
C15 Co3 Co6 Co7 -168.9(2)
C16 Co3 Co6 Co7 47.1(3)
C1 Co3 Co6 Co7 42.8(2)
C3 Co3 Co6 Co7 -71.36(19)
Co1 Co3 Co6 Co7 54.54(3)
Co5 Co3 Co6 Co7 -65.37(3)
Co2 Co3 Co6 Co7 105.92(4)
C15 Co3 Co6 Co4 138.7(2)
C16 Co3 Co6 Co4 -5.3(3)
C1 Co3 Co6 Co4 -9.6(2)
C3 Co3 Co6 Co4 -123.74(19)
Co1 Co3 Co6 Co4 2.17(3)
Co5 Co3 Co6 Co4 -117.75(4)
Co2 Co3 Co6 Co4 53.55(3)
C22 Co4 Co6 C11 -60.1(3)
C24 Co4 Co6 C11 84.7(7)
C7 Co4 Co6 C11 -152.1(3)
C1 Co4 Co6 C11 113.2(3)
Co7 Co4 Co6 C11 175.8(2)
Co2 Co4 Co6 C11 47.6(2)
Co1 Co4 Co6 C11 101.3(2)
C22 Co4 Co6 C1 -173.4(3)
C24 Co4 Co6 C1 -28.5(7)
C7 Co4 Co6 C1 94.6(3)
Co7 Co4 Co6 C1 62.6(2)
Co2 Co4 Co6 C1 -65.6(2)
Co1 Co4 Co6 C1 -11.9(2)
C22 Co4 Co6 C26 170.7(5)
C24 Co4 Co6 C26 -44.4(8)
C7 Co4 Co6 C26 78.7(5)
C1 Co4 Co6 C26 -15.9(5)
Co7 Co4 Co6 C26 46.7(4)
Co2 Co4 Co6 C26 -81.5(4)
Co1 Co4 Co6 C26 -27.8(4)
C22 Co4 Co6 C9 30.2(3)
C24 Co4 Co6 C9 175.1(7)
C7 Co4 Co6 C9 -61.8(3)
C1 Co4 Co6 C9 -156.4(3)
Co7 Co4 Co6 C9 -93.80(19)
Co2 Co4 Co6 C9 137.97(19)
Co1 Co4 Co6 C9 -168.30(19)
C22 Co4 Co6 Co2 -107.7(2)
C24 Co4 Co6 Co2 37.1(6)
C7 Co4 Co6 Co2 160.26(17)
C1 Co4 Co6 Co2 65.6(2)
Co7 Co4 Co6 Co2 128.22(4)
Co1 Co4 Co6 Co2 53.73(3)
C22 Co4 Co6 Co5 143.5(2)
C24 Co4 Co6 Co5 -71.6(6)
C7 Co4 Co6 Co5 51.54(17)
C1 Co4 Co6 Co5 -43.1(2)
Co7 Co4 Co6 Co5 19.50(4)
Co2 Co4 Co6 Co5 -108.72(4)
Co1 Co4 Co6 Co5 -54.99(4)
C22 Co4 Co6 Co11 76.2(2)
C24 Co4 Co6 Co11 -139.0(6)
C7 Co4 Co6 Co11 -15.82(17)
C1 Co4 Co6 Co11 -110.4(2)
Co7 Co4 Co6 Co11 -47.86(4)
Co2 Co4 Co6 Co11 -176.08(4)
Co1 Co4 Co6 Co11 -122.35(4)
C22 Co4 Co6 Co7 124.0(2)
C24 Co4 Co6 Co7 -91.1(6)
C7 Co4 Co6 Co7 32.04(17)
C1 Co4 Co6 Co7 -62.6(2)
Co2 Co4 Co6 Co7 -128.22(4)
Co1 Co4 Co6 Co7 -74.49(4)
C22 Co4 Co6 Co3 -163.5(2)
C24 Co4 Co6 Co3 -18.7(6)
C7 Co4 Co6 Co3 104.47(17)
C1 Co4 Co6 Co3 9.8(2)
Co7 Co4 Co6 Co3 72.43(3)
Co2 Co4 Co6 Co3 -55.80(3)
Co1 Co4 Co6 Co3 -2.06(3)
C22 Co4 Co7 C7 60.9(3)
C24 Co4 Co7 C7 -67.9(3)
C1 Co4 Co7 C7 -174.0(3)
Co2 Co4 Co7 C7 176.8(2)
Co1 Co4 Co7 C7 -129.3(2)
Co6 Co4 Co7 C7 135.7(2)
C22 Co4 Co7 C2 -38.8(4)
C24 Co4 Co7 C2 -167.6(4)
C7 Co4 Co7 C2 -99.6(3)
C1 Co4 Co7 C2 86.4(3)
Co2 Co4 Co7 C2 77.2(3)
Co1 Co4 Co7 C2 131.1(3)
Co6 Co4 Co7 C2 36.1(3)
C22 Co4 Co7 C5 129.0(3)
C24 Co4 Co7 C5 0.2(3)
C7 Co4 Co7 C5 68.1(3)
C1 Co4 Co7 C5 -105.8(3)
Co2 Co4 Co7 C5 -115.0(2)
Co1 Co4 Co7 C5 -61.1(2)
Co6 Co4 Co7 C5 -156.1(2)
C22 Co4 Co7 C1 -125.2(3)
C24 Co4 Co7 C1 106.0(3)
C7 Co4 Co7 C1 174.0(3)
Co2 Co4 Co7 C1 -9.2(2)
Co1 Co4 Co7 C1 44.7(2)
Co6 Co4 Co7 C1 -50.3(2)
C22 Co4 Co7 Co8 120.3(3)
C24 Co4 Co7 Co8 -8.5(4)
C7 Co4 Co7 Co8 59.5(3)
C1 Co4 Co7 Co8 -114.5(3)
Co2 Co4 Co7 Co8 -123.7(2)
Co1 Co4 Co7 Co8 -69.8(2)
Co6 Co4 Co7 Co8 -164.8(2)
C22 Co4 Co7 Co5 -96.0(3)
C24 Co4 Co7 Co5 135.2(3)
C7 Co4 Co7 Co5 -156.9(2)
C1 Co4 Co7 Co5 29.1(2)
Co2 Co4 Co7 Co5 19.93(6)
Co1 Co4 Co7 Co5 73.85(5)
Co6 Co4 Co7 Co5 -21.16(4)
C22 Co4 Co7 Co6 -74.8(3)
C24 Co4 Co7 Co6 156.4(3)
C7 Co4 Co7 Co6 -135.7(2)
C1 Co4 Co7 Co6 50.3(2)
Co2 Co4 Co7 Co6 41.09(4)
Co1 Co4 Co7 Co6 95.02(3)
C18 Co5 Co7 C7 100.9(7)
C2 Co5 Co7 C7 68.8(6)
C26 Co5 Co7 C7 -38.3(6)
C3 Co5 Co7 C7 -146.9(6)
Co10 Co5 Co7 C7 81.4(5)
Co3 Co5 Co7 C7 -107.5(5)
Co6 Co5 Co7 C7 -39.9(5)
Co11 Co5 Co7 C7 24.3(5)
Co8 Co5 Co7 C7 124.7(5)
C18 Co5 Co7 C2 32.1(5)
C26 Co5 Co7 C2 -107.1(3)
C3 Co5 Co7 C2 144.4(3)
Co10 Co5 Co7 C2 12.6(2)
Co3 Co5 Co7 C2 -176.2(2)
Co6 Co5 Co7 C2 -108.6(2)
Co11 Co5 Co7 C2 -44.5(2)
Co8 Co5 Co7 C2 55.9(2)
C18 Co5 Co7 C5 -57.4(5)
C2 Co5 Co7 C5 -89.6(3)
C26 Co5 Co7 C5 163.3(3)
C3 Co5 Co7 C5 54.8(3)
Co10 Co5 Co7 C5 -76.95(19)
Co3 Co5 Co7 C5 94.21(19)
Co6 Co5 Co7 C5 161.80(19)
Co11 Co5 Co7 C5 -134.08(19)
Co8 Co5 Co7 C5 -33.64(19)
C18 Co5 Co7 C1 -173.3(5)
C2 Co5 Co7 C1 154.5(3)
C26 Co5 Co7 C1 47.4(3)
C3 Co5 Co7 C1 -61.1(2)
Co10 Co5 Co7 C1 167.17(16)
Co3 Co5 Co7 C1 -21.68(16)
Co6 Co5 Co7 C1 45.91(16)
Co11 Co5 Co7 C1 110.03(16)
Co8 Co5 Co7 C1 -149.52(16)
C18 Co5 Co7 Co4 163.8(4)
C2 Co5 Co7 Co4 131.7(2)
C26 Co5 Co7 Co4 24.6(2)
C3 Co5 Co7 Co4 -83.9(2)
Co10 Co5 Co7 Co4 144.30(5)
Co3 Co5 Co7 Co4 -44.55(5)
Co6 Co5 Co7 Co4 23.04(4)
Co11 Co5 Co7 Co4 87.17(5)
Co8 Co5 Co7 Co4 -172.39(6)
C18 Co5 Co7 Co8 -23.8(4)
C2 Co5 Co7 Co8 -55.9(2)
C26 Co5 Co7 Co8 -163.0(2)
C3 Co5 Co7 Co8 88.44(19)
Co10 Co5 Co7 Co8 -43.31(3)
Co3 Co5 Co7 Co8 127.84(4)
Co6 Co5 Co7 Co8 -164.57(4)
Co11 Co5 Co7 Co8 -100.44(3)
C18 Co5 Co7 Co6 140.8(4)
C2 Co5 Co7 Co6 108.6(2)
C26 Co5 Co7 Co6 1.5(2)
C3 Co5 Co7 Co6 -106.99(19)
Co10 Co5 Co7 Co6 121.26(4)
Co3 Co5 Co7 Co6 -67.59(3)
Co11 Co5 Co7 Co6 64.12(3)
Co8 Co5 Co7 Co6 164.57(4)
C11 Co6 Co7 C7 -43.1(5)
C1 Co6 Co7 C7 -90.7(3)
C26 Co6 Co7 C7 165.4(3)
C9 Co6 Co7 C7 58.0(3)
Co2 Co6 Co7 C7 -75.41(18)
Co5 Co6 Co7 C7 166.88(18)
Co11 Co6 Co7 C7 98.62(18)
Co3 Co6 Co7 C7 -131.55(18)
Co4 Co6 Co7 C7 -34.12(18)
C11 Co6 Co7 C2 -166.8(5)
C1 Co6 Co7 C2 145.6(3)
C26 Co6 Co7 C2 41.7(3)
C9 Co6 Co7 C2 -65.7(3)
Co2 Co6 Co7 C2 160.91(17)
Co5 Co6 Co7 C2 43.19(16)
Co11 Co6 Co7 C2 -25.06(16)
Co3 Co6 Co7 C2 104.77(16)
Co4 Co6 Co7 C2 -157.80(17)
C11 Co6 Co7 C5 97.4(7)
C1 Co6 Co7 C5 49.7(6)
C26 Co6 Co7 C5 -54.2(6)
C9 Co6 Co7 C5 -161.5(5)
Co2 Co6 Co7 C5 65.1(5)
Co5 Co6 Co7 C5 -52.6(5)
Co11 Co6 Co7 C5 -120.9(5)
Co3 Co6 Co7 C5 8.9(5)
Co4 Co6 Co7 C5 106.4(5)
C11 Co6 Co7 C1 47.6(5)
C26 Co6 Co7 C1 -103.9(3)
C9 Co6 Co7 C1 148.7(3)
Co2 Co6 Co7 C1 15.3(2)
Co5 Co6 Co7 C1 -102.4(2)
Co11 Co6 Co7 C1 -170.6(2)
Co3 Co6 Co7 C1 -40.8(2)
Co4 Co6 Co7 C1 56.6(2)
C11 Co6 Co7 Co4 -9.0(5)
C1 Co6 Co7 Co4 -56.6(2)
C26 Co6 Co7 Co4 -160.5(2)
C9 Co6 Co7 Co4 92.1(2)
Co2 Co6 Co7 Co4 -41.28(3)
Co5 Co6 Co7 Co4 -159.00(4)
Co11 Co6 Co7 Co4 132.74(4)
Co3 Co6 Co7 Co4 -97.43(3)
C11 Co6 Co7 Co8 167.3(5)
C1 Co6 Co7 Co8 119.6(2)
C26 Co6 Co7 Co8 15.7(2)
C9 Co6 Co7 Co8 -91.6(2)
Co2 Co6 Co7 Co8 134.98(5)
Co5 Co6 Co7 Co8 17.26(4)
Co11 Co6 Co7 Co8 -51.00(5)
Co3 Co6 Co7 Co8 78.83(5)
Co4 Co6 Co7 Co8 176.26(6)
C11 Co6 Co7 Co5 150.0(5)
C1 Co6 Co7 Co5 102.4(2)
C26 Co6 Co7 Co5 -1.5(2)
C9 Co6 Co7 Co5 -108.9(2)
Co2 Co6 Co7 Co5 117.72(4)
Co11 Co6 Co7 Co5 -68.25(3)
Co3 Co6 Co7 Co5 61.58(3)
Co4 Co6 Co7 Co5 159.00(4)
C7 Co7 Co8 C17 125.6(3)
C2 Co7 Co8 C17 -123.6(3)
C5 Co7 Co8 C17 63.4(3)
C1 Co7 Co8 C17 -31.3(3)
Co4 Co7 Co8 C17 73.4(3)
Co5 Co7 Co8 C17 -73.8(3)
Co6 Co7 Co8 C17 -89.7(3)
C7 Co7 Co8 C6 -4.6(3)
C2 Co7 Co8 C6 106.1(3)
C5 Co7 Co8 C6 -66.8(3)
C1 Co7 Co8 C6 -161.5(3)
Co4 Co7 Co8 C6 -56.9(3)
Co5 Co7 Co8 C6 155.9(2)
Co6 Co7 Co8 C6 140.1(2)
C7 Co7 Co8 C2 -110.7(3)
C5 Co7 Co8 C2 -173.0(3)
C1 Co7 Co8 C2 92.3(3)
Co4 Co7 Co8 C2 -163.0(3)
Co5 Co7 Co8 C2 49.8(2)
Co6 Co7 Co8 C2 33.9(2)
C7 Co7 Co8 C5 62.2(3)
C2 Co7 Co8 C5 173.0(3)
C1 Co7 Co8 C5 -94.7(3)
Co4 Co7 Co8 C5 9.9(3)
Co5 Co7 Co8 C5 -137.2(2)
Co6 Co7 Co8 C5 -153.1(2)
C7 Co7 Co8 Co10 -118.5(2)
C2 Co7 Co8 Co10 -7.8(2)
C5 Co7 Co8 Co10 179.2(2)
C1 Co7 Co8 Co10 84.5(2)
Co4 Co7 Co8 Co10 -170.8(2)
Co5 Co7 Co8 Co10 42.01(3)
Co6 Co7 Co8 Co10 26.14(6)
C7 Co7 Co8 Co9 -64.7(2)
C2 Co7 Co8 Co9 46.0(2)
C5 Co7 Co8 Co9 -126.9(2)
C1 Co7 Co8 Co9 138.3(2)
Co4 Co7 Co8 Co9 -117.0(2)
Co5 Co7 Co8 Co9 95.82(3)
Co6 Co7 Co8 Co9 79.95(5)
C7 Co7 Co8 Co5 -160.6(2)
C2 Co7 Co8 Co5 -49.8(2)
C5 Co7 Co8 Co5 137.2(2)
C1 Co7 Co8 Co5 42.5(2)
Co4 Co7 Co8 Co5 147.2(2)
Co6 Co7 Co8 Co5 -15.87(4)
C18 Co5 Co8 C17 -69.8(3)
C2 Co5 Co8 C17 -176.5(3)
C26 Co5 Co8 C17 165.6(5)
C3 Co5 Co8 C17 20.3(3)
Co10 Co5 Co8 C17 -111.9(2)
Co3 Co5 Co8 C17 67.9(2)
Co6 Co5 Co8 C17 137.0(2)
Co7 Co5 Co8 C17 122.4(2)
Co11 Co5 Co8 C17 -169.2(2)
C18 Co5 Co8 C6 54.7(6)
C2 Co5 Co8 C6 -52.1(6)
C26 Co5 Co8 C6 -69.9(8)
C3 Co5 Co8 C6 144.8(6)
Co10 Co5 Co8 C6 12.6(6)
Co3 Co5 Co8 C6 -167.6(6)
Co6 Co5 Co8 C6 -98.6(6)
Co7 Co5 Co8 C6 -113.1(6)
Co11 Co5 Co8 C6 -44.7(6)
C18 Co5 Co8 C2 106.8(3)
C26 Co5 Co8 C2 -17.8(5)
C3 Co5 Co8 C2 -163.2(3)
Co10 Co5 Co8 C2 64.7(2)
Co3 Co5 Co8 C2 -115.6(2)
Co6 Co5 Co8 C2 -46.5(2)
Co7 Co5 Co8 C2 -61.0(2)
Co11 Co5 Co8 C2 7.4(2)
C18 Co5 Co8 C5 -161.1(3)
C2 Co5 Co8 C5 92.2(3)
C26 Co5 Co8 C5 74.3(5)
C3 Co5 Co8 C5 -71.0(3)
Co10 Co5 Co8 C5 156.83(18)
Co3 Co5 Co8 C5 -23.40(18)
Co6 Co5 Co8 C5 45.66(18)
Co7 Co5 Co8 C5 31.11(17)
Co11 Co5 Co8 C5 99.52(17)
C18 Co5 Co8 Co7 167.8(2)
C2 Co5 Co8 Co7 61.0(2)
C26 Co5 Co8 Co7 43.2(5)
C3 Co5 Co8 Co7 -102.11(19)
Co10 Co5 Co8 Co7 125.72(4)
Co3 Co5 Co8 Co7 -54.51(4)
Co6 Co5 Co8 Co7 14.55(4)
Co11 Co5 Co8 Co7 68.42(3)
C18 Co5 Co8 Co10 42.1(2)
C2 Co5 Co8 Co10 -64.7(2)
C26 Co5 Co8 Co10 -82.5(5)
C3 Co5 Co8 Co10 132.16(19)
Co3 Co5 Co8 Co10 179.77(4)
Co6 Co5 Co8 Co10 -111.17(4)
Co7 Co5 Co8 Co10 -125.72(4)
Co11 Co5 Co8 Co10 -57.31(3)
C18 Co5 Co8 Co9 95.9(2)
C2 Co5 Co8 Co9 -10.9(2)
C26 Co5 Co8 Co9 -28.7(5)
C3 Co5 Co8 Co9 -174.03(19)
Co10 Co5 Co8 Co9 53.80(3)
Co3 Co5 Co8 Co9 -126.43(4)
Co6 Co5 Co8 Co9 -57.37(4)
Co7 Co5 Co8 Co9 -71.92(3)
Co11 Co5 Co8 Co9 -3.50(3)
C17 Co8 Co9 C20 -128.4(9)
C6 Co8 Co9 C20 -43.8(3)
C2 Co8 Co9 C20 140.1(3)
C5 Co8 Co9 C20 52.7(3)
Co7 Co8 Co9 C20 90.9(2)
Co10 Co8 Co9 C20 -159.1(2)
Co5 Co8 Co9 C20 150.1(2)
C17 Co8 Co9 C21 -21.9(9)
C6 Co8 Co9 C21 62.7(3)
C2 Co8 Co9 C21 -113.4(3)
C5 Co8 Co9 C21 159.2(3)
Co7 Co8 Co9 C21 -162.6(2)
Co10 Co8 Co9 C21 -52.6(2)
Co5 Co8 Co9 C21 -103.4(2)
C17 Co8 Co9 C2 91.5(9)
C6 Co8 Co9 C2 176.1(3)
C5 Co8 Co9 C2 -87.5(3)
Co7 Co8 Co9 C2 -49.2(2)
Co10 Co8 Co9 C2 60.8(2)
Co5 Co8 Co9 C2 10.0(2)
C17 Co8 Co9 C8 97.2(9)
C6 Co8 Co9 C8 -178.1(4)
C2 Co8 Co9 C8 5.8(4)
C5 Co8 Co9 C8 -81.7(3)
Co7 Co8 Co9 C8 -43.5(3)
Co10 Co8 Co9 C8 66.5(3)
Co5 Co8 Co9 C8 15.7(3)
C17 Co8 Co9 Co11 85.3(8)
C6 Co8 Co9 Co11 169.9(2)
C2 Co8 Co9 Co11 -6.2(2)
C5 Co8 Co9 Co11 -93.63(18)
Co7 Co8 Co9 Co11 -55.40(3)
Co10 Co8 Co9 Co11 54.58(3)
Co5 Co8 Co9 Co11 3.80(3)
C17 Co8 Co9 Co10 30.7(8)
C6 Co8 Co9 Co10 115.4(2)
C2 Co8 Co9 Co10 -60.8(2)
C5 Co8 Co9 Co10 -148.21(18)
Co7 Co8 Co9 Co10 -109.98(4)
Co5 Co8 Co9 Co10 -50.78(3)
C18 Co5 Co10 C23 53.9(4)
C2 Co5 Co10 C23 -126.4(3)
C26 Co5 Co10 C23 -25.2(3)
C3 Co5 Co10 C23 110.5(3)
Co3 Co5 Co10 C23 -179.5(3)
Co6 Co5 Co10 C23 -79.3(3)
Co7 Co5 Co10 C23 -138.0(3)
Co11 Co5 Co10 C23 -72.8(3)
Co8 Co5 Co10 C23 -178.5(3)
C18 Co5 Co10 C19 -68.7(4)
C2 Co5 Co10 C19 111.0(3)
C26 Co5 Co10 C19 -147.7(3)
C3 Co5 Co10 C19 -12.1(4)
Co3 Co5 Co10 C19 57.9(3)
Co6 Co5 Co10 C19 158.1(3)
Co7 Co5 Co10 C19 99.4(3)
Co11 Co5 Co10 C19 164.7(3)
Co8 Co5 Co10 C19 58.9(3)
C18 Co5 Co10 C2 -179.8(3)
C26 Co5 Co10 C2 101.2(3)
C3 Co5 Co10 C2 -123.1(3)
Co3 Co5 Co10 C2 -53.1(3)
Co6 Co5 Co10 C2 47.1(2)
Co7 Co5 Co10 C2 -11.6(2)
Co11 Co5 Co10 C2 53.6(2)
Co8 Co5 Co10 C2 -52.2(2)
C2 Co5 Co10 C18 179.8(3)
C26 Co5 Co10 C18 -79.0(3)
C3 Co5 Co10 C18 56.6(4)
Co3 Co5 Co10 C18 126.6(3)
Co6 Co5 Co10 C18 -133.2(3)
Co7 Co5 Co10 C18 168.1(3)
Co11 Co5 Co10 C18 -126.6(3)
Co8 Co5 Co10 C18 127.6(3)
C18 Co5 Co10 C21 172.3(4)
C2 Co5 Co10 C21 -7.9(3)
C26 Co5 Co10 C21 93.3(3)
C3 Co5 Co10 C21 -131.0(3)
Co3 Co5 Co10 C21 -61.1(3)
Co6 Co5 Co10 C21 39.1(2)
Co7 Co5 Co10 C21 -19.6(2)
Co11 Co5 Co10 C21 45.7(2)
Co8 Co5 Co10 C21 -60.1(2)
C18 Co5 Co10 Co9 175.7(3)
C2 Co5 Co10 Co9 -4.6(2)
C26 Co5 Co10 Co9 96.6(2)
C3 Co5 Co10 Co9 -127.7(2)
Co3 Co5 Co10 Co9 -57.70(19)
Co6 Co5 Co10 Co9 42.50(5)
Co7 Co5 Co10 Co9 -16.19(4)
Co11 Co5 Co10 Co9 49.06(3)
Co8 Co5 Co10 Co9 -56.72(3)
C18 Co5 Co10 Co8 -127.6(3)
C2 Co5 Co10 Co8 52.2(2)
C26 Co5 Co10 Co8 153.4(2)
C3 Co5 Co10 Co8 -71.0(2)
Co3 Co5 Co10 Co8 -0.98(18)
Co6 Co5 Co10 Co8 99.22(4)
Co7 Co5 Co10 Co8 40.53(3)
Co11 Co5 Co10 Co8 105.78(3)
C18 Co5 Co10 Co11 126.6(3)
C2 Co5 Co10 Co11 -53.6(2)
C26 Co5 Co10 Co11 47.6(2)
C3 Co5 Co10 Co11 -176.7(2)
Co3 Co5 Co10 Co11 -106.76(19)
Co6 Co5 Co10 Co11 -6.55(4)
Co7 Co5 Co10 Co11 -65.25(3)
Co8 Co5 Co10 Co11 -105.78(3)
C20 Co9 Co10 C23 -103.2(6)
C21 Co9 Co10 C23 -48.6(4)
C2 Co9 Co10 C23 132.5(3)
C8 Co9 Co10 C23 43.7(3)
Co11 Co9 Co10 C23 74.7(3)
Co8 Co9 Co10 C23 -170.9(3)
C20 Co9 Co10 C19 7.4(6)
C21 Co9 Co10 C19 61.9(3)
C2 Co9 Co10 C19 -117.0(3)
C8 Co9 Co10 C19 154.3(3)
Co11 Co9 Co10 C19 -174.8(2)
Co8 Co9 Co10 C19 -60.3(2)
C20 Co9 Co10 C2 124.4(6)
C21 Co9 Co10 C2 178.9(3)
C8 Co9 Co10 C2 -88.8(3)
Co11 Co9 Co10 C2 -57.8(2)
Co8 Co9 Co10 C2 56.6(2)
C20 Co9 Co10 C18 133.7(6)
C21 Co9 Co10 C18 -171.8(4)
C2 Co9 Co10 C18 9.3(4)
C8 Co9 Co10 C18 -79.4(3)
Co11 Co9 Co10 C18 -48.5(3)
Co8 Co9 Co10 C18 66.0(3)
C20 Co9 Co10 C21 -54.5(6)
C2 Co9 Co10 C21 -178.9(3)
C8 Co9 Co10 C21 92.3(3)
Co11 Co9 Co10 C21 123.3(2)
Co8 Co9 Co10 C21 -122.3(2)
C20 Co9 Co10 Co5 129.0(6)
C21 Co9 Co10 Co5 -176.5(2)
C2 Co9 Co10 Co5 4.6(2)
C8 Co9 Co10 Co5 -84.16(18)
Co11 Co9 Co10 Co5 -53.19(3)
Co8 Co9 Co10 Co5 61.23(3)
C20 Co9 Co10 Co8 67.7(6)
C21 Co9 Co10 Co8 122.3(2)
C2 Co9 Co10 Co8 -56.6(2)
C8 Co9 Co10 Co8 -145.40(18)
Co11 Co9 Co10 Co8 -114.42(4)
C20 Co9 Co10 Co11 -177.9(6)
C21 Co9 Co10 Co11 -123.3(2)
C2 Co9 Co10 Co11 57.8(2)
C8 Co9 Co10 Co11 -30.97(18)
Co8 Co9 Co10 Co11 114.42(4)
C17 Co8 Co10 C23 -109.2(14)
C6 Co8 Co10 C23 -3.1(14)
C2 Co8 Co10 C23 119.7(14)
C5 Co8 Co10 C23 128.6(14)
Co7 Co8 Co10 C23 127.5(13)
Co9 Co8 Co10 C23 63.1(13)
Co5 Co8 Co10 C23 172.3(13)
C17 Co8 Co10 C19 -49.7(3)
C6 Co8 Co10 C19 56.3(3)
C2 Co8 Co10 C19 179.1(3)
C5 Co8 Co10 C19 -172.0(4)
Co7 Co8 Co10 C19 -173.0(2)
Co9 Co8 Co10 C19 122.5(2)
Co5 Co8 Co10 C19 -128.3(2)
C17 Co8 Co10 C2 131.2(3)
C6 Co8 Co10 C2 -122.8(3)
C5 Co8 Co10 C2 8.9(4)
Co7 Co8 Co10 C2 7.9(2)
Co9 Co8 Co10 C2 -56.6(2)
Co5 Co8 Co10 C2 52.6(2)
C17 Co8 Co10 C18 44.2(3)
C6 Co8 Co10 C18 150.3(3)
C2 Co8 Co10 C18 -87.0(3)
C5 Co8 Co10 C18 -78.1(4)
Co7 Co8 Co10 C18 -79.12(19)
Co9 Co8 Co10 C18 -143.58(19)
Co5 Co8 Co10 C18 -34.35(18)
C17 Co8 Co10 C21 -138.1(3)
C6 Co8 Co10 C21 -32.1(3)
C2 Co8 Co10 C21 90.7(3)
C5 Co8 Co10 C21 99.6(3)
Co7 Co8 Co10 C21 98.57(17)
Co9 Co8 Co10 C21 34.11(16)
Co5 Co8 Co10 C21 143.34(17)
C17 Co8 Co10 Co5 78.5(2)
C6 Co8 Co10 Co5 -175.4(2)
C2 Co8 Co10 Co5 -52.6(2)
C5 Co8 Co10 Co5 -43.8(3)
Co7 Co8 Co10 Co5 -44.77(3)
Co9 Co8 Co10 Co5 -109.23(4)
C17 Co8 Co10 Co9 -172.2(2)
C6 Co8 Co10 Co9 -66.2(2)
C2 Co8 Co10 Co9 56.6(2)
C5 Co8 Co10 Co9 65.5(3)
Co7 Co8 Co10 Co9 64.46(4)
Co5 Co8 Co10 Co9 109.23(4)
C17 Co8 Co10 Co11 137.7(2)
C6 Co8 Co10 Co11 -116.2(2)
C2 Co8 Co10 Co11 6.5(2)
C5 Co8 Co10 Co11 15.4(3)
Co7 Co8 Co10 Co11 14.41(4)
Co9 Co8 Co10 Co11 -50.05(3)
Co5 Co8 Co10 Co11 59.18(3)
C20 Co9 Co11 C10 102.5(4)
C21 Co9 Co11 C10 -23.6(4)
C2 Co9 Co11 C10 -134.3(3)
C8 Co9 Co11 C10 61.3(4)
Co10 Co9 Co11 C10 -76.3(3)
Co8 Co9 Co11 C10 -128.4(3)
C20 Co9 Co11 C8 41.2(4)
C21 Co9 Co11 C8 -84.9(3)
C2 Co9 Co11 C8 164.4(3)
Co10 Co9 Co11 C8 -137.6(2)
Co8 Co9 Co11 C8 170.3(2)
C20 Co9 Co11 C9 -22.2(4)
C21 Co9 Co11 C9 -148.4(3)
C2 Co9 Co11 C9 100.9(3)
C8 Co9 Co11 C9 -63.5(3)
Co10 Co9 Co11 C9 158.9(2)
Co8 Co9 Co11 C9 106.9(2)
C20 Co9 Co11 C2 -123.2(4)
C21 Co9 Co11 C2 110.7(3)
C8 Co9 Co11 C2 -164.4(3)
Co10 Co9 Co11 C2 58.0(2)
Co8 Co9 Co11 C2 5.9(2)
C20 Co9 Co11 Co6 -78.1(3)
C21 Co9 Co11 Co6 155.7(2)
C2 Co9 Co11 Co6 45.1(2)
C8 Co9 Co11 Co6 -119.3(2)
Co10 Co9 Co11 Co6 103.07(4)
Co8 Co9 Co11 Co6 51.01(5)
C20 Co9 Co11 Co10 178.8(3)
C21 Co9 Co11 Co10 52.7(2)
C2 Co9 Co11 Co10 -58.0(2)
C8 Co9 Co11 Co10 137.6(2)
Co8 Co9 Co11 Co10 -52.07(3)
C20 Co9 Co11 Co5 -133.1(3)
C21 Co9 Co11 Co5 100.7(2)
C2 Co9 Co11 Co5 -9.9(2)
C8 Co9 Co11 Co5 -174.3(2)
Co10 Co9 Co11 Co5 48.07(3)
Co8 Co9 Co11 Co5 -4.00(4)
C11 Co6 Co11 C10 -29.7(3)
C1 Co6 Co11 C10 163.8(3)
C26 Co6 Co11 C10 56.6(3)
C9 Co6 Co11 C10 -71.2(3)
Co2 Co6 Co11 C10 -163.7(3)
Co5 Co6 Co11 C10 105.9(2)
Co7 Co6 Co11 C10 171.4(2)
Co3 Co6 Co11 C10 113.3(2)
Co4 Co6 Co11 C10 -150.3(2)
C11 Co6 Co11 C8 90.0(4)
C1 Co6 Co11 C8 -76.5(3)
C26 Co6 Co11 C8 176.2(3)
C9 Co6 Co11 C8 48.5(4)
Co2 Co6 Co11 C8 -44.0(3)
Co5 Co6 Co11 C8 -134.5(2)
Co7 Co6 Co11 C8 -68.9(2)
Co3 Co6 Co11 C8 -127.1(2)
Co4 Co6 Co11 C8 -30.6(2)
C11 Co6 Co11 C9 41.5(4)
C1 Co6 Co11 C9 -125.0(3)
C26 Co6 Co11 C9 127.8(3)
Co2 Co6 Co11 C9 -92.5(3)
Co5 Co6 Co11 C9 177.1(3)
Co7 Co6 Co11 C9 -117.4(3)
Co3 Co6 Co11 C9 -175.5(3)
Co4 Co6 Co11 C9 -79.0(3)
C11 Co6 Co11 C2 -176.5(3)
C1 Co6 Co11 C2 17.0(2)
C26 Co6 Co11 C2 -90.2(3)
C9 Co6 Co11 C2 142.0(3)
Co2 Co6 Co11 C2 49.5(2)
Co5 Co6 Co11 C2 -40.93(16)
Co7 Co6 Co11 C2 24.63(16)
Co3 Co6 Co11 C2 -33.54(16)
Co4 Co6 Co11 C2 62.95(16)
C11 Co6 Co11 Co9 150.8(3)
C1 Co6 Co11 Co9 -15.68(19)
C26 Co6 Co11 Co9 -122.9(2)
C9 Co6 Co11 Co9 109.3(3)
Co2 Co6 Co11 Co9 16.83(19)
Co5 Co6 Co11 Co9 -73.62(4)
Co7 Co6 Co11 Co9 -8.07(4)
Co3 Co6 Co11 Co9 -66.23(6)
Co4 Co6 Co11 Co9 30.25(5)
C11 Co6 Co11 Co10 -141.7(3)
C1 Co6 Co11 Co10 51.82(19)
C26 Co6 Co11 Co10 -55.4(2)
C9 Co6 Co11 Co10 176.8(3)
Co2 Co6 Co11 Co10 84.33(18)
Co5 Co6 Co11 Co10 -6.12(4)
Co7 Co6 Co11 Co10 59.44(4)
Co3 Co6 Co11 Co10 1.27(6)
Co4 Co6 Co11 Co10 97.75(4)
C11 Co6 Co11 Co5 -135.5(3)
C1 Co6 Co11 Co5 57.94(18)
C26 Co6 Co11 Co5 -49.3(2)
C9 Co6 Co11 Co5 -177.1(3)
Co2 Co6 Co11 Co5 90.46(17)
Co7 Co6 Co11 Co5 65.56(3)
Co3 Co6 Co11 Co5 7.39(4)
Co4 Co6 Co11 Co5 103.88(4)
C23 Co10 Co11 C10 12.9(3)
C19 Co10 Co11 C10 152.1(10)
C2 Co10 Co11 C10 -169.0(3)
C18 Co10 Co11 C10 -78.1(3)
C21 Co10 Co11 C10 96.9(3)
Co5 Co10 Co11 C10 -112.7(2)
Co9 Co10 Co11 C10 130.8(2)
Co8 Co10 Co11 C10 -175.7(2)
C23 Co10 Co11 C8 -86.0(3)
C19 Co10 Co11 C8 53.2(10)
C2 Co10 Co11 C8 92.2(3)
C18 Co10 Co11 C8 -177.0(3)
C21 Co10 Co11 C8 -1.9(2)
Co5 Co10 Co11 C8 148.43(19)
Co9 Co10 Co11 C8 31.91(19)
Co8 Co10 Co11 C8 85.43(19)
C23 Co10 Co11 C9 139.5(7)
C19 Co10 Co11 C9 -81.3(12)
C2 Co10 Co11 C9 -42.4(7)
C18 Co10 Co11 C9 48.5(7)
C21 Co10 Co11 C9 -136.4(7)
Co5 Co10 Co11 C9 13.9(7)
Co9 Co10 Co11 C9 -102.6(7)
Co8 Co10 Co11 C9 -49.1(7)
C23 Co10 Co11 C2 -178.1(3)
C19 Co10 Co11 C2 -38.9(10)
C18 Co10 Co11 C2 90.9(3)
C21 Co10 Co11 C2 -94.0(3)
Co5 Co10 Co11 C2 56.3(2)
Co9 Co10 Co11 C2 -60.2(2)
Co8 Co10 Co11 C2 -6.7(2)
C23 Co10 Co11 Co9 -117.9(2)
C19 Co10 Co11 Co9 21.3(10)
C2 Co10 Co11 Co9 60.2(2)
C18 Co10 Co11 Co9 151.11(18)
C21 Co10 Co11 Co9 -33.81(16)
Co5 Co10 Co11 Co9 116.52(4)
Co8 Co10 Co11 Co9 53.52(3)
C23 Co10 Co11 Co6 131.9(2)
C19 Co10 Co11 Co6 -88.9(10)
C2 Co10 Co11 Co6 -50.0(2)
C18 Co10 Co11 Co6 40.87(19)
C21 Co10 Co11 Co6 -144.04(16)
Co5 Co10 Co11 Co6 6.29(4)
Co9 Co10 Co11 Co6 -110.23(4)
Co8 Co10 Co11 Co6 -56.72(4)
C23 Co10 Co11 Co5 125.6(2)
C19 Co10 Co11 Co5 -95.2(10)
C2 Co10 Co11 Co5 -56.3(2)
C18 Co10 Co11 Co5 34.59(18)
C21 Co10 Co11 Co5 -150.33(16)
Co9 Co10 Co11 Co5 -116.52(4)
Co8 Co10 Co11 Co5 -63.00(3)
C18 Co5 Co11 C10 42.2(3)
C2 Co5 Co11 C10 146.7(3)
C26 Co5 Co11 C10 -50.8(3)
C3 Co5 Co11 C10 -109.4(11)
Co10 Co5 Co11 C10 85.3(2)
Co3 Co5 Co11 C10 -109.5(2)
Co6 Co5 Co11 C10 -101.4(2)
Co7 Co5 Co11 C10 -168.5(2)
Co8 Co5 Co11 C10 139.7(2)
C18 Co5 Co11 C8 -100.9(4)
C2 Co5 Co11 C8 3.5(4)
C26 Co5 Co11 C8 166.1(4)
C3 Co5 Co11 C8 107.5(11)
Co10 Co5 Co11 C8 -57.8(3)
Co3 Co5 Co11 C8 107.4(3)
Co6 Co5 Co11 C8 115.4(3)
Co7 Co5 Co11 C8 48.4(3)
Co8 Co5 Co11 C8 -3.5(3)
C18 Co5 Co11 C9 141.4(3)
C2 Co5 Co11 C9 -114.2(3)
C26 Co5 Co11 C9 48.4(3)
C3 Co5 Co11 C9 -10.2(11)
Co10 Co5 Co11 C9 -175.5(2)
Co3 Co5 Co11 C9 -10.3(2)
Co6 Co5 Co11 C9 -2.3(2)
Co7 Co5 Co11 C9 -69.3(2)
Co8 Co5 Co11 C9 -121.2(2)
C18 Co5 Co11 C2 -104.4(3)
C26 Co5 Co11 C2 162.6(3)
C3 Co5 Co11 C2 103.9(11)
Co10 Co5 Co11 C2 -61.4(2)
Co3 Co5 Co11 C2 103.8(2)
Co6 Co5 Co11 C2 111.9(2)
Co7 Co5 Co11 C2 44.9(2)
Co8 Co5 Co11 C2 -7.0(2)
C18 Co5 Co11 Co9 -93.7(2)
C2 Co5 Co11 Co9 10.7(2)
C26 Co5 Co11 Co9 173.3(2)
C3 Co5 Co11 Co9 114.7(11)
Co10 Co5 Co11 Co9 -50.65(3)
Co3 Co5 Co11 Co9 114.57(5)
Co6 Co5 Co11 Co9 122.64(4)
Co7 Co5 Co11 Co9 55.60(3)
Co8 Co5 Co11 Co9 3.71(3)
C18 Co5 Co11 Co6 143.6(2)
C2 Co5 Co11 Co6 -111.9(2)
C26 Co5 Co11 Co6 50.6(2)
C3 Co5 Co11 Co6 -8.0(11)
Co10 Co5 Co11 Co6 -173.29(4)
Co3 Co5 Co11 Co6 -8.07(4)
Co7 Co5 Co11 Co6 -67.04(3)
Co8 Co5 Co11 Co6 -118.93(3)
C18 Co5 Co11 Co10 -43.1(2)
C2 Co5 Co11 Co10 61.4(2)
C26 Co5 Co11 Co10 -136.1(2)
C3 Co5 Co11 Co10 165.3(11)
Co3 Co5 Co11 Co10 165.22(5)
Co6 Co5 Co11 Co10 173.29(4)
Co7 Co5 Co11 Co10 106.25(4)
Co8 Co5 Co11 Co10 54.36(3)
C4 Co1 C1 Co3 120.1(4)
C14 Co1 C1 Co3 -87.0(3)
C16 Co1 C1 Co3 12.6(3)
Co2 Co1 C1 Co3 -85.85(19)
Co4 Co1 C1 Co3 -168.5(3)
C4 Co1 C1 Co6 -169.0(10)
C14 Co1 C1 Co6 -16.1(12)
C16 Co1 C1 Co6 83.6(11)
Co3 Co1 C1 Co6 70.9(11)
Co2 Co1 C1 Co6 -14.9(10)
Co4 Co1 C1 Co6 -97.5(11)
C4 Co1 C1 Co7 5.7(5)
C14 Co1 C1 Co7 158.6(3)
C16 Co1 C1 Co7 -101.7(3)
Co3 Co1 C1 Co7 -114.4(3)
Co2 Co1 C1 Co7 159.8(3)
Co4 Co1 C1 Co7 77.2(2)
C4 Co1 C1 Co4 -71.5(4)
C14 Co1 C1 Co4 81.4(3)
C16 Co1 C1 Co4 -178.9(2)
Co3 Co1 C1 Co4 168.5(3)
Co2 Co1 C1 Co4 82.61(18)
C4 Co1 C1 Co2 -154.1(3)
C14 Co1 C1 Co2 -1.2(3)
C16 Co1 C1 Co2 98.5(2)
Co3 Co1 C1 Co2 85.85(19)
Co4 Co1 C1 Co2 -82.61(18)
C15 Co3 C1 Co1 102.6(5)
C16 Co3 C1 Co1 -13.0(3)
C3 Co3 C1 Co1 -111.2(3)
Co5 Co3 C1 Co1 -140.12(17)
Co2 Co3 C1 Co1 82.67(19)
Co6 Co3 C1 Co1 164.2(3)
C15 Co3 C1 Co6 -61.6(6)
C16 Co3 C1 Co6 -177.3(3)
C3 Co3 C1 Co6 84.5(3)
Co1 Co3 C1 Co6 -164.2(3)
Co5 Co3 C1 Co6 55.63(15)
Co2 Co3 C1 Co6 -81.6(2)
C15 Co3 C1 Co7 -150.7(4)
C16 Co3 C1 Co7 93.7(3)
C3 Co3 C1 Co7 -4.5(4)
Co1 Co3 C1 Co7 106.7(3)
Co5 Co3 C1 Co7 -33.4(2)
Co2 Co3 C1 Co7 -170.6(4)
Co6 Co3 C1 Co7 -89.0(3)
C15 Co3 C1 Co4 56.6(13)
C16 Co3 C1 Co4 -59.0(12)
C3 Co3 C1 Co4 -157.2(11)
Co1 Co3 C1 Co4 -46.0(10)
Co5 Co3 C1 Co4 173.9(11)
Co2 Co3 C1 Co4 36.7(10)
Co6 Co3 C1 Co4 118.2(12)
C15 Co3 C1 Co2 20.0(6)
C16 Co3 C1 Co2 -95.7(3)
C3 Co3 C1 Co2 166.1(2)
Co1 Co3 C1 Co2 -82.67(19)
Co5 Co3 C1 Co2 137.21(17)
Co6 Co3 C1 Co2 81.6(2)
C11 Co6 C1 Co1 16.6(12)
C26 Co6 C1 Co1 -91.2(11)
C9 Co6 C1 Co1 129.6(10)
Co2 Co6 C1 Co1 14.9(10)
Co5 Co6 C1 Co1 -124.6(11)
Co11 Co6 C1 Co1 -175.0(10)
Co7 Co6 C1 Co1 175.0(12)
Co3 Co6 C1 Co1 -69.6(11)
Co4 Co6 C1 Co1 96.2(11)
C11 Co6 C1 Co3 86.2(3)
C26 Co6 C1 Co3 -21.6(3)
C9 Co6 C1 Co3 -160.8(3)
Co2 Co6 C1 Co3 84.5(2)
Co5 Co6 C1 Co3 -54.99(15)
Co11 Co6 C1 Co3 -105.36(17)
Co7 Co6 C1 Co3 -115.4(3)
Co4 Co6 C1 Co3 165.8(3)
C11 Co6 C1 Co7 -158.4(2)
C26 Co6 C1 Co7 93.8(3)
C9 Co6 C1 Co7 -45.4(4)
Co2 Co6 C1 Co7 -160.0(3)
Co5 Co6 C1 Co7 60.46(14)
Co11 Co6 C1 Co7 10.1(2)
Co3 Co6 C1 Co7 115.4(3)
Co4 Co6 C1 Co7 -78.8(2)
C11 Co6 C1 Co4 -79.6(3)
C26 Co6 C1 Co4 172.6(2)
C9 Co6 C1 Co4 33.4(4)
Co2 Co6 C1 Co4 -81.3(2)
Co5 Co6 C1 Co4 139.2(2)
Co11 Co6 C1 Co4 88.9(2)
Co7 Co6 C1 Co4 78.8(2)
Co3 Co6 C1 Co4 -165.8(3)
C11 Co6 C1 Co2 1.7(3)
C26 Co6 C1 Co2 -106.1(2)
C9 Co6 C1 Co2 114.6(3)
Co5 Co6 C1 Co2 -139.50(16)
Co11 Co6 C1 Co2 170.12(7)
Co7 Co6 C1 Co2 160.0(3)
Co3 Co6 C1 Co2 -84.5(2)
Co4 Co6 C1 Co2 81.3(2)
C7 Co7 C1 Co1 -77.7(3)
C2 Co7 C1 Co1 142.7(2)
C5 Co7 C1 Co1 20.5(4)
Co4 Co7 C1 Co1 -82.4(2)
Co8 Co7 C1 Co1 82.6(3)
Co5 Co7 C1 Co1 122.6(2)
Co6 Co7 C1 Co1 -178.5(4)
C7 Co7 C1 Co3 -167.8(3)
C2 Co7 C1 Co3 52.6(4)
C5 Co7 C1 Co3 -69.6(4)
Co4 Co7 C1 Co3 -172.6(4)
Co8 Co7 C1 Co3 -7.5(4)
Co5 Co7 C1 Co3 32.5(2)
Co6 Co7 C1 Co3 91.4(3)
C7 Co7 C1 Co6 100.8(2)
C2 Co7 C1 Co6 -38.8(3)
C5 Co7 C1 Co6 -161.0(2)
Co4 Co7 C1 Co6 96.0(2)
Co8 Co7 C1 Co6 -98.9(2)
Co5 Co7 C1 Co6 -58.89(14)
C7 Co7 C1 Co4 4.8(2)
C2 Co7 C1 Co4 -134.8(2)
C5 Co7 C1 Co4 103.0(3)
Co8 Co7 C1 Co4 165.07(8)
Co5 Co7 C1 Co4 -154.93(17)
Co6 Co7 C1 Co4 -96.0(2)
C7 Co7 C1 Co2 37.6(9)
C2 Co7 C1 Co2 -102.0(8)
C5 Co7 C1 Co2 135.8(8)
Co4 Co7 C1 Co2 32.9(7)
Co8 Co7 C1 Co2 -162.1(7)
Co5 Co7 C1 Co2 -122.1(8)
Co6 Co7 C1 Co2 -63.2(8)
C22 Co4 C1 Co1 -154.0(3)
C24 Co4 C1 Co1 5.5(4)
C7 Co4 C1 Co1 104.9(2)
Co7 Co4 C1 Co1 109.5(2)
Co2 Co4 C1 Co1 -82.48(19)
Co6 Co4 C1 Co1 -163.4(3)
C22 Co4 C1 Co3 -108.4(11)
C24 Co4 C1 Co3 51.0(12)
C7 Co4 C1 Co3 150.5(11)
Co7 Co4 C1 Co3 155.1(12)
Co2 Co4 C1 Co3 -36.9(10)
Co1 Co4 C1 Co3 45.6(10)
Co6 Co4 C1 Co3 -117.8(12)
C22 Co4 C1 Co6 9.4(5)
C24 Co4 C1 Co6 168.8(3)
C7 Co4 C1 Co6 -91.7(2)
Co7 Co4 C1 Co6 -87.1(2)
Co2 Co4 C1 Co6 80.9(2)
Co1 Co4 C1 Co6 163.4(3)
C22 Co4 C1 Co7 96.5(4)
C24 Co4 C1 Co7 -104.0(3)
C7 Co4 C1 Co7 -4.6(2)
Co2 Co4 C1 Co7 168.0(3)
Co1 Co4 C1 Co7 -109.5(2)
Co6 Co4 C1 Co7 87.1(2)
C22 Co4 C1 Co2 -71.5(4)
C24 Co4 C1 Co2 87.9(3)
C7 Co4 C1 Co2 -172.6(2)
Co7 Co4 C1 Co2 -168.0(3)
Co1 Co4 C1 Co2 82.48(19)
Co6 Co4 C1 Co2 -80.9(2)
C13 Co2 C1 Co1 -87.3(4)
C25 Co2 C1 Co1 88.0(3)
C11 Co2 C1 Co1 -176.9(2)
C14 Co2 C1 Co1 0.8(2)
Co6 Co2 C1 Co1 -175.7(3)
Co4 Co2 C1 Co1 87.4(2)
Co3 Co2 C1 Co1 -82.93(19)
C13 Co2 C1 Co3 -4.4(5)
C25 Co2 C1 Co3 170.9(3)
C11 Co2 C1 Co3 -94.0(2)
C14 Co2 C1 Co3 83.7(2)
Co6 Co2 C1 Co3 -92.8(2)
Co1 Co2 C1 Co3 82.93(19)
Co4 Co2 C1 Co3 170.4(3)
C13 Co2 C1 Co6 88.4(4)
C25 Co2 C1 Co6 -96.3(3)
C11 Co2 C1 Co6 -1.2(2)
C14 Co2 C1 Co6 176.5(2)
Co1 Co2 C1 Co6 175.7(3)
Co4 Co2 C1 Co6 -96.8(2)
Co3 Co2 C1 Co6 92.8(2)
C13 Co2 C1 Co7 152.7(8)
C25 Co2 C1 Co7 -32.0(10)
C11 Co2 C1 Co7 63.1(8)
C14 Co2 C1 Co7 -119.2(8)
Co6 Co2 C1 Co7 64.3(8)
Co1 Co2 C1 Co7 -120.0(9)
Co4 Co2 C1 Co7 -32.5(7)
Co3 Co2 C1 Co7 157.1(10)
C13 Co2 C1 Co4 -174.8(3)
C25 Co2 C1 Co4 0.5(4)
C11 Co2 C1 Co4 95.7(2)
C14 Co2 C1 Co4 -86.6(2)
Co6 Co2 C1 Co4 96.8(2)
Co1 Co2 C1 Co4 -87.4(2)
Co3 Co2 C1 Co4 -170.4(3)
C7 Co7 C2 Co5 -157.2(2)
C5 Co7 C2 Co5 102.5(2)
C1 Co7 C2 Co5 -28.0(3)
Co4 Co7 C2 Co5 -88.6(3)
Co8 Co7 C2 Co5 96.9(2)
Co6 Co7 C2 Co5 -55.07(15)
C7 Co7 C2 Co9 21.0(4)
C5 Co7 C2 Co9 -79.4(3)
C1 Co7 C2 Co9 150.1(2)
Co4 Co7 C2 Co9 89.5(3)
Co8 Co7 C2 Co9 -85.0(2)
Co5 Co7 C2 Co9 178.1(4)
Co6 Co7 C2 Co9 123.1(2)
C7 Co7 C2 Co11 -66.3(4)
C5 Co7 C2 Co11 -166.6(3)
C1 Co7 C2 Co11 62.9(3)
Co4 Co7 C2 Co11 2.3(4)
Co8 Co7 C2 Co11 -172.2(4)
Co5 Co7 C2 Co11 90.9(3)
Co6 Co7 C2 Co11 35.8(2)
C7 Co7 C2 Co8 105.9(3)
C5 Co7 C2 Co8 5.6(2)
C1 Co7 C2 Co8 -124.9(2)
Co4 Co7 C2 Co8 174.52(10)
Co5 Co7 C2 Co8 -96.9(2)
Co6 Co7 C2 Co8 -151.95(16)
C7 Co7 C2 Co10 140.4(9)
C5 Co7 C2 Co10 40.0(10)
C1 Co7 C2 Co10 -90.5(10)
Co4 Co7 C2 Co10 -151.1(8)
Co8 Co7 C2 Co10 34.4(9)
Co5 Co7 C2 Co10 -62.5(9)
Co6 Co7 C2 Co10 -117.5(10)
C18 Co5 C2 Co7 -163.3(3)
C26 Co5 C2 Co7 91.7(3)
C3 Co5 C2 Co7 -55.7(4)
Co10 Co5 C2 Co7 -163.5(3)
Co3 Co5 C2 Co7 4.3(3)
Co6 Co5 C2 Co7 56.80(15)
Co11 Co5 C2 Co7 110.0(3)
Co8 Co5 C2 Co7 -80.5(2)
C18 Co5 C2 Co9 23.2(13)
C26 Co5 C2 Co9 -81.8(12)
C3 Co5 C2 Co9 130.9(11)
Co10 Co5 C2 Co9 23.0(11)
Co3 Co5 C2 Co9 -169.2(11)
Co6 Co5 C2 Co9 -116.7(12)
Co7 Co5 C2 Co9 -173.5(13)
Co11 Co5 C2 Co9 -63.5(11)
Co8 Co5 C2 Co9 106.0(12)
C18 Co5 C2 Co11 86.7(3)
C26 Co5 C2 Co11 -18.3(3)
C3 Co5 C2 Co11 -165.6(3)
Co10 Co5 C2 Co11 86.5(2)
Co3 Co5 C2 Co11 -105.69(17)
Co6 Co5 C2 Co11 -53.18(15)
Co7 Co5 C2 Co11 -110.0(3)
Co8 Co5 C2 Co11 169.5(3)
C18 Co5 C2 Co8 -82.8(3)
C26 Co5 C2 Co8 172.2(2)
C3 Co5 C2 Co8 24.8(4)
Co10 Co5 C2 Co8 -83.0(2)
Co3 Co5 C2 Co8 84.8(2)
Co6 Co5 C2 Co8 137.3(2)
Co7 Co5 C2 Co8 80.5(2)
Co11 Co5 C2 Co8 -169.5(3)
C18 Co5 C2 Co10 0.2(3)
C26 Co5 C2 Co10 -104.8(3)
C3 Co5 C2 Co10 107.8(3)
Co3 Co5 C2 Co10 167.80(7)
Co6 Co5 C2 Co10 -139.70(16)
Co7 Co5 C2 Co10 163.5(3)
Co11 Co5 C2 Co10 -86.5(2)
Co8 Co5 C2 Co10 83.0(2)
C20 Co9 C2 Co7 11.3(5)
C21 Co9 C2 Co7 162.7(3)
C8 Co9 C2 Co7 -96.9(3)
Co11 Co9 C2 Co7 -108.6(3)
Co10 Co9 C2 Co7 163.9(4)
Co8 Co9 C2 Co7 79.6(2)
C20 Co9 C2 Co5 -175.5(10)
C21 Co9 C2 Co5 -24.1(13)
C8 Co9 C2 Co5 76.3(12)
Co11 Co9 C2 Co5 64.6(11)
Co10 Co9 C2 Co5 -23.0(11)
Co8 Co9 C2 Co5 -107.2(12)
C20 Co9 C2 Co11 119.9(3)
C21 Co9 C2 Co11 -88.7(3)
C8 Co9 C2 Co11 11.7(2)
Co10 Co9 C2 Co11 -87.56(19)
Co8 Co9 C2 Co11 -171.8(3)
C20 Co9 C2 Co8 -68.3(4)
C21 Co9 C2 Co8 83.2(3)
C8 Co9 C2 Co8 -176.5(2)
Co11 Co9 C2 Co8 171.8(3)
Co10 Co9 C2 Co8 84.3(2)
C20 Co9 C2 Co10 -152.6(3)
C21 Co9 C2 Co10 -1.1(3)
C8 Co9 C2 Co10 99.2(2)
Co11 Co9 C2 Co10 87.56(19)
Co8 Co9 C2 Co10 -84.3(2)
C10 Co11 C2 Co7 -152.4(4)
C8 Co11 C2 Co7 92.3(3)
C9 Co11 C2 Co7 -5.6(4)
Co9 Co11 C2 Co7 104.4(3)
Co6 Co11 C2 Co7 -36.7(2)
Co10 Co11 C2 Co7 -171.8(4)
Co5 Co11 C2 Co7 -89.9(3)
C10 Co11 C2 Co5 -62.5(5)
C8 Co11 C2 Co5 -177.8(2)
C9 Co11 C2 Co5 84.3(3)
Co9 Co11 C2 Co5 -165.7(3)
Co6 Co11 C2 Co5 53.20(15)
Co10 Co11 C2 Co5 -81.9(2)
C10 Co11 C2 Co9 103.2(4)
C8 Co11 C2 Co9 -12.1(2)
C9 Co11 C2 Co9 -109.9(3)
Co6 Co11 C2 Co9 -141.08(16)
Co10 Co11 C2 Co9 83.8(2)
Co5 Co11 C2 Co9 165.7(3)
C10 Co11 C2 Co8 64.0(15)
C8 Co11 C2 Co8 -51.3(14)
C9 Co11 C2 Co8 -149.1(13)
Co9 Co11 C2 Co8 -39.2(13)
Co10 Co11 C2 Co8 44.6(13)
Co5 Co11 C2 Co8 126.5(15)
C10 Co11 C2 Co10 19.4(5)
C8 Co11 C2 Co10 -95.9(2)
C9 Co11 C2 Co10 166.3(2)
Co9 Co11 C2 Co10 -83.8(2)
Co6 Co11 C2 Co10 135.13(17)
Co5 Co11 C2 Co10 81.9(2)
C17 Co8 C2 Co7 93.1(3)
C6 Co8 C2 Co7 -111.4(3)
C5 Co8 C2 Co7 -5.3(2)
Co10 Co8 C2 Co7 169.6(3)
Co9 Co8 C2 Co7 -106.8(2)
Co5 Co8 C2 Co7 88.4(2)
C17 Co8 C2 Co5 4.7(4)
C6 Co8 C2 Co5 160.2(3)
C5 Co8 C2 Co5 -93.8(2)
Co7 Co8 C2 Co5 -88.4(2)
Co10 Co8 C2 Co5 81.2(2)
Co9 Co8 C2 Co5 164.8(3)
C17 Co8 C2 Co9 -160.1(3)
C6 Co8 C2 Co9 -4.6(4)
C5 Co8 C2 Co9 101.4(2)
Co7 Co8 C2 Co9 106.8(2)
Co10 Co8 C2 Co9 -83.6(2)
Co5 Co8 C2 Co9 -164.8(3)
C17 Co8 C2 Co11 -121.3(13)
C6 Co8 C2 Co11 34.2(15)
C5 Co8 C2 Co11 140.2(14)
Co7 Co8 C2 Co11 145.6(15)
Co10 Co8 C2 Co11 -44.8(13)
Co9 Co8 C2 Co11 38.8(13)
Co5 Co8 C2 Co11 -126.0(15)
C17 Co8 C2 Co10 -76.5(4)
C6 Co8 C2 Co10 79.0(3)
C5 Co8 C2 Co10 -175.0(2)
Co7 Co8 C2 Co10 -169.6(3)
Co9 Co8 C2 Co10 83.6(2)
Co5 Co8 C2 Co10 -81.2(2)
C23 Co10 C2 Co7 157.8(9)
C19 Co10 C2 Co7 -35.1(11)
C18 Co10 C2 Co7 63.4(10)
C21 Co10 C2 Co7 -121.9(10)
Co5 Co10 C2 Co7 63.6(9)
Co9 Co10 C2 Co7 -122.6(11)
Co8 Co10 C2 Co7 -34.1(9)
Co11 Co10 C2 Co7 155.0(11)
C23 Co10 C2 Co5 94.2(4)
C19 Co10 C2 Co5 -98.7(3)
C18 Co10 C2 Co5 -0.2(2)
C21 Co10 C2 Co5 174.6(2)
Co9 Co10 C2 Co5 173.8(3)
Co8 Co10 C2 Co5 -97.7(2)
Co11 Co10 C2 Co5 91.5(2)
C23 Co10 C2 Co9 -79.6(4)
C19 Co10 C2 Co9 87.5(3)
C18 Co10 C2 Co9 -174.0(2)
C21 Co10 C2 Co9 0.7(2)
Co5 Co10 C2 Co9 -173.8(3)
Co8 Co10 C2 Co9 88.5(2)
Co11 Co10 C2 Co9 -82.4(2)
C23 Co10 C2 Co11 2.7(5)
C19 Co10 C2 Co11 169.8(3)
C18 Co10 C2 Co11 -91.6(2)
C21 Co10 C2 Co11 83.1(2)
Co5 Co10 C2 Co11 -91.5(2)
Co9 Co10 C2 Co11 82.4(2)
Co8 Co10 C2 Co11 170.9(3)
C23 Co10 C2 Co8 -168.1(3)
C19 Co10 C2 Co8 -1.0(4)
C18 Co10 C2 Co8 97.5(2)
C21 Co10 C2 Co8 -87.8(2)
Co5 Co10 C2 Co8 97.7(2)
Co9 Co10 C2 Co8 -88.5(2)
Co11 Co10 C2 Co8 -170.9(3)
C15 Co3 C3 O3 -55.8(8)
C16 Co3 C3 O3 41.4(8)
C1 Co3 C3 O3 141.7(7)
Co1 Co3 C3 O3 84.3(8)
Co5 Co3 C3 O3 -178.9(9)
Co2 Co3 C3 O3 -179.9(4)
Co6 Co3 C3 O3 -172.1(7)
C15 Co3 C3 Co5 123.2(3)
C16 Co3 C3 Co5 -139.6(3)
C1 Co3 C3 Co5 -39.4(3)
Co1 Co3 C3 Co5 -96.7(2)
Co2 Co3 C3 Co5 -1.0(8)
Co6 Co3 C3 Co5 6.8(2)
C18 Co5 C3 O3 26.7(8)
C2 Co5 C3 O3 -87.6(9)
C26 Co5 C3 O3 122.5(8)
Co10 Co5 C3 O3 -17.7(9)
Co3 Co5 C3 O3 178.9(10)
Co6 Co5 C3 O3 171.5(7)
Co7 Co5 C3 O3 -124.7(8)
Co11 Co5 C3 O3 178.8(5)
Co8 Co5 C3 O3 -71.1(8)
C18 Co5 C3 Co3 -152.2(3)
C2 Co5 C3 Co3 93.5(3)
C26 Co5 C3 Co3 -56.4(3)
Co10 Co5 C3 Co3 163.37(7)
Co6 Co5 C3 Co3 -7.4(2)
Co7 Co5 C3 Co3 56.4(2)
Co11 Co5 C3 Co3 -0.1(12)
Co8 Co5 C3 Co3 109.96(16)
C14 Co1 C4 O4 -92(18)
C1 Co1 C4 O4 63(19)
C16 Co1 C4 O4 170(100)
Co3 Co1 C4 O4 141(18)
Co2 Co1 C4 O4 -45(19)
Co4 Co1 C4 O4 15(18)
C7 Co7 C5 O5 47.5(9)
C2 Co7 C5 O5 173.7(8)
C1 Co7 C5 O5 -56.4(9)
Co4 Co7 C5 O5 1.6(9)
Co8 Co7 C5 O5 179.3(10)
Co5 Co7 C5 O5 -139.7(8)
Co6 Co7 C5 O5 -94.7(9)
C7 Co7 C5 Co8 -131.8(2)
C2 Co7 C5 Co8 -5.5(2)
C1 Co7 C5 Co8 124.3(2)
Co4 Co7 C5 Co8 -177.71(7)
Co5 Co7 C5 Co8 40.99(19)
Co6 Co7 C5 Co8 86.1(5)
C17 Co8 C5 O5 52.5(8)
C6 Co8 C5 O5 -47.7(8)
C2 Co8 C5 O5 -174.0(7)
Co7 Co8 C5 O5 -179.3(9)
Co10 Co8 C5 O5 179.3(5)
Co9 Co8 C5 O5 -127.8(7)
Co5 Co8 C5 O5 144.4(7)
C17 Co8 C5 Co7 -128.2(3)
C6 Co8 C5 Co7 131.6(2)
C2 Co8 C5 Co7 5.4(2)
Co10 Co8 C5 Co7 -1.3(4)
Co9 Co8 C5 Co7 51.56(18)
Co5 Co8 C5 Co7 -36.22(17)
C17 Co8 C6 O6 -14(6)
C2 Co8 C6 O6 -176(6)
C5 Co8 C6 O6 79(6)
Co7 Co8 C6 O6 123(6)
Co10 Co8 C6 O6 -126(6)
Co9 Co8 C6 O6 -179(100)
Co5 Co8 C6 O6 -137(5)
C2 Co7 C7 O7 -49.4(9)
C5 Co7 C7 O7 55.9(8)
C1 Co7 C7 O7 175.3(8)
Co4 Co7 C7 O7 -180.0(9)
Co8 Co7 C7 O7 12.2(9)
Co5 Co7 C7 O7 -103.4(9)
Co6 Co7 C7 O7 -137.9(8)
C2 Co7 C7 Co4 130.6(2)
C5 Co7 C7 Co4 -124.1(2)
C1 Co7 C7 Co4 -4.8(2)
Co8 Co7 C7 Co4 -167.81(7)
Co5 Co7 C7 Co4 76.6(5)
Co6 Co7 C7 Co4 42.03(18)
C22 Co4 C7 O7 48.4(7)
C24 Co4 C7 O7 -54.7(7)
C1 Co4 C7 O7 -175.4(7)
Co7 Co4 C7 O7 180.0(8)
Co2 Co4 C7 O7 174.1(5)
Co1 Co4 C7 O7 -128.7(7)
Co6 Co4 C7 O7 142.5(7)
C22 Co4 C7 Co7 -131.5(3)
C24 Co4 C7 Co7 125.3(3)
C1 Co4 C7 Co7 4.7(2)
Co2 Co4 C7 Co7 -5.9(4)
Co1 Co4 C7 Co7 51.36(18)
Co6 Co4 C7 Co7 -37.47(17)
C10 Co11 C8 O8 39.9(9)
C9 Co11 C8 O8 -51.9(9)
C2 Co11 C8 O8 -171.1(8)
Co9 Co11 C8 O8 177.1(10)
Co6 Co11 C8 O8 -85.6(9)
Co10 Co11 C8 O8 140.9(8)
Co5 Co11 C8 O8 -173.6(6)
C10 Co11 C8 Co9 -137.2(2)
C9 Co11 C8 Co9 131.0(2)
C2 Co11 C8 Co9 11.8(2)
Co6 Co11 C8 Co9 97.3(2)
Co10 Co11 C8 Co9 -36.24(18)
Co5 Co11 C8 Co9 9.3(4)
C20 Co9 C8 O8 29.0(8)
C21 Co9 C8 O8 -72.4(8)
C2 Co9 C8 O8 170.9(8)
Co11 Co9 C8 O8 -177.3(9)
Co10 Co9 C8 O8 -139.5(7)
Co8 Co9 C8 O8 166.7(6)
C20 Co9 C8 Co11 -153.7(2)
C21 Co9 C8 Co11 105.0(3)
C2 Co9 C8 Co11 -11.8(2)
Co10 Co9 C8 Co11 37.78(18)
Co8 Co9 C8 Co11 -16.0(4)
C10 Co11 C9 O9 -64.1(8)
C8 Co11 C9 O9 32.9(8)
C2 Co11 C9 O9 133.9(8)
Co9 Co11 C9 O9 76.7(8)
Co6 Co11 C9 O9 177.7(10)
Co10 Co11 C9 O9 168.2(4)
Co5 Co11 C9 O9 -179.7(8)
C10 Co11 C9 Co6 118.3(3)
C8 Co11 C9 Co6 -144.7(3)
C2 Co11 C9 Co6 -43.7(3)
Co9 Co11 C9 Co6 -100.9(2)
Co10 Co11 C9 Co6 -9.4(8)
Co5 Co11 C9 Co6 2.6(2)
C11 Co6 C9 O9 34.0(8)
C1 Co6 C9 O9 -88.2(9)
C26 Co6 C9 O9 130.5(8)
Co2 Co6 C9 O9 -17.0(10)
Co5 Co6 C9 O9 179.6(8)
Co11 Co6 C9 O9 -177.6(10)
Co7 Co6 C9 O9 -119.3(8)
Co3 Co6 C9 O9 -161.2(5)
Co4 Co6 C9 O9 -66.2(8)
C11 Co6 C9 Co11 -148.4(3)
C1 Co6 C9 Co11 89.4(3)
C26 Co6 C9 Co11 -51.9(3)
Co2 Co6 C9 Co11 160.60(8)
Co5 Co6 C9 Co11 -2.8(3)
Co7 Co6 C9 Co11 58.4(2)
Co3 Co6 C9 Co11 16.5(10)
Co4 Co6 C9 Co11 111.46(18)
C8 Co11 C10 O10 -29(47)
C9 Co11 C10 O10 64(47)
C2 Co11 C10 O10 -145(47)
Co9 Co11 C10 O10 -72(47)
Co6 Co11 C10 O10 108(47)
Co10 Co11 C10 O10 -130(47)
Co5 Co11 C10 O10 172(100)
C1 Co6 C11 O11 -175.0(17)
C26 Co6 C11 O11 -57.5(18)
C9 Co6 C11 O11 46.9(18)
Co2 Co6 C11 O11 -173.5(19)
Co5 Co6 C11 O11 -74.7(18)
Co11 Co6 C11 O11 18.0(19)
Co7 Co6 C11 O11 149.6(15)
Co3 Co6 C11 O11 -129.4(17)
Co4 Co6 C11 O11 142.4(17)
C1 Co6 C11 Co2 -1.5(3)
C26 Co6 C11 Co2 116.0(2)
C9 Co6 C11 Co2 -139.6(2)
Co5 Co6 C11 Co2 98.9(3)
Co11 Co6 C11 Co2 -168.49(8)
Co7 Co6 C11 Co2 -36.9(5)
Co3 Co6 C11 Co2 44.06(15)
Co4 Co6 C11 Co2 -44.10(13)
C13 Co2 C11 O11 41.8(6)
C25 Co2 C11 O11 -56.2(7)
C1 Co2 C11 O11 178.6(6)
C14 Co2 C11 O11 79(6)
Co6 Co2 C11 O11 177.3(8)
Co1 Co2 C11 O11 175.2(5)
Co4 Co2 C11 O11 -133.3(6)
Co3 Co2 C11 O11 132.5(6)
C13 Co2 C11 Co6 -135.6(3)
C25 Co2 C11 Co6 126.4(3)
C1 Co2 C11 Co6 1.3(2)
C14 Co2 C11 Co6 -98(6)
Co1 Co2 C11 Co6 -2.1(3)
Co4 Co2 C11 Co6 49.31(18)
Co3 Co2 C11 Co6 -44.87(17)
C25 Co2 C13 O13 8(15)
C1 Co2 C13 O13 -176(15)
C11 Co2 C13 O13 -86(15)
C14 Co2 C13 O13 96(15)
Co6 Co2 C13 O13 -119(15)
Co1 Co2 C13 O13 128(15)
Co4 Co2 C13 O13 43(16)
Co3 Co2 C13 O13 -179(100)
C4 Co1 C14 O14 -19(2)
C16 Co1 C14 O14 80(2)
Co3 Co1 C14 O14 128(2)
Co2 Co1 C14 O14 178(2)
Co4 Co1 C14 O14 -133(2)
C4 Co1 C14 Co2 163.3(2)
C1 Co1 C14 Co2 1.0(3)
C16 Co1 C14 Co2 -98.3(2)
Co3 Co1 C14 Co2 -49.87(16)
Co4 Co1 C14 Co2 48.87(15)
C13 Co2 C14 O14 -43.3(8)
C25 Co2 C14 O14 54.8(8)
C1 Co2 C14 O14 179.9(8)
C11 Co2 C14 O14 -81(6)
Co6 Co2 C14 O14 -176.3(6)
Co1 Co2 C14 O14 -179.3(9)
Co4 Co2 C14 O14 131.8(7)
Co3 Co2 C14 O14 -134.1(7)
C13 Co2 C14 Co1 136.0(3)
C25 Co2 C14 Co1 -125.9(3)
C1 Co2 C14 Co1 -0.9(2)
C11 Co2 C14 Co1 98(6)
Co6 Co2 C14 Co1 3.0(4)
Co4 Co2 C14 Co1 -48.96(19)
Co3 Co2 C14 Co1 45.17(18)
C16 Co3 C15 O15 -4(17)
C1 Co3 C15 O15 -120(17)
C3 Co3 C15 O15 89(17)
Co1 Co3 C15 O15 -46(17)
Co5 Co3 C15 O15 132(17)
Co2 Co3 C15 O15 -105(17)
Co6 Co3 C15 O15 -163(17)
C15 Co3 C16 O16 39.3(10)
C1 Co3 C16 O16 -170.0(9)
C3 Co3 C16 O16 -50.6(9)
Co1 Co3 C16 O16 177.2(11)
Co5 Co3 C16 O16 -88.4(9)
Co2 Co3 C16 O16 140.6(9)
Co6 Co3 C16 O16 -173.0(7)
C15 Co3 C16 Co1 -137.9(3)
C1 Co3 C16 Co1 12.8(3)
C3 Co3 C16 Co1 132.1(2)
Co5 Co3 C16 Co1 94.4(2)
Co2 Co3 C16 Co1 -36.6(2)
Co6 Co3 C16 Co1 9.7(4)
C4 Co1 C16 O16 28.8(9)
C14 Co1 C16 O16 -74.3(9)
C1 Co1 C16 O16 169.9(9)
Co3 Co1 C16 O16 -177.4(10)
Co2 Co1 C16 O16 -139.3(8)
Co4 Co1 C16 O16 168.5(6)
C4 Co1 C16 Co3 -153.8(3)
C14 Co1 C16 Co3 103.1(3)
C1 Co1 C16 Co3 -12.8(3)
Co2 Co1 C16 Co3 38.0(2)
Co4 Co1 C16 Co3 -14.1(5)
C6 Co8 C17 O17 72(8)
C2 Co8 C17 O17 -128(8)
C5 Co8 C17 O17 -27(8)
Co7 Co8 C17 O17 -69(8)
Co10 Co8 C17 O17 -179(100)
Co9 Co8 C17 O17 154(7)
Co5 Co8 C17 O17 -125(8)
C2 Co5 C18 O18 -176.2(15)
C26 Co5 C18 O18 -58.0(15)
C3 Co5 C18 O18 44.5(15)
Co10 Co5 C18 O18 -176.0(16)
Co3 Co5 C18 O18 17.7(17)
Co6 Co5 C18 O18 -78.8(16)
Co7 Co5 C18 O18 160.6(12)
Co11 Co5 C18 O18 -130.7(15)
Co8 Co5 C18 O18 141.6(15)
C2 Co5 C18 Co10 -0.2(3)
C26 Co5 C18 Co10 118.1(2)
C3 Co5 C18 Co10 -139.5(2)
Co3 Co5 C18 Co10 -166.31(8)
Co6 Co5 C18 Co10 97.3(3)
Co7 Co5 C18 Co10 -23.4(5)
Co11 Co5 C18 Co10 45.31(17)
Co8 Co5 C18 Co10 -42.40(17)
C23 Co10 C18 O18 41.2(8)
C19 Co10 C18 O18 -58.5(8)
C2 Co10 C18 O18 178.0(7)
C21 Co10 C18 O18 70(3)
Co5 Co10 C18 O18 177.8(9)
Co9 Co10 C18 O18 171.1(6)
Co8 Co10 C18 O18 -134.6(7)
Co11 Co10 C18 O18 132.0(7)
C23 Co10 C18 Co5 -136.6(3)
C19 Co10 C18 Co5 123.8(3)
C2 Co10 C18 Co5 0.2(3)
C21 Co10 C18 Co5 -108(2)
Co9 Co10 C18 Co5 -6.7(4)
Co8 Co10 C18 Co5 47.6(2)
Co11 Co10 C18 Co5 -45.8(2)
C23 Co10 C19 O19 15(6)
C2 Co10 C19 O19 -156(6)
C18 Co10 C19 O19 107(6)
C21 Co10 C19 O19 -68(6)
Co5 Co10 C19 O19 149(6)
Co9 Co10 C19 O19 -104(6)
Co8 Co10 C19 O19 -156(6)
Co11 Co10 C19 O19 -123(5)
C21 Co9 C20 O20 31(19)
C2 Co9 C20 O20 -175(100)
C8 Co9 C20 O20 -67(19)
Co11 Co9 C20 O20 -97(19)
Co10 Co9 C20 O20 80(19)
Co8 Co9 C20 O20 139(19)
C20 Co9 C21 O21 -33(2)
C2 Co9 C21 O21 165(2)
C8 Co9 C21 O21 65(2)
Co11 Co9 C21 O21 114(2)
Co10 Co9 C21 O21 164(2)
Co8 Co9 C21 O21 -147(2)
C20 Co9 C21 Co10 162.6(2)
C2 Co9 C21 Co10 0.9(3)
C8 Co9 C21 Co10 -99.3(2)
Co11 Co9 C21 Co10 -50.64(14)
Co8 Co9 C21 Co10 48.41(14)
C23 Co10 C21 O21 -37.9(7)
C19 Co10 C21 O21 61.9(7)
C2 Co10 C21 O21 -175.0(7)
C18 Co10 C21 O21 -67(3)
Co5 Co10 C21 O21 -169.1(5)
Co9 Co10 C21 O21 -174.2(8)
Co8 Co10 C21 O21 137.5(7)
Co11 Co10 C21 O21 -129.3(7)
C23 Co10 C21 Co9 136.3(3)
C19 Co10 C21 Co9 -123.9(3)
C2 Co10 C21 Co9 -0.8(2)
C18 Co10 C21 Co9 107(2)
Co5 Co10 C21 Co9 5.1(3)
Co8 Co10 C21 Co9 -48.27(18)
Co11 Co10 C21 Co9 44.93(17)
C24 Co4 C22 O22 39(12)
C7 Co4 C22 O22 -55(12)
C1 Co4 C22 O22 -159(12)
Co7 Co4 C22 O22 -96(12)
Co2 Co4 C22 O22 152(12)
Co1 Co4 C22 O22 116(12)
Co6 Co4 C22 O22 -153(12)
C19 Co10 C23 O23 -28(17)
C2 Co10 C23 O23 141(17)
C18 Co10 C23 O23 -123(17)
C21 Co10 C23 O23 59(17)
Co5 Co10 C23 O23 -158(17)
Co9 Co10 C23 O23 89(17)
Co8 Co10 C23 O23 30(18)
Co11 Co10 C23 O23 143(17)
C22 Co4 C24 O24 -46(4)
C7 Co4 C24 O24 46(4)
C1 Co4 C24 O24 148(4)
Co7 Co4 C24 O24 90(4)
Co2 Co4 C24 O24 -159(4)
Co1 Co4 C24 O24 153(4)
Co6 Co4 C24 O24 170(3)
C13 Co2 C25 O25 -4(4)
C1 Co2 C25 O25 180(100)
C11 Co2 C25 O25 86(4)
C14 Co2 C25 O25 -92(4)
Co6 Co2 C25 O25 124(4)
Co1 Co2 C25 O25 -128(4)
Co4 Co2 C25 O25 -180(100)
Co3 Co2 C25 O25 -145(3)
C18 Co5 C26 O26 18.0(8)
C2 Co5 C26 O26 129.9(8)
C3 Co5 C26 O26 -72.3(8)
Co10 Co5 C26 O26 73.9(8)
Co3 Co5 C26 O26 -111.9(8)
Co6 Co5 C26 O26 180.0(9)
Co7 Co5 C26 O26 178.2(7)
Co11 Co5 C26 O26 116.5(8)
Co8 Co5 C26 O26 143.0(6)
C18 Co5 C26 Co6 -162.0(3)
C2 Co5 C26 Co6 -50.1(3)
C3 Co5 C26 Co6 107.7(3)
Co10 Co5 C26 Co6 -106.15(18)
Co3 Co5 C26 Co6 68.05(17)
Co7 Co5 C26 Co6 -1.8(2)
Co11 Co5 C26 Co6 -63.52(16)
Co8 Co5 C26 Co6 -37.0(6)
C11 Co6 C26 O26 14.5(8)
C1 Co6 C26 O26 132.7(8)
C9 Co6 C26 O26 -76.5(8)
Co2 Co6 C26 O26 77.2(8)
Co5 Co6 C26 O26 180.0(9)
Co11 Co6 C26 O26 -113.0(8)
Co7 Co6 C26 O26 -178.2(7)
Co3 Co6 C26 O26 117.0(8)
Co4 Co6 C26 O26 144.3(6)
C11 Co6 C26 Co5 -165.5(3)
C1 Co6 C26 Co5 -47.3(3)
C9 Co6 C26 Co5 103.5(3)
Co2 Co6 C26 Co5 -102.81(18)
Co11 Co6 C26 Co5 67.00(16)
Co7 Co6 C26 Co5 1.8(2)
Co3 Co6 C26 Co5 -62.97(16)
Co4 Co6 C26 Co5 -35.7(5)
C40 Co21 Co22 C47 104.7(5)
C41 Co21 Co22 C47 -15.7(5)
C31 Co21 Co22 C47 -132.1(5)
C36 Co21 Co22 C47 47.3(5)
Co31 Co21 Co22 C47 -73.7(5)
Co25 Co21 Co22 C47 -134.5(5)
Co23 Co21 Co22 C47 170.1(5)
C40 Co21 Co22 C36 57.4(4)
C41 Co21 Co22 C36 -63.0(3)
C31 Co21 Co22 C36 -179.5(3)
Co31 Co21 Co22 C36 -121.1(2)
Co25 Co21 Co22 C36 178.1(2)
Co23 Co21 Co22 C36 122.8(2)
C40 Co21 Co22 C31 -123.2(3)
C41 Co21 Co22 C31 116.5(3)
C36 Co21 Co22 C31 179.5(3)
Co31 Co21 Co22 C31 58.4(2)
Co25 Co21 Co22 C31 -2.4(2)
Co23 Co21 Co22 C31 -57.8(2)
C40 Co21 Co22 C35 -35.2(3)
C41 Co21 Co22 C35 -155.6(3)
C31 Co21 Co22 C35 87.9(3)
C36 Co21 Co22 C35 -92.6(3)
Co31 Co21 Co22 C35 146.32(19)
Co25 Co21 Co22 C35 85.54(19)
Co23 Co21 Co22 C35 30.18(19)
C40 Co21 Co22 Co23 -65.4(3)
C41 Co21 Co22 Co23 174.2(3)
C31 Co21 Co22 Co23 57.8(2)
C36 Co21 Co22 Co23 -122.8(2)
Co31 Co21 Co22 Co23 116.14(4)
Co25 Co21 Co22 Co23 55.36(3)
C40 Co21 Co22 Co31 178.5(3)
C41 Co21 Co22 Co31 58.1(3)
C31 Co21 Co22 Co31 -58.4(2)
C36 Co21 Co22 Co31 121.1(2)
Co25 Co21 Co22 Co31 -60.78(3)
Co23 Co21 Co22 Co31 -116.14(4)
C40 Co21 Co22 Co26 -135.0(3)
C41 Co21 Co22 Co26 104.6(3)
C31 Co21 Co22 Co26 -11.9(2)
C36 Co21 Co22 Co26 167.6(2)
Co31 Co21 Co22 Co26 46.52(3)
Co25 Co21 Co22 Co26 -14.26(3)
Co23 Co21 Co22 Co26 -69.62(3)
C47 Co22 Co23 C39 -96.1(5)
C36 Co22 Co23 C39 29.4(3)
C31 Co22 Co23 C39 135.3(3)
C35 Co22 Co23 C39 -63.3(4)
Co21 Co22 Co23 C39 76.3(3)
Co31 Co22 Co23 C39 127.6(3)
Co26 Co22 Co23 C39 172.7(3)
C47 Co22 Co23 C33 26.3(4)
C36 Co22 Co23 C33 151.8(3)
C31 Co22 Co23 C33 -102.2(3)
C35 Co22 Co23 C33 59.1(3)
Co21 Co22 Co23 C33 -161.2(2)
Co31 Co22 Co23 C33 -110.0(2)
Co26 Co22 Co23 C33 -64.8(2)
C47 Co22 Co23 C31 128.5(4)
C36 Co22 Co23 C31 -106.0(3)
C35 Co22 Co23 C31 161.4(3)
Co21 Co22 Co23 C31 -59.0(2)
Co31 Co22 Co23 C31 -7.7(2)
Co26 Co22 Co23 C31 37.4(2)
C47 Co22 Co23 C35 -32.9(4)
C36 Co22 Co23 C35 92.7(3)
C31 Co22 Co23 C35 -161.4(3)
Co21 Co22 Co23 C35 139.6(2)
Co31 Co22 Co23 C35 -169.1(2)
Co26 Co22 Co23 C35 -124.0(2)
C47 Co22 Co23 Co24 82.4(4)
C36 Co22 Co23 Co24 -152.1(2)
C31 Co22 Co23 Co24 -46.1(2)
C35 Co22 Co23 Co24 115.2(2)
Co21 Co22 Co23 Co24 -105.13(4)
Co31 Co22 Co23 Co24 -53.88(5)
Co26 Co22 Co23 Co24 -8.74(4)
C47 Co22 Co23 Co21 -172.5(4)
C36 Co22 Co23 Co21 -47.0(2)
C31 Co22 Co23 Co21 59.0(2)
C35 Co22 Co23 Co21 -139.6(2)
Co31 Co22 Co23 Co21 51.25(3)
Co26 Co22 Co23 Co21 96.39(3)
C47 Co22 Co23 Co25 137.5(4)
C36 Co22 Co23 Co25 -97.0(2)
C31 Co22 Co23 Co25 8.9(2)
C35 Co22 Co23 Co25 170.3(2)
Co21 Co22 Co23 Co25 -50.05(3)
Co31 Co22 Co23 Co25 1.20(4)
Co26 Co22 Co23 Co25 46.33(3)
C40 Co21 Co23 C39 2.0(3)
C41 Co21 Co23 C39 -162.2(15)
C31 Co21 Co23 C39 171.0(3)
C36 Co21 Co23 C39 -92.8(3)
Co22 Co21 Co23 C39 -128.8(2)
Co31 Co21 Co23 C39 178.85(19)
Co25 Co21 Co23 C39 116.97(19)
C40 Co21 Co23 C33 -112.8(7)
C41 Co21 Co23 C33 83.0(16)
C31 Co21 Co23 C33 56.1(7)
C36 Co21 Co23 C33 152.4(7)
Co22 Co21 Co23 C33 116.4(6)
Co31 Co21 Co23 C33 64.0(6)
Co25 Co21 Co23 C33 2.2(6)
C40 Co21 Co23 C31 -168.9(3)
C41 Co21 Co23 C31 26.8(15)
C36 Co21 Co23 C31 96.2(3)
Co22 Co21 Co23 C31 60.3(2)
Co31 Co21 Co23 C31 7.9(2)
Co25 Co21 Co23 C31 -54.0(2)
C40 Co21 Co23 C35 100.3(3)
C41 Co21 Co23 C35 -63.9(15)
C31 Co21 Co23 C35 -90.8(3)
C36 Co21 Co23 C35 5.5(3)
Co22 Co21 Co23 C35 -30.5(2)
Co31 Co21 Co23 C35 -82.9(2)
Co25 Co21 Co23 C35 -144.8(2)
C40 Co21 Co23 Co22 130.8(2)
C41 Co21 Co23 Co22 -33.5(15)
C31 Co21 Co23 Co22 -60.3(2)
C36 Co21 Co23 Co22 35.94(18)
Co31 Co21 Co23 Co22 -52.40(3)
Co25 Co21 Co23 Co22 -114.28(4)
C40 Co21 Co23 Co24 -123.0(2)
C41 Co21 Co23 Co24 72.7(15)
C31 Co21 Co23 Co24 45.9(2)
C36 Co21 Co23 Co24 142.14(18)
Co22 Co21 Co23 Co24 106.20(4)
Co31 Co21 Co23 Co24 53.80(5)
Co25 Co21 Co23 Co24 -8.08(4)
C40 Co21 Co23 Co25 -115.0(2)
C41 Co21 Co23 Co25 80.8(15)
C31 Co21 Co23 Co25 54.0(2)
C36 Co21 Co23 Co25 150.22(18)
Co22 Co21 Co23 Co25 114.28(4)
Co31 Co21 Co23 Co25 61.88(3)
C39 Co23 Co24 C42 29.3(4)
C33 Co23 Co24 C42 -32.1(4)
C31 Co23 Co24 C42 177.0(3)
C35 Co23 Co24 C42 -91.3(4)
Co22 Co23 Co24 C42 -149.4(3)
Co21 Co23 Co24 C42 144.0(3)
Co25 Co23 Co24 C42 136.0(3)
C39 Co23 Co24 C32 -170.8(3)
C33 Co23 Co24 C32 127.8(3)
C31 Co23 Co24 C32 -23.2(2)
C35 Co23 Co24 C32 68.5(3)
Co22 Co23 Co24 C32 10.48(19)
Co21 Co23 Co24 C32 -56.17(19)
Co25 Co23 Co24 C32 -64.16(18)
C39 Co23 Co24 C34 -57.9(3)
C33 Co23 Co24 C34 -119.3(3)
C31 Co23 Co24 C34 89.8(3)
C35 Co23 Co24 C34 -178.5(3)
Co22 Co23 Co24 C34 123.40(19)
Co21 Co23 Co24 C34 56.76(19)
Co25 Co23 Co24 C34 48.77(19)
C39 Co23 Co24 C33 61.4(3)
C31 Co23 Co24 C33 -150.9(3)
C35 Co23 Co24 C33 -59.2(3)
Co22 Co23 Co24 C33 -117.3(2)
Co21 Co23 Co24 C33 176.1(2)
Co25 Co23 Co24 C33 168.1(2)
C39 Co23 Co24 Co28 142.4(3)
C33 Co23 Co24 Co28 81.0(3)
C31 Co23 Co24 Co28 -70.0(2)
C35 Co23 Co24 Co28 21.7(3)
Co22 Co23 Co24 Co28 -36.33(17)
Co21 Co23 Co24 Co28 -102.97(15)
Co25 Co23 Co24 Co28 -110.96(16)
C39 Co23 Co24 Co25 -106.7(2)
C33 Co23 Co24 Co25 -168.1(2)
C31 Co23 Co24 Co25 40.99(16)
C35 Co23 Co24 Co25 132.7(2)
Co22 Co23 Co24 Co25 74.64(4)
Co21 Co23 Co24 Co25 7.99(4)
C39 Co23 Co24 Co26 -171.7(2)
C33 Co23 Co24 Co26 126.9(2)
C31 Co23 Co24 Co26 -24.07(16)
C35 Co23 Co24 Co26 67.6(2)
Co22 Co23 Co24 Co26 9.58(4)
Co21 Co23 Co24 Co26 -57.06(4)
Co25 Co23 Co24 Co26 -65.06(3)
C39 Co23 Co24 Co27 -117.9(2)
C33 Co23 Co24 Co27 -179.3(2)
C31 Co23 Co24 Co27 29.80(17)
C35 Co23 Co24 Co27 121.5(2)
Co22 Co23 Co24 Co27 63.44(6)
Co21 Co23 Co24 Co27 -3.20(6)
Co25 Co23 Co24 Co27 -11.19(4)
C39 Co23 Co24 Co29 145.9(2)
C33 Co23 Co24 Co29 84.5(2)
C31 Co23 Co24 Co29 -66.45(16)
C35 Co23 Co24 Co29 25.3(2)
Co22 Co23 Co24 Co29 -32.80(5)
Co21 Co23 Co24 Co29 -99.44(4)
Co25 Co23 Co24 Co29 -107.44(4)
C40 Co21 Co25 C49 -48.2(3)
C41 Co21 Co25 C49 63.4(4)
C31 Co21 Co25 C49 -179.8(3)
C36 Co21 Co25 C49 -175.5(4)
Co22 Co21 Co25 C49 -177.4(3)
Co31 Co21 Co25 C49 126.0(3)
Co23 Co21 Co25 C49 -126.9(3)
C40 Co21 Co25 C31 131.7(3)
C41 Co21 Co25 C31 -116.7(3)
C36 Co21 Co25 C31 4.4(3)
Co22 Co21 Co25 C31 2.4(2)
Co31 Co21 Co25 C31 -54.1(2)
Co23 Co21 Co25 C31 53.0(2)
C40 Co21 Co25 C34 33.9(3)
C41 Co21 Co25 C34 145.5(3)
C31 Co21 Co25 C34 -97.8(3)
C36 Co21 Co25 C34 -93.4(3)
Co22 Co21 Co25 C34 -95.3(2)
Co31 Co21 Co25 C34 -151.9(2)
Co23 Co21 Co25 C34 -44.8(2)
C40 Co21 Co25 C50 -115.8(4)
C41 Co21 Co25 C50 -4.2(4)
C31 Co21 Co25 C50 112.5(3)
C36 Co21 Co25 C50 116.9(4)
Co22 Co21 Co25 C50 115.0(3)
Co31 Co21 Co25 C50 58.4(3)
Co23 Co21 Co25 C50 165.5(3)
C40 Co21 Co25 Co24 86.7(2)
C41 Co21 Co25 Co24 -161.7(3)
C31 Co21 Co25 Co24 -44.9(2)
C36 Co21 Co25 Co24 -40.6(3)
Co22 Co21 Co25 Co24 -42.52(5)
Co31 Co21 Co25 Co24 -99.10(4)
Co23 Co21 Co25 Co24 8.01(4)
C40 Co21 Co25 Co27 163.9(3)
C41 Co21 Co25 Co27 -84.5(3)
C31 Co21 Co25 Co27 32.2(2)
C36 Co21 Co25 Co27 36.6(3)
Co22 Co21 Co25 Co27 34.62(15)
Co31 Co21 Co25 Co27 -21.96(14)
Co23 Co21 Co25 Co27 85.14(14)
C40 Co21 Co25 Co26 145.2(2)
C41 Co21 Co25 Co26 -103.3(3)
C31 Co21 Co25 Co26 13.5(2)
C36 Co21 Co25 Co26 17.9(3)
Co22 Co21 Co25 Co26 15.91(4)
Co31 Co21 Co25 Co26 -40.68(3)
Co23 Co21 Co25 Co26 66.43(3)
C40 Co21 Co25 Co23 78.7(2)
C41 Co21 Co25 Co23 -169.7(3)
C31 Co21 Co25 Co23 -53.0(2)
C36 Co21 Co25 Co23 -48.6(3)
Co22 Co21 Co25 Co23 -50.52(3)
Co31 Co21 Co25 Co23 -107.10(4)
C40 Co21 Co25 Co31 -174.2(2)
C41 Co21 Co25 Co31 -62.6(3)
C31 Co21 Co25 Co31 54.1(2)
C36 Co21 Co25 Co31 58.5(3)
Co22 Co21 Co25 Co31 56.58(3)
Co23 Co21 Co25 Co31 107.10(4)
C42 Co24 Co25 C49 -46.2(5)
C32 Co24 Co25 C49 -154.6(4)
C34 Co24 Co25 C49 -20.1(4)
C33 Co24 Co25 C49 67.8(4)
Co28 Co24 Co25 C49 -119.9(3)
Co23 Co24 Co25 C49 77.1(3)
Co26 Co24 Co25 C49 163.0(3)
Co27 Co24 Co25 C49 -113.9(3)
Co29 Co24 Co25 C49 175.8(3)
C42 Co24 Co25 C31 -164.4(4)
C32 Co24 Co25 C31 87.2(2)
C34 Co24 Co25 C31 -138.3(3)
C33 Co24 Co25 C31 -50.4(2)
Co28 Co24 Co25 C31 121.90(17)
Co23 Co24 Co25 C31 -41.12(16)
Co26 Co24 Co25 C31 44.84(16)
Co27 Co24 Co25 C31 127.95(16)
Co29 Co24 Co25 C31 57.61(16)
C42 Co24 Co25 C34 -26.1(4)
C32 Co24 Co25 C34 -134.5(3)
C33 Co24 Co25 C34 87.9(3)
Co28 Co24 Co25 C34 -99.8(2)
Co23 Co24 Co25 C34 97.2(2)
Co26 Co24 Co25 C34 -176.9(2)
Co27 Co24 Co25 C34 -93.8(2)
Co29 Co24 Co25 C34 -164.1(2)
C42 Co24 Co25 C50 65.6(4)
C32 Co24 Co25 C50 -42.7(3)
C34 Co24 Co25 C50 91.7(3)
C33 Co24 Co25 C50 179.6(3)
Co28 Co24 Co25 C50 -8.1(2)
Co23 Co24 Co25 C50 -171.1(2)
Co26 Co24 Co25 C50 -85.1(2)
Co27 Co24 Co25 C50 -2.0(2)
Co29 Co24 Co25 C50 -72.4(2)
C42 Co24 Co25 Co21 -131.4(3)
C32 Co24 Co25 Co21 120.22(17)
C34 Co24 Co25 Co21 -105.3(2)
C33 Co24 Co25 Co21 -17.42(19)
Co28 Co24 Co25 Co21 154.87(4)
Co23 Co24 Co25 Co21 -8.14(4)
Co26 Co24 Co25 Co21 77.81(4)
Co27 Co24 Co25 Co21 160.92(5)
Co29 Co24 Co25 Co21 90.58(5)
C42 Co24 Co25 Co27 67.7(3)
C32 Co24 Co25 Co27 -40.70(16)
C34 Co24 Co25 Co27 93.8(2)
C33 Co24 Co25 Co27 -178.34(19)
Co28 Co24 Co25 Co27 -6.05(4)
Co23 Co24 Co25 Co27 -169.06(4)
Co26 Co24 Co25 Co27 -83.11(3)
Co29 Co24 Co25 Co27 -70.34(4)
C42 Co24 Co25 Co26 150.8(3)
C32 Co24 Co25 Co26 42.41(16)
C34 Co24 Co25 Co26 176.9(2)
C33 Co24 Co25 Co26 -95.23(19)
Co28 Co24 Co25 Co26 77.06(4)
Co23 Co24 Co25 Co26 -85.95(3)
Co27 Co24 Co25 Co26 83.11(3)
Co29 Co24 Co25 Co26 12.77(3)
C42 Co24 Co25 Co23 -123.3(3)
C32 Co24 Co25 Co23 128.36(17)
C34 Co24 Co25 Co23 -97.2(2)
C33 Co24 Co25 Co23 -9.28(19)
Co28 Co24 Co25 Co23 163.01(5)
Co26 Co24 Co25 Co23 85.95(3)
Co27 Co24 Co25 Co23 169.06(4)
Co29 Co24 Co25 Co23 98.72(4)
C42 Co24 Co25 Co31 167.0(3)
C32 Co24 Co25 Co31 58.66(17)
C34 Co24 Co25 Co31 -166.9(2)
C33 Co24 Co25 Co31 -78.98(19)
Co28 Co24 Co25 Co31 93.31(5)
Co23 Co24 Co25 Co31 -69.70(4)
Co26 Co24 Co25 Co31 16.25(3)
Co27 Co24 Co25 Co31 99.36(4)
Co29 Co24 Co25 Co31 29.02(5)
C39 Co23 Co25 C49 -31.5(3)
C33 Co23 Co25 C49 -128.6(3)
C31 Co23 Co25 C49 112.5(3)
C35 Co23 Co25 C49 114.4(4)
Co22 Co23 Co25 C49 102.6(3)
Co24 Co23 Co25 C49 -137.9(3)
Co21 Co23 Co25 C49 50.8(3)
C39 Co23 Co25 C31 -144.0(3)
C33 Co23 Co25 C31 118.9(3)
C35 Co23 Co25 C31 1.9(4)
Co22 Co23 Co25 C31 -9.9(2)
Co24 Co23 Co25 C31 109.7(2)
Co21 Co23 Co25 C31 -61.7(2)
C39 Co23 Co25 C34 57.0(3)
C33 Co23 Co25 C34 -40.1(3)
C31 Co23 Co25 C34 -159.0(3)
C35 Co23 Co25 C34 -157.1(4)
Co22 Co23 Co25 C34 -168.9(2)
Co24 Co23 Co25 C34 -49.4(2)
Co21 Co23 Co25 C34 139.3(2)
C39 Co23 Co25 C50 137.3(7)
C33 Co23 Co25 C50 40.2(7)
C31 Co23 Co25 C50 -78.7(7)
C35 Co23 Co25 C50 -76.8(8)
Co22 Co23 Co25 C50 -88.6(7)
Co24 Co23 Co25 C50 30.9(7)
Co21 Co23 Co25 C50 -140.4(7)
C39 Co23 Co25 Co21 -82.3(2)
C33 Co23 Co25 Co21 -179.35(19)
C31 Co23 Co25 Co21 61.7(2)
C35 Co23 Co25 Co21 63.7(3)
Co22 Co23 Co25 Co21 51.84(4)
Co24 Co23 Co25 Co21 171.38(4)
C39 Co23 Co25 Co24 106.4(2)
C33 Co23 Co25 Co24 9.27(19)
C31 Co23 Co25 Co24 -109.7(2)
C35 Co23 Co25 Co24 -107.7(3)
Co22 Co23 Co25 Co24 -119.53(4)
Co21 Co23 Co25 Co24 -171.38(4)
C39 Co23 Co25 Co27 117.4(2)
C33 Co23 Co25 Co27 20.27(19)
C31 Co23 Co25 Co27 -98.7(2)
C35 Co23 Co25 Co27 -96.7(3)
Co22 Co23 Co25 Co27 -108.54(4)
Co24 Co23 Co25 Co27 11.00(4)
Co21 Co23 Co25 Co27 -160.38(5)
C39 Co23 Co25 Co26 172.8(2)
C33 Co23 Co25 Co26 75.66(19)
C31 Co23 Co25 Co26 -43.3(2)
C35 Co23 Co25 Co26 -41.3(3)
Co22 Co23 Co25 Co26 -53.14(3)
Co24 Co23 Co25 Co26 66.39(3)
Co21 Co23 Co25 Co26 -104.99(4)
C39 Co23 Co25 Co31 -135.2(2)
C33 Co23 Co25 Co31 127.70(19)
C31 Co23 Co25 Co31 8.8(2)
C35 Co23 Co25 Co31 10.7(3)
Co22 Co23 Co25 Co31 -1.10(3)
Co24 Co23 Co25 Co31 118.43(4)
Co21 Co23 Co25 Co31 -52.95(3)
C42 Co24 Co26 C38 -101.6(6)
C32 Co24 Co26 C38 -68.4(5)
C34 Co24 Co26 C38 39.0(5)
C33 Co24 Co26 C38 147.6(5)
Co28 Co24 Co26 C38 -80.7(5)
Co23 Co24 Co26 C38 110.5(5)
Co25 Co24 Co26 C38 41.5(5)
Co27 Co24 Co26 C38 -23.4(5)
Co29 Co24 Co26 C38 -123.7(5)
C42 Co24 Co26 C37 53.7(4)
C32 Co24 Co26 C37 86.9(3)
C34 Co24 Co26 C37 -165.7(3)
C33 Co24 Co26 C37 -57.1(3)
Co28 Co24 Co26 C37 74.59(19)
Co23 Co24 Co26 C37 -94.16(19)
Co25 Co24 Co26 C37 -163.21(19)
Co27 Co24 Co26 C37 131.90(19)
Co29 Co24 Co26 C37 31.66(19)
C42 Co24 Co26 C32 -33.2(5)
C34 Co24 Co26 C32 107.4(3)
C33 Co24 Co26 C32 -144.0(3)
Co28 Co24 Co26 C32 -12.3(2)
Co23 Co24 Co26 C32 178.9(2)
Co25 Co24 Co26 C32 109.9(2)
Co27 Co24 Co26 C32 45.0(2)
Co29 Co24 Co26 C32 -55.3(2)
C42 Co24 Co26 C31 172.0(4)
C32 Co24 Co26 C31 -154.8(3)
C34 Co24 Co26 C31 -47.4(3)
C33 Co24 Co26 C31 61.2(2)
Co28 Co24 Co26 C31 -167.09(16)
Co23 Co24 Co26 C31 24.16(16)
Co25 Co24 Co26 C31 -44.90(16)
Co27 Co24 Co26 C31 -109.78(16)
Co29 Co24 Co26 C31 149.97(17)
C42 Co24 Co26 Co31 -164.0(4)
C32 Co24 Co26 Co31 -130.8(2)
C34 Co24 Co26 Co31 -23.4(2)
C33 Co24 Co26 Co31 85.17(19)
Co28 Co24 Co26 Co31 -143.14(4)
Co23 Co24 Co26 Co31 48.11(5)
Co25 Co24 Co26 Co31 -20.95(4)
Co27 Co24 Co26 Co31 -85.83(5)
Co29 Co24 Co26 Co31 173.92(5)
C42 Co24 Co26 Co29 22.0(4)
C32 Co24 Co26 Co29 55.3(2)
C34 Co24 Co26 Co29 162.7(2)
C33 Co24 Co26 Co29 -88.76(19)
Co28 Co24 Co26 Co29 42.93(3)
Co23 Co24 Co26 Co29 -125.81(4)
Co25 Co24 Co26 Co29 165.13(4)
Co27 Co24 Co26 Co29 100.25(3)
C42 Co24 Co26 Co25 -143.1(4)
C32 Co24 Co26 Co25 -109.9(2)
C34 Co24 Co26 Co25 -2.5(2)
C33 Co24 Co26 Co25 106.11(19)
Co28 Co24 Co26 Co25 -122.20(4)
Co23 Co24 Co26 Co25 69.05(3)
Co27 Co24 Co26 Co25 -64.88(3)
Co29 Co24 Co26 Co25 -165.13(4)
C42 Co24 Co26 Co22 140.6(4)
C32 Co24 Co26 Co22 173.8(2)
C34 Co24 Co26 Co22 -78.8(2)
C33 Co24 Co26 Co22 29.81(19)
Co28 Co24 Co26 Co22 161.50(3)
Co23 Co24 Co26 Co22 -7.25(3)
Co25 Co24 Co26 Co22 -76.30(3)
Co27 Co24 Co26 Co22 -141.19(3)
Co29 Co24 Co26 Co22 118.57(4)
C49 Co25 Co26 C38 44.2(6)
C31 Co25 Co26 C38 91.5(3)
C34 Co25 Co26 C38 -162.7(3)
C50 Co25 Co26 C38 -56.8(3)
Co21 Co25 Co26 C38 77.12(18)
Co24 Co25 Co26 C38 -165.11(18)
Co27 Co25 Co26 C38 -97.11(18)
Co23 Co25 Co26 C38 132.78(18)
Co31 Co25 Co26 C38 34.10(18)
C49 Co25 Co26 C37 -99.2(8)
C31 Co25 Co26 C37 -52.0(6)
C34 Co25 Co26 C37 53.8(6)
C50 Co25 Co26 C37 159.7(6)
Co21 Co25 Co26 C37 -66.3(5)
Co24 Co25 Co26 C37 51.4(5)
Co27 Co25 Co26 C37 119.4(5)
Co23 Co25 Co26 C37 -10.7(5)
Co31 Co25 Co26 C37 -109.4(5)
C49 Co25 Co26 C32 166.7(6)
C31 Co25 Co26 C32 -146.0(3)
C34 Co25 Co26 C32 -40.2(2)
C50 Co25 Co26 C32 65.7(3)
Co21 Co25 Co26 C32 -160.37(16)
Co24 Co25 Co26 C32 -42.60(16)
Co27 Co25 Co26 C32 25.40(16)
Co23 Co25 Co26 C32 -104.71(16)
Co31 Co25 Co26 C32 156.61(16)
C49 Co25 Co26 C31 -47.2(6)
C34 Co25 Co26 C31 105.8(3)
C50 Co25 Co26 C31 -148.2(3)
Co21 Co25 Co26 C31 -14.3(2)
Co24 Co25 Co26 C31 103.4(2)
Co27 Co25 Co26 C31 171.4(2)
Co23 Co25 Co26 C31 41.3(2)
Co31 Co25 Co26 C31 -57.4(2)
C49 Co25 Co26 Co31 10.1(6)
C31 Co25 Co26 Co31 57.4(2)
C34 Co25 Co26 Co31 163.19(19)
C50 Co25 Co26 Co31 -90.9(2)
Co21 Co25 Co26 Co31 43.03(3)
Co24 Co25 Co26 Co31 160.79(4)
Co27 Co25 Co26 Co31 -131.21(4)
Co23 Co25 Co26 Co31 98.68(3)
C49 Co25 Co26 Co29 -167.4(6)
C31 Co25 Co26 Co29 -120.1(2)
C34 Co25 Co26 Co29 -14.3(2)
C50 Co25 Co26 Co29 91.6(2)
Co21 Co25 Co26 Co29 -134.48(5)
Co24 Co25 Co26 Co29 -16.71(4)
Co27 Co25 Co26 Co29 51.29(5)
Co23 Co25 Co26 Co29 -78.82(5)
Co31 Co25 Co26 Co29 -177.51(6)
C49 Co25 Co26 Co24 -150.7(6)
C31 Co25 Co26 Co24 -103.4(2)
C34 Co25 Co26 Co24 2.40(19)
C50 Co25 Co26 Co24 108.3(2)
Co21 Co25 Co26 Co24 -117.77(4)
Co27 Co25 Co26 Co24 68.00(3)
Co23 Co25 Co26 Co24 -62.11(3)
Co31 Co25 Co26 Co24 -160.79(4)
C49 Co25 Co26 Co22 -46.4(6)
C31 Co25 Co26 Co22 0.8(2)
C34 Co25 Co26 Co22 106.63(19)
C50 Co25 Co26 Co22 -147.4(2)
Co21 Co25 Co26 Co22 -13.54(3)
Co24 Co25 Co26 Co22 104.23(3)
Co27 Co25 Co26 Co22 172.23(3)
Co23 Co25 Co26 Co22 42.12(3)
Co31 Co25 Co26 Co22 -56.56(3)
C47 Co22 Co26 C38 65.4(3)
C36 Co22 Co26 C38 -72.6(4)
C31 Co22 Co26 C38 -105.2(3)
C35 Co22 Co26 C38 167.4(3)
Co23 Co22 Co26 C38 -152.90(17)
Co21 Co22 Co26 C38 -90.55(17)
Co31 Co22 Co26 C38 -37.25(17)
C47 Co22 Co26 C37 -26.6(3)
C36 Co22 Co26 C37 -164.6(4)
C31 Co22 Co26 C37 162.8(3)
C35 Co22 Co26 C37 75.4(3)
Co23 Co22 Co26 C37 115.09(19)
Co21 Co22 Co26 C37 177.43(19)
Co31 Co22 Co26 C37 -129.26(19)
C47 Co22 Co26 C32 -126.8(3)
C36 Co22 Co26 C32 95.2(4)
C31 Co22 Co26 C32 62.6(4)
C35 Co22 Co26 C32 -24.8(3)
Co23 Co22 Co26 C32 14.9(3)
Co21 Co22 Co26 C32 77.3(3)
Co31 Co22 Co26 C32 130.6(3)
C47 Co22 Co26 C31 170.6(3)
C36 Co22 Co26 C31 32.6(4)
C35 Co22 Co26 C31 -87.4(3)
Co23 Co22 Co26 C31 -47.7(2)
Co21 Co22 Co26 C31 14.7(2)
Co31 Co22 Co26 C31 68.0(2)
C47 Co22 Co26 Co31 102.7(2)
C36 Co22 Co26 Co31 -35.3(4)
C31 Co22 Co26 Co31 -68.0(2)
C35 Co22 Co26 Co31 -155.4(2)
Co23 Co22 Co26 Co31 -115.65(4)
Co21 Co22 Co26 Co31 -53.30(4)
C47 Co22 Co26 Co29 -64.8(2)
C36 Co22 Co26 Co29 157.2(4)
C31 Co22 Co26 Co29 124.5(3)
C35 Co22 Co26 Co29 37.2(2)
Co23 Co22 Co26 Co29 76.87(4)
Co21 Co22 Co26 Co29 139.22(4)
Co31 Co22 Co26 Co29 -167.48(5)
C47 Co22 Co26 Co24 -134.0(2)
C36 Co22 Co26 Co24 88.0(4)
C31 Co22 Co26 Co24 55.3(2)
C35 Co22 Co26 Co24 -32.0(2)
Co23 Co22 Co26 Co24 7.67(3)
Co21 Co22 Co26 Co24 70.02(4)
Co31 Co22 Co26 Co24 123.32(4)
C47 Co22 Co26 Co25 169.7(2)
C36 Co22 Co26 Co25 31.7(4)
C31 Co22 Co26 Co25 -0.9(2)
C35 Co22 Co26 Co25 -88.3(2)
Co23 Co22 Co26 Co25 -48.58(3)
Co21 Co22 Co26 Co25 13.76(3)
Co31 Co22 Co26 Co25 67.07(3)
C49 Co25 Co27 C51 24.9(4)
C31 Co25 Co27 C51 -166.1(3)
C34 Co25 Co27 C51 -57.5(3)
C50 Co25 Co27 C51 70.4(4)
Co21 Co25 Co27 C51 167.4(3)
Co24 Co25 Co27 C51 -106.9(2)
Co26 Co25 Co27 C51 -172.8(2)
Co23 Co25 Co27 C51 -117.3(2)
Co31 Co25 Co27 C51 148.3(2)
C49 Co25 Co27 C50 -45.6(4)
C31 Co25 Co27 C50 123.5(3)
C34 Co25 Co27 C50 -127.9(3)
Co21 Co25 Co27 C50 96.9(3)
Co24 Co25 Co27 C50 -177.3(3)
Co26 Co25 Co27 C50 116.7(3)
Co23 Co25 Co27 C50 172.2(3)
Co31 Co25 Co27 C50 77.9(3)
C49 Co25 Co27 C32 172.4(3)
C31 Co25 Co27 C32 -18.5(2)
C34 Co25 Co27 C32 90.0(3)
C50 Co25 Co27 C32 -142.0(3)
Co21 Co25 Co27 C32 -45.1(2)
Co24 Co25 Co27 C32 40.66(16)
Co26 Co25 Co27 C32 -25.28(16)
Co23 Co25 Co27 C32 30.22(17)
Co31 Co25 Co27 C32 -64.12(17)
C49 Co25 Co27 C45 -93.7(4)
C31 Co25 Co27 C45 75.3(3)
C34 Co25 Co27 C45 -176.1(3)
C50 Co25 Co27 C45 -48.2(4)
Co21 Co25 Co27 C45 48.8(3)
Co24 Co25 Co27 C45 134.5(3)
Co26 Co25 Co27 C45 68.6(3)
Co23 Co25 Co27 C45 124.1(3)
Co31 Co25 Co27 C45 29.7(3)
C49 Co25 Co27 Co30 -154.7(3)
C31 Co25 Co27 Co30 14.34(18)
C34 Co25 Co27 Co30 122.9(2)
C50 Co25 Co27 Co30 -109.1(3)
Co21 Co25 Co27 Co30 -12.20(16)
Co24 Co25 Co27 Co30 73.53(4)
Co26 Co25 Co27 Co30 7.59(4)
Co23 Co25 Co27 Co30 63.09(6)
Co31 Co25 Co27 Co30 -31.25(5)
C49 Co25 Co27 Co28 137.2(3)
C31 Co25 Co27 Co28 -53.71(18)
C34 Co25 Co27 Co28 54.85(19)
C50 Co25 Co27 Co28 -177.2(3)
Co21 Co25 Co27 Co28 -80.26(14)
Co24 Co25 Co27 Co28 5.47(4)
Co26 Co25 Co27 Co28 -60.47(4)
Co23 Co25 Co27 Co28 -4.97(6)
Co31 Co25 Co27 Co28 -99.31(4)
C49 Co25 Co27 Co24 131.8(3)
C31 Co25 Co27 Co24 -59.19(18)
C34 Co25 Co27 Co24 49.38(19)
C50 Co25 Co27 Co24 177.3(3)
Co21 Co25 Co27 Co24 -85.73(14)
Co26 Co25 Co27 Co24 -65.94(3)
Co23 Co25 Co27 Co24 -10.44(4)
Co31 Co25 Co27 Co24 -104.78(4)
C42 Co24 Co27 C51 -42.4(3)
C32 Co24 Co27 C51 -145.8(3)
C34 Co24 Co27 C51 50.0(3)
C33 Co24 Co27 C51 109.7(10)
Co28 Co24 Co27 C51 -85.1(3)
Co23 Co24 Co27 C51 112.7(3)
Co25 Co24 Co27 C51 100.9(3)
Co26 Co24 Co27 C51 168.6(3)
Co29 Co24 Co27 C51 -139.7(3)
C42 Co24 Co27 C50 -141.2(3)
C32 Co24 Co27 C50 115.3(3)
C34 Co24 Co27 C50 -48.9(3)
C33 Co24 Co27 C50 10.9(10)
Co28 Co24 Co27 C50 176.1(2)
Co23 Co24 Co27 C50 13.9(2)
Co25 Co24 Co27 C50 2.1(2)
Co26 Co24 Co27 C50 69.7(2)
Co29 Co24 Co27 C50 121.4(2)
C42 Co24 Co27 C32 103.5(3)
C34 Co24 Co27 C32 -164.2(3)
C33 Co24 Co27 C32 -104.4(10)
Co28 Co24 Co27 C32 60.8(2)
Co23 Co24 Co27 C32 -101.4(2)
Co25 Co24 Co27 C32 -113.2(2)
Co26 Co24 Co27 C32 -45.6(2)
Co29 Co24 Co27 C32 6.1(2)
C42 Co24 Co27 C45 102.7(4)
C32 Co24 Co27 C45 -0.7(4)
C34 Co24 Co27 C45 -164.9(4)
C33 Co24 Co27 C45 -105.2(11)
Co28 Co24 Co27 C45 60.0(3)
Co23 Co24 Co27 C45 -102.2(3)
Co25 Co24 Co27 C45 -114.0(3)
Co26 Co24 Co27 C45 -46.3(3)
Co29 Co24 Co27 C45 5.4(3)
C42 Co24 Co27 Co30 93.3(2)
C32 Co24 Co27 Co30 -10.2(2)
C34 Co24 Co27 Co30 -174.4(2)
C33 Co24 Co27 Co30 -114.6(10)
Co28 Co24 Co27 Co30 50.58(4)
Co23 Co24 Co27 Co30 -111.65(5)
Co25 Co24 Co27 Co30 -123.44(4)
Co26 Co24 Co27 Co30 -55.79(3)
Co29 Co24 Co27 Co30 -4.11(4)
C42 Co24 Co27 Co25 -143.3(2)
C32 Co24 Co27 Co25 113.2(2)
C34 Co24 Co27 Co25 -51.0(2)
C33 Co24 Co27 Co25 8.8(10)
Co28 Co24 Co27 Co25 174.01(4)
Co23 Co24 Co27 Co25 11.78(4)
Co26 Co24 Co27 Co25 67.65(3)
Co29 Co24 Co27 Co25 119.33(4)
C42 Co24 Co27 Co28 42.7(2)
C32 Co24 Co27 Co28 -60.8(2)
C34 Co24 Co27 Co28 135.0(2)
C33 Co24 Co27 Co28 -165.2(10)
Co23 Co24 Co27 Co28 -162.23(5)
Co25 Co24 Co27 Co28 -174.01(4)
Co26 Co24 Co27 Co28 -106.37(4)
Co29 Co24 Co27 Co28 -54.69(3)
C42 Co24 Co28 C54 -54.6(4)
C32 Co24 Co28 C54 126.6(3)
C34 Co24 Co28 C54 24.3(3)
C33 Co24 Co28 C54 -110.2(4)
Co23 Co24 Co28 C54 -177.9(3)
Co25 Co24 Co28 C54 79.1(3)
Co26 Co24 Co28 C54 138.1(3)
Co27 Co24 Co28 C54 73.1(3)
Co29 Co24 Co28 C54 178.1(3)
C42 Co24 Co28 C43 66.8(3)
C32 Co24 Co28 C43 -112.1(3)
C34 Co24 Co28 C43 145.7(3)
C33 Co24 Co28 C43 11.1(3)
Co23 Co24 Co28 C43 -56.6(3)
Co25 Co24 Co28 C43 -159.6(2)
Co26 Co24 Co28 C43 -100.6(2)
Co27 Co24 Co28 C43 -165.6(2)
Co29 Co24 Co28 C43 -60.6(2)
C42 Co24 Co28 C32 178.8(3)
C34 Co24 Co28 C32 -102.3(3)
C33 Co24 Co28 C32 123.2(3)
Co23 Co24 Co28 C32 55.5(3)
Co25 Co24 Co28 C32 -47.5(2)
Co26 Co24 Co28 C32 11.5(2)
Co27 Co24 Co28 C32 -53.5(2)
Co29 Co24 Co28 C32 51.5(2)
C32 Co24 Co28 C42 -178.8(3)
C34 Co24 Co28 C42 78.9(3)
C33 Co24 Co28 C42 -55.6(3)
Co23 Co24 Co28 C42 -123.4(3)
Co25 Co24 Co28 C42 133.6(2)
Co26 Co24 Co28 C42 -167.4(2)
Co27 Co24 Co28 C42 127.7(2)
Co29 Co24 Co28 C42 -127.4(2)
C42 Co24 Co28 C52 -176.1(4)
C32 Co24 Co28 C52 5.1(3)
C34 Co24 Co28 C52 -97.2(3)
C33 Co24 Co28 C52 128.3(3)
Co23 Co24 Co28 C52 60.6(3)
Co25 Co24 Co28 C52 -42.4(3)
Co26 Co24 Co28 C52 16.6(3)
Co27 Co24 Co28 C52 -48.4(3)
Co29 Co24 Co28 C52 56.6(3)
C42 Co24 Co28 Co30 -176.5(2)
C32 Co24 Co28 Co30 4.7(2)
C34 Co24 Co28 Co30 -97.6(2)
C33 Co24 Co28 Co30 127.9(2)
Co23 Co24 Co28 Co30 60.18(16)
Co25 Co24 Co28 Co30 -42.85(5)
Co26 Co24 Co28 Co30 16.15(4)
Co27 Co24 Co28 Co30 -48.78(3)
Co29 Co24 Co28 Co30 56.17(3)
C42 Co24 Co28 Co29 127.4(2)
C32 Co24 Co28 Co29 -51.5(2)
C34 Co24 Co28 Co29 -153.7(2)
C33 Co24 Co28 Co29 71.7(2)
Co23 Co24 Co28 Co29 4.01(16)
Co25 Co24 Co28 Co29 -99.02(5)
Co26 Co24 Co28 Co29 -40.02(3)
Co27 Co24 Co28 Co29 -104.95(4)
C42 Co24 Co28 Co27 -127.7(2)
C32 Co24 Co28 Co27 53.5(2)
C34 Co24 Co28 Co27 -48.8(2)
C33 Co24 Co28 Co27 176.7(2)
Co23 Co24 Co28 Co27 108.96(16)
Co25 Co24 Co28 Co27 5.94(4)
Co26 Co24 Co28 Co27 64.94(3)
Co29 Co24 Co28 Co27 104.95(4)
C51 Co27 Co28 C54 -9.6(4)
C50 Co27 Co28 C54 -135.6(7)
C32 Co27 Co28 C54 -180.0(3)
C45 Co27 Co28 C54 89.4(3)
Co30 Co27 Co28 C54 120.0(3)
Co25 Co27 Co28 C54 -128.8(3)
Co24 Co27 Co28 C54 -123.1(3)
C51 Co27 Co28 C43 -155.6(11)
C50 Co27 Co28 C43 78.4(12)
C32 Co27 Co28 C43 34.0(11)
C45 Co27 Co28 C43 -56.6(11)
Co30 Co27 Co28 C43 -26.1(10)
Co25 Co27 Co28 C43 85.2(10)
Co24 Co27 Co28 C43 90.8(10)
C51 Co27 Co28 C32 170.4(3)
C50 Co27 Co28 C32 44.4(7)
C45 Co27 Co28 C32 -90.6(3)
Co30 Co27 Co28 C32 -60.1(2)
Co25 Co27 Co28 C32 51.2(2)
Co24 Co27 Co28 C32 56.8(2)
C51 Co27 Co28 C42 79.4(3)
C50 Co27 Co28 C42 -46.6(7)
C32 Co27 Co28 C42 -91.0(3)
C45 Co27 Co28 C42 178.4(3)
Co30 Co27 Co28 C42 -151.05(18)
Co25 Co27 Co28 C42 -39.77(18)
Co24 Co27 Co28 C42 -34.14(18)
C51 Co27 Co28 C52 -97.2(3)
C50 Co27 Co28 C52 136.8(7)
C32 Co27 Co28 C52 92.4(3)
C45 Co27 Co28 C52 1.8(3)
Co30 Co27 Co28 C52 32.38(18)
Co25 Co27 Co28 C52 143.66(18)
Co24 Co27 Co28 C52 149.28(19)
C51 Co27 Co28 Co24 113.5(2)
C50 Co27 Co28 Co24 -12.4(7)
C32 Co27 Co28 Co24 -56.8(2)
C45 Co27 Co28 Co24 -147.5(2)
Co30 Co27 Co28 Co24 -116.90(4)
Co25 Co27 Co28 Co24 -5.62(4)
C51 Co27 Co28 Co30 -129.6(2)
C50 Co27 Co28 Co30 104.5(7)
C32 Co27 Co28 Co30 60.1(2)
C45 Co27 Co28 Co30 -30.5(2)
Co25 Co27 Co28 Co30 111.28(5)
Co24 Co27 Co28 Co30 116.90(4)
C51 Co27 Co28 Co29 177.4(2)
C50 Co27 Co28 Co29 51.4(7)
C32 Co27 Co28 Co29 7.0(2)
C45 Co27 Co28 Co29 -83.6(2)
Co30 Co27 Co28 Co29 -53.08(3)
Co25 Co27 Co28 Co29 58.20(5)
Co24 Co27 Co28 Co29 63.82(3)
C38 Co26 Co29 C44 2.5(4)
C37 Co26 Co29 C44 64.6(4)
C32 Co26 Co29 C44 -106.4(3)
C31 Co26 Co29 C44 162.0(4)
Co31 Co26 Co29 C44 51.3(4)
Co24 Co26 Co29 C44 -155.7(3)
Co25 Co26 Co29 C44 -140.4(3)
Co22 Co26 Co29 C44 117.4(3)
C38 Co26 Co29 C55 -128.8(3)
C37 Co26 Co29 C55 -66.7(3)
C32 Co26 Co29 C55 122.4(3)
C31 Co26 Co29 C55 30.7(3)
Co31 Co26 Co29 C55 -80.0(3)
Co24 Co26 Co29 C55 73.0(2)
Co25 Co26 Co29 C55 88.3(3)
Co22 Co26 Co29 C55 -13.9(3)
C38 Co26 Co29 C32 108.9(3)
C37 Co26 Co29 C32 170.9(3)
C31 Co26 Co29 C32 -91.6(3)
Co31 Co26 Co29 C32 157.7(3)
Co24 Co26 Co29 C32 -49.3(2)
Co25 Co26 Co29 C32 -34.0(2)
Co22 Co26 Co29 C32 -136.2(2)
C38 Co26 Co29 C37 -62.1(3)
C32 Co26 Co29 C37 -170.9(3)
C31 Co26 Co29 C37 97.4(3)
Co31 Co26 Co29 C37 -13.3(3)
Co24 Co26 Co29 C37 139.8(2)
Co25 Co26 Co29 C37 155.0(2)
Co22 Co26 Co29 C37 52.8(2)
C38 Co26 Co29 Co28 116.8(2)
C37 Co26 Co29 Co28 178.9(2)
C32 Co26 Co29 Co28 7.9(2)
C31 Co26 Co29 Co28 -83.7(2)
Co31 Co26 Co29 Co28 165.6(2)
Co24 Co26 Co29 Co28 -41.37(3)
Co25 Co26 Co29 Co28 -26.09(6)
Co22 Co26 Co29 Co28 -128.29(4)
C38 Co26 Co29 Co30 62.5(2)
C37 Co26 Co29 Co30 124.6(2)
C32 Co26 Co29 Co30 -46.3(2)
C31 Co26 Co29 Co30 -138.0(2)
Co31 Co26 Co29 Co30 111.3(2)
Co24 Co26 Co29 Co30 -95.66(3)
Co25 Co26 Co29 Co30 -80.38(5)
Co22 Co26 Co29 Co30 177.42(4)
C38 Co26 Co29 Co24 158.2(2)
C37 Co26 Co29 Co24 -139.8(2)
C32 Co26 Co29 Co24 49.3(2)
C31 Co26 Co29 Co24 -42.3(2)
Co31 Co26 Co29 Co24 -153.0(2)
Co25 Co26 Co29 Co24 15.28(4)
Co22 Co26 Co29 Co24 -86.92(4)
C54 Co28 Co29 C44 6.8(19)
C43 Co28 Co29 C44 -59.9(3)
C32 Co28 Co29 C44 120.9(3)
C42 Co28 Co29 C44 -152.0(3)
C52 Co28 Co29 C44 28.2(3)
Co24 Co28 Co29 C44 173.4(2)
Co30 Co28 Co29 C44 64.1(2)
Co27 Co28 Co29 C44 114.1(2)
C54 Co28 Co29 C55 115.3(19)
C43 Co28 Co29 C55 48.5(3)
C32 Co28 Co29 C55 -130.7(3)
C42 Co28 Co29 C55 -43.6(3)
C52 Co28 Co29 C55 136.6(3)
Co24 Co28 Co29 C55 -78.2(2)
Co30 Co28 Co29 C55 172.5(2)
Co27 Co28 Co29 C55 -137.4(2)
C54 Co28 Co29 C32 -114.1(19)
C43 Co28 Co29 C32 179.2(3)
C42 Co28 Co29 C32 87.1(3)
C52 Co28 Co29 C32 -92.7(3)
Co24 Co28 Co29 C32 52.5(2)
Co30 Co28 Co29 C32 -56.8(2)
Co27 Co28 Co29 C32 -6.8(2)
C54 Co28 Co29 C37 -120.7(19)
C43 Co28 Co29 C37 172.6(4)
C32 Co28 Co29 C37 -6.6(4)
C42 Co28 Co29 C37 80.5(4)
C52 Co28 Co29 C37 -99.3(4)
Co24 Co28 Co29 C37 45.9(3)
Co30 Co28 Co29 C37 -63.4(3)
Co27 Co28 Co29 C37 -13.4(3)
C54 Co28 Co29 Co26 -122.2(18)
C43 Co28 Co29 Co26 171.1(2)
C32 Co28 Co29 Co26 -8.1(2)
C42 Co28 Co29 Co26 78.95(18)
C52 Co28 Co29 Co26 -100.86(18)
Co24 Co28 Co29 Co26 44.35(3)
Co30 Co28 Co29 Co26 -64.94(4)
Co27 Co28 Co29 Co26 -14.91(4)
C54 Co28 Co29 Co30 -57.3(18)
C43 Co28 Co29 Co30 -124.0(2)
C32 Co28 Co29 Co30 56.8(2)
C42 Co28 Co29 Co30 143.89(18)
C52 Co28 Co29 Co30 -35.92(18)
Co24 Co28 Co29 Co30 109.28(4)
Co27 Co28 Co29 Co30 50.02(3)
C54 Co28 Co29 Co24 -166.6(18)
C43 Co28 Co29 Co24 126.7(2)
C32 Co28 Co29 Co24 -52.5(2)
C42 Co28 Co29 Co24 34.60(18)
C52 Co28 Co29 Co24 -145.21(18)
Co30 Co28 Co29 Co24 -109.28(4)
Co27 Co28 Co29 Co24 -59.26(3)
C42 Co24 Co29 C44 -60.7(7)
C32 Co24 Co29 C44 46.2(7)
C34 Co24 Co29 C44 63.4(8)
C33 Co24 Co29 C44 -149.9(6)
Co28 Co24 Co29 C44 -18.2(6)
Co23 Co24 Co29 C44 162.9(6)
Co25 Co24 Co29 C44 93.9(6)
Co26 Co24 Co29 C44 108.0(6)
Co27 Co24 Co29 C44 39.7(6)
C42 Co24 Co29 C55 68.8(3)
C32 Co24 Co29 C55 175.7(3)
C34 Co24 Co29 C55 -167.1(5)
C33 Co24 Co29 C55 -20.5(3)
Co28 Co24 Co29 C55 111.2(2)
Co23 Co24 Co29 C55 -67.6(2)
Co25 Co24 Co29 C55 -136.6(2)
Co26 Co24 Co29 C55 -122.5(2)
Co27 Co24 Co29 C55 169.2(2)
C42 Co24 Co29 C32 -106.9(3)
C34 Co24 Co29 C32 17.2(5)
C33 Co24 Co29 C32 163.9(3)
Co28 Co24 Co29 C32 -64.4(2)
Co23 Co24 Co29 C32 116.7(2)
Co25 Co24 Co29 C32 47.7(2)
Co26 Co24 Co29 C32 61.8(2)
Co27 Co24 Co29 C32 -6.5(2)
C42 Co24 Co29 C37 161.7(3)
C32 Co24 Co29 C37 -91.4(3)
C34 Co24 Co29 C37 -74.2(5)
C33 Co24 Co29 C37 72.5(3)
Co28 Co24 Co29 C37 -155.81(18)
Co23 Co24 Co29 C37 25.33(18)
Co25 Co24 Co29 C37 -43.68(18)
Co26 Co24 Co29 C37 -29.57(18)
Co27 Co24 Co29 C37 -97.86(18)
C42 Co24 Co29 Co26 -168.7(2)
C32 Co24 Co29 Co26 -61.8(2)
C34 Co24 Co29 Co26 -44.6(5)
C33 Co24 Co29 Co26 102.06(19)
Co28 Co24 Co29 Co26 -126.24(4)
Co23 Co24 Co29 Co26 54.89(4)
Co25 Co24 Co29 Co26 -14.11(4)
Co27 Co24 Co29 Co26 -68.30(3)
C42 Co24 Co29 Co28 -42.5(2)
C32 Co24 Co29 Co28 64.4(2)
C34 Co24 Co29 Co28 81.6(5)
C33 Co24 Co29 Co28 -131.70(19)
Co23 Co24 Co29 Co28 -178.87(4)
Co25 Co24 Co29 Co28 112.13(4)
Co26 Co24 Co29 Co28 126.24(4)
Co27 Co24 Co29 Co28 57.94(3)
C42 Co24 Co29 Co30 -96.5(2)
C32 Co24 Co29 Co30 10.4(2)
C34 Co24 Co29 Co30 27.6(5)
C33 Co24 Co29 Co30 174.25(19)
Co28 Co24 Co29 Co30 -54.05(4)
Co23 Co24 Co29 Co30 127.09(4)
Co25 Co24 Co29 Co30 58.09(4)
Co26 Co24 Co29 Co30 72.20(3)
Co27 Co24 Co29 Co30 3.90(3)
C51 Co27 Co30 C53 -100.6(4)
C50 Co27 Co30 C53 22.4(4)
C32 Co27 Co30 C53 124.5(4)
C45 Co27 Co30 C53 -38.5(4)
Co25 Co27 Co30 C53 78.9(3)
Co28 Co27 Co30 C53 -178.1(3)
Co24 Co27 Co30 C53 134.0(3)
C51 Co27 Co30 C52 27.5(4)
C50 Co27 Co30 C52 150.6(3)
C32 Co27 Co30 C52 -107.4(3)
C45 Co27 Co30 C52 89.6(4)
Co25 Co27 Co30 C52 -153.0(2)
Co28 Co27 Co30 C52 -50.0(2)
Co24 Co27 Co30 C52 -97.9(2)
C51 Co27 Co30 C32 134.9(4)
C50 Co27 Co30 C32 -102.0(3)
C45 Co27 Co30 C32 -163.0(3)
Co25 Co27 Co30 C32 -45.6(2)
Co28 Co27 Co30 C32 57.4(2)
Co24 Co27 Co30 C32 9.5(2)
C51 Co27 Co30 C45 -62.1(4)
C50 Co27 Co30 C45 61.0(4)
C32 Co27 Co30 C45 163.0(3)
Co25 Co27 Co30 C45 117.4(3)
Co28 Co27 Co30 C45 -139.6(3)
Co24 Co27 Co30 C45 172.5(3)
C51 Co27 Co30 Co28 77.5(3)
C50 Co27 Co30 Co28 -159.5(2)
C32 Co27 Co30 Co28 -57.4(2)
C45 Co27 Co30 Co28 139.6(3)
Co25 Co27 Co30 Co28 -102.98(5)
Co24 Co27 Co30 Co28 -47.91(3)
C51 Co27 Co30 Co29 129.9(3)
C50 Co27 Co30 Co29 -107.1(2)
C32 Co27 Co30 Co29 -5.0(2)
C45 Co27 Co30 Co29 -168.0(3)
Co25 Co27 Co30 Co29 -50.59(5)
Co28 Co27 Co30 Co29 52.38(3)
Co24 Co27 Co30 Co29 4.48(4)
C54 Co28 Co30 C53 103.9(7)
C43 Co28 Co30 C53 -9.7(7)
C32 Co28 Co30 C53 -126.2(7)
C42 Co28 Co30 C53 -134.8(7)
C52 Co28 Co30 C53 49.5(7)
Co24 Co28 Co30 C53 -130.9(6)
Co29 Co28 Co30 C53 -69.3(6)
Co27 Co28 Co30 C53 176.4(6)
C54 Co28 Co30 C52 54.4(4)
C43 Co28 Co30 C52 -59.2(4)
C32 Co28 Co30 C52 -175.7(3)
C42 Co28 Co30 C52 175.7(4)
Co24 Co28 Co30 C52 179.6(3)
Co29 Co28 Co30 C52 -118.8(3)
Co27 Co28 Co30 C52 126.9(3)
C54 Co28 Co30 C32 -129.9(3)
C43 Co28 Co30 C32 116.5(3)
C42 Co28 Co30 C32 -8.6(3)
C52 Co28 Co30 C32 175.7(3)
Co24 Co28 Co30 C32 -4.7(2)
Co29 Co28 Co30 C32 56.8(2)
Co27 Co28 Co30 C32 -57.5(2)
C54 Co28 Co30 C45 -42.6(3)
C43 Co28 Co30 C45 -156.2(3)
C32 Co28 Co30 C45 87.3(3)
C42 Co28 Co30 C45 78.6(3)
C52 Co28 Co30 C45 -97.1(3)
Co24 Co28 Co30 C45 82.51(19)
Co29 Co28 Co30 C45 144.09(19)
Co27 Co28 Co30 C45 29.78(19)
C54 Co28 Co30 Co27 -72.4(3)
C43 Co28 Co30 Co27 174.0(2)
C32 Co28 Co30 Co27 57.5(2)
C42 Co28 Co30 Co27 48.8(3)
C52 Co28 Co30 Co27 -126.9(3)
Co24 Co28 Co30 Co27 52.73(3)
Co29 Co28 Co30 Co27 114.32(4)
C54 Co28 Co30 Co29 173.3(3)
C43 Co28 Co30 Co29 59.7(2)
C32 Co28 Co30 Co29 -56.8(2)
C42 Co28 Co30 Co29 -65.5(3)
C52 Co28 Co30 Co29 118.8(3)
Co24 Co28 Co30 Co29 -61.58(3)
Co27 Co28 Co30 Co29 -114.32(4)
C44 Co29 Co30 C53 42.1(3)
C55 Co29 Co30 C53 130.9(9)
C32 Co29 Co30 C53 -140.8(3)
C37 Co29 Co30 C53 -51.6(3)
Co26 Co29 Co30 C53 -91.0(2)
Co28 Co29 Co30 C53 159.4(2)
Co24 Co29 Co30 C53 -150.2(2)
C44 Co29 Co30 C52 -63.0(4)
C55 Co29 Co30 C52 25.8(9)
C32 Co29 Co30 C52 114.1(4)
C37 Co29 Co30 C52 -156.7(3)
Co26 Co29 Co30 C52 163.8(3)
Co28 Co29 Co30 C52 54.3(3)
Co24 Co29 Co30 C52 104.7(3)
C44 Co29 Co30 C32 -177.1(3)
C55 Co29 Co30 C32 -88.3(9)
C37 Co29 Co30 C32 89.2(3)
Co26 Co29 Co30 C32 49.8(2)
Co28 Co29 Co30 C32 -59.8(2)
Co24 Co29 Co30 C32 -9.4(2)
C44 Co29 Co30 C45 173.4(4)
C55 Co29 Co30 C45 -97.8(9)
C32 Co29 Co30 C45 -9.5(4)
C37 Co29 Co30 C45 79.7(4)
Co26 Co29 Co30 C45 40.3(3)
Co28 Co29 Co30 C45 -69.2(3)
Co24 Co29 Co30 C45 -18.9(3)
C44 Co29 Co30 Co27 -171.9(2)
C55 Co29 Co30 Co27 -83.1(8)
C32 Co29 Co30 Co27 5.2(2)
C37 Co29 Co30 Co27 94.39(18)
Co26 Co29 Co30 Co27 54.96(4)
Co28 Co29 Co30 Co27 -54.56(4)
Co24 Co29 Co30 Co27 -4.20(4)
C44 Co29 Co30 Co28 -117.3(2)
C55 Co29 Co30 Co28 -28.6(8)
C32 Co29 Co30 Co28 59.8(2)
C37 Co29 Co30 Co28 148.95(19)
Co26 Co29 Co30 Co28 109.52(4)
Co24 Co29 Co30 Co28 50.36(3)
C38 Co26 Co31 C48 68.4(4)
C37 Co26 Co31 C48 1.4(3)
C32 Co26 Co31 C48 165.9(4)
C31 Co26 Co31 C48 -106.8(3)
Co29 Co26 Co31 C48 13.0(4)
Co24 Co26 Co31 C48 -137.2(3)
Co25 Co26 Co31 C48 -156.5(3)
Co22 Co26 Co31 C48 -59.7(3)
C38 Co26 Co31 C46 -61.9(4)
C37 Co26 Co31 C46 -128.9(3)
C32 Co26 Co31 C46 35.6(4)
C31 Co26 Co31 C46 122.9(4)
Co29 Co26 Co31 C46 -117.3(4)
Co24 Co26 Co31 C46 92.4(3)
Co25 Co26 Co31 C46 73.2(3)
Co22 Co26 Co31 C46 170.0(3)
C37 Co26 Co31 C38 -67.0(3)
C32 Co26 Co31 C38 97.4(3)
C31 Co26 Co31 C38 -175.2(3)
Co29 Co26 Co31 C38 -55.4(3)
Co24 Co26 Co31 C38 154.3(2)
Co25 Co26 Co31 C38 135.1(2)
Co22 Co26 Co31 C38 -128.1(2)
C38 Co26 Co31 C31 175.2(3)
C37 Co26 Co31 C31 108.2(3)
C32 Co26 Co31 C31 -87.3(3)
Co29 Co26 Co31 C31 119.8(3)
Co24 Co26 Co31 C31 -30.4(2)
Co25 Co26 Co31 C31 -49.7(2)
Co22 Co26 Co31 C31 47.1(2)
C38 Co26 Co31 Co21 -178.8(2)
C37 Co26 Co31 Co21 114.1(2)
C32 Co26 Co31 Co21 -81.4(3)
C31 Co26 Co31 Co21 5.9(2)
Co29 Co26 Co31 Co21 125.7(2)
Co24 Co26 Co31 Co21 -24.50(5)
Co25 Co26 Co31 Co21 -43.76(3)
Co22 Co26 Co31 Co21 53.08(3)
C38 Co26 Co31 Co22 128.1(2)
C37 Co26 Co31 Co22 61.0(2)
C32 Co26 Co31 Co22 -134.5(3)
C31 Co26 Co31 Co22 -47.1(2)
Co29 Co26 Co31 Co22 72.7(2)
Co24 Co26 Co31 Co22 -77.59(5)
Co25 Co26 Co31 Co22 -96.84(3)
C38 Co26 Co31 Co25 -135.1(2)
C37 Co26 Co31 Co25 157.9(2)
C32 Co26 Co31 Co25 -37.6(3)
C31 Co26 Co31 Co25 49.7(2)
Co29 Co26 Co31 Co25 169.5(2)
Co24 Co26 Co31 Co25 19.26(4)
Co22 Co26 Co31 Co25 96.84(3)
C40 Co21 Co31 C48 -105(2)
C41 Co21 Co31 C48 -65.8(3)
C31 Co21 Co31 C48 118.6(3)
C36 Co21 Co31 C48 24.9(3)
Co22 Co21 Co31 C48 61.5(2)
Co25 Co21 Co31 C48 170.6(2)
Co23 Co21 Co31 C48 111.0(2)
C40 Co21 Co31 C46 2(2)
C41 Co21 Co31 C46 40.6(4)
C31 Co21 Co31 C46 -135.0(3)
C36 Co21 Co31 C46 131.3(3)
Co22 Co21 Co31 C46 168.0(3)
Co25 Co21 Co31 C46 -83.0(3)
Co23 Co21 Co31 C46 -142.6(3)
C40 Co21 Co31 C38 129(2)
C41 Co21 Co31 C38 168.0(4)
C31 Co21 Co31 C38 -7.6(4)
C36 Co21 Co31 C38 -101.3(4)
Co22 Co21 Co31 C38 -64.7(3)
Co25 Co21 Co31 C38 44.4(3)
Co23 Co21 Co31 C38 -15.2(3)
C40 Co21 Co31 C31 137(2)
C41 Co21 Co31 C31 175.6(3)
C36 Co21 Co31 C31 -93.7(3)
Co22 Co21 Co31 C31 -57.0(2)
Co25 Co21 Co31 C31 52.0(2)
Co23 Co21 Co31 C31 -7.6(2)
C40 Co21 Co31 Co26 131(2)
C41 Co21 Co31 Co26 169.6(3)
C31 Co21 Co31 Co26 -6.0(2)
C36 Co21 Co31 Co26 -99.66(18)
Co22 Co21 Co31 Co26 -63.02(4)
Co25 Co21 Co31 Co26 46.00(3)
Co23 Co21 Co31 Co26 -13.57(4)
C40 Co21 Co31 Co22 -166(2)
C41 Co21 Co31 Co22 -127.4(3)
C31 Co21 Co31 Co22 57.0(2)
C36 Co21 Co31 Co22 -36.64(18)
Co25 Co21 Co31 Co22 109.02(4)
Co23 Co21 Co31 Co22 49.45(3)
C40 Co21 Co31 Co25 85(2)
C41 Co21 Co31 Co25 123.6(3)
C31 Co21 Co31 Co25 -52.0(2)
C36 Co21 Co31 Co25 -145.66(18)
Co22 Co21 Co31 Co25 -109.02(4)
Co23 Co21 Co31 Co25 -59.58(3)
C47 Co22 Co31 C48 34.1(4)
C36 Co22 Co31 C48 -70.8(3)
C31 Co22 Co31 C48 -179.7(3)
C35 Co22 Co31 C48 174.0(4)
Co23 Co22 Co31 C48 -171.8(3)
Co21 Co22 Co31 C48 -118.4(3)
Co26 Co22 Co31 C48 129.5(3)
C47 Co22 Co31 C46 112.4(8)
C36 Co22 Co31 C46 7.5(8)
C31 Co22 Co31 C46 -101.4(8)
C35 Co22 Co31 C46 -107.7(9)
Co23 Co22 Co31 C46 -93.6(8)
Co21 Co22 Co31 C46 -40.1(8)
Co26 Co22 Co31 C46 -152.2(8)
C47 Co22 Co31 C38 -57.8(3)
C36 Co22 Co31 C38 -162.6(3)
C31 Co22 Co31 C38 88.4(3)
C35 Co22 Co31 C38 82.2(4)
Co23 Co22 Co31 C38 96.31(19)
Co21 Co22 Co31 C38 149.76(19)
Co26 Co22 Co31 C38 37.69(18)
C47 Co22 Co31 C31 -146.2(3)
C36 Co22 Co31 C31 108.9(3)
C35 Co22 Co31 C31 -6.3(4)
Co23 Co22 Co31 C31 7.9(2)
Co21 Co22 Co31 C31 61.3(2)
Co26 Co22 Co31 C31 -50.8(2)
C47 Co22 Co31 Co26 -95.4(2)
C36 Co22 Co31 Co26 159.7(2)
C31 Co22 Co31 Co26 50.8(2)
C35 Co22 Co31 Co26 44.5(3)
Co23 Co22 Co31 Co26 58.62(4)
Co21 Co22 Co31 Co26 112.08(4)
C47 Co22 Co31 Co21 152.5(2)
C36 Co22 Co31 Co21 47.6(2)
C31 Co22 Co31 Co21 -61.3(2)
C35 Co22 Co31 Co21 -67.6(3)
Co23 Co22 Co31 Co21 -53.46(4)
Co26 Co22 Co31 Co21 -112.08(4)
C47 Co22 Co31 Co25 -155.2(2)
C36 Co22 Co31 Co25 99.9(2)
C31 Co22 Co31 Co25 -9.0(2)
C35 Co22 Co31 Co25 -15.3(3)
Co23 Co22 Co31 Co25 -1.16(4)
Co21 Co22 Co31 Co25 52.29(3)
Co26 Co22 Co31 Co25 -59.79(3)
C49 Co25 Co31 C48 -78.0(8)
C31 Co25 Co31 C48 36.6(8)
C34 Co25 Co31 C48 56.7(9)
C50 Co25 Co31 C48 -168.8(7)
Co21 Co25 Co31 C48 -27.1(7)
Co24 Co25 Co31 C48 80.1(7)
Co27 Co25 Co31 C48 146.2(7)
Co26 Co25 Co31 C48 97.9(7)
Co23 Co25 Co31 C48 27.9(7)
C49 Co25 Co31 C46 57.2(3)
C31 Co25 Co31 C46 171.8(3)
C34 Co25 Co31 C46 -168.1(5)
C50 Co25 Co31 C46 -33.6(3)
Co21 Co25 Co31 C46 108.0(2)
Co24 Co25 Co31 C46 -144.8(2)
Co27 Co25 Co31 C46 -78.6(2)
Co26 Co25 Co31 C46 -126.9(2)
Co23 Co25 Co31 C46 163.0(2)
C49 Co25 Co31 C38 151.6(3)
C31 Co25 Co31 C38 -93.8(3)
C34 Co25 Co31 C38 -73.7(5)
C50 Co25 Co31 C38 60.8(3)
Co21 Co25 Co31 C38 -157.55(18)
Co24 Co25 Co31 C38 -50.38(17)
Co27 Co25 Co31 C38 15.77(18)
Co26 Co25 Co31 C38 -32.53(17)
Co23 Co25 Co31 C38 -102.59(17)
C49 Co25 Co31 C31 -114.6(3)
C34 Co25 Co31 C31 20.1(5)
C50 Co25 Co31 C31 154.6(3)
Co21 Co25 Co31 C31 -63.8(2)
Co24 Co25 Co31 C31 43.4(2)
Co27 Co25 Co31 C31 109.6(2)
Co26 Co25 Co31 C31 61.3(2)
Co23 Co25 Co31 C31 -8.8(2)
C49 Co25 Co31 Co26 -175.9(2)
C31 Co25 Co31 Co26 -61.3(2)
C34 Co25 Co31 Co26 -41.2(5)
C50 Co25 Co31 Co26 93.33(19)
Co21 Co25 Co31 Co26 -125.02(4)
Co24 Co25 Co31 Co26 -17.85(4)
Co27 Co25 Co31 Co26 48.31(4)
Co23 Co25 Co31 Co26 -70.06(3)
C49 Co25 Co31 Co21 -50.9(2)
C31 Co25 Co31 Co21 63.8(2)
C34 Co25 Co31 Co21 83.8(5)
C50 Co25 Co31 Co21 -141.66(19)
Co24 Co25 Co31 Co21 107.17(4)
Co27 Co25 Co31 Co21 173.32(4)
Co26 Co25 Co31 Co21 125.02(4)
Co23 Co25 Co31 Co21 54.96(3)
C49 Co25 Co31 Co22 -104.8(2)
C31 Co25 Co31 Co22 9.8(2)
C34 Co25 Co31 Co22 29.9(5)
C50 Co25 Co31 Co22 164.43(19)
Co21 Co25 Co31 Co22 -53.92(3)
Co24 Co25 Co31 Co22 53.25(4)
Co27 Co25 Co31 Co22 119.41(4)
Co26 Co25 Co31 Co22 71.10(3)
Co23 Co25 Co31 Co22 1.05(3)
C39 Co23 C31 Co25 67.9(5)
C33 Co23 C31 Co25 -79.8(3)
C35 Co23 C31 Co25 -178.8(2)
Co22 Co23 C31 Co25 166.9(3)
Co24 Co23 C31 Co25 -54.60(15)
Co21 Co23 C31 Co25 83.9(2)
C39 Co23 C31 Co22 -99.0(4)
C33 Co23 C31 Co22 113.3(2)
C35 Co23 C31 Co22 14.4(2)
Co24 Co23 C31 Co22 138.52(16)
Co21 Co23 C31 Co22 -83.02(18)
Co25 Co23 C31 Co22 -166.9(3)
C39 Co23 C31 Co26 159.4(4)
C33 Co23 C31 Co26 11.7(4)
C35 Co23 C31 Co26 -87.2(3)
Co22 Co23 C31 Co26 -101.6(3)
Co24 Co23 C31 Co26 36.9(2)
Co21 Co23 C31 Co26 175.4(4)
Co25 Co23 C31 Co26 91.5(3)
C39 Co23 C31 Co31 -57.6(13)
C33 Co23 C31 Co31 154.7(11)
C35 Co23 C31 Co31 55.8(12)
Co22 Co23 C31 Co31 41.4(10)
Co24 Co23 C31 Co31 179.9(12)
Co21 Co23 C31 Co31 -41.6(10)
Co25 Co23 C31 Co31 -125.5(12)
C39 Co23 C31 Co21 -16.0(5)
C33 Co23 C31 Co21 -163.7(2)
C35 Co23 C31 Co21 97.4(2)
Co22 Co23 C31 Co21 83.02(18)
Co24 Co23 C31 Co21 -138.46(17)
Co25 Co23 C31 Co21 -83.9(2)
C49 Co25 C31 Co23 -85.2(3)
C34 Co25 C31 Co23 21.9(3)
C50 Co25 C31 Co23 158.1(3)
Co21 Co25 C31 Co23 -85.4(2)
Co24 Co25 C31 Co23 53.87(15)
Co27 Co25 C31 Co23 104.72(17)
Co26 Co25 C31 Co23 113.7(3)
Co31 Co25 C31 Co23 -167.1(3)
C49 Co25 C31 Co22 -13.7(14)
C34 Co25 C31 Co22 93.4(13)
C50 Co25 C31 Co22 -130.4(12)
Co21 Co25 C31 Co22 -13.9(12)
Co24 Co25 C31 Co22 125.4(13)
Co27 Co25 C31 Co22 176.3(12)
Co26 Co25 C31 Co22 -174.7(14)
Co23 Co25 C31 Co22 71.5(13)
Co31 Co25 C31 Co22 -95.6(13)
C49 Co25 C31 Co26 161.0(3)
C34 Co25 C31 Co26 -91.9(3)
C50 Co25 C31 Co26 44.3(4)
Co21 Co25 C31 Co26 160.9(3)
Co24 Co25 C31 Co26 -59.87(14)
Co27 Co25 C31 Co26 -9.0(2)
Co23 Co25 C31 Co26 -113.7(3)
Co31 Co25 C31 Co26 79.1(2)
C49 Co25 C31 Co31 81.9(3)
C34 Co25 C31 Co31 -171.0(2)
C50 Co25 C31 Co31 -34.8(4)
Co21 Co25 C31 Co31 81.7(2)
Co24 Co25 C31 Co31 -139.00(19)
Co27 Co25 C31 Co31 -88.16(19)
Co26 Co25 C31 Co31 -79.1(2)
Co23 Co25 C31 Co31 167.1(3)
C49 Co25 C31 Co21 0.2(3)
C34 Co25 C31 Co21 107.3(2)
C50 Co25 C31 Co21 -116.5(3)
Co24 Co25 C31 Co21 139.27(16)
Co27 Co25 C31 Co21 -169.88(8)
Co26 Co25 C31 Co21 -160.9(3)
Co23 Co25 C31 Co21 85.4(2)
Co31 Co25 C31 Co21 -81.7(2)
C47 Co22 C31 Co23 -127.9(4)
C36 Co22 C31 Co23 87.3(3)
C35 Co22 C31 Co23 -14.1(2)
Co21 Co22 C31 Co23 86.78(19)
Co31 Co22 C31 Co23 169.6(3)
Co26 Co22 C31 Co23 -112.6(3)
C47 Co22 C31 Co25 159.2(12)
C36 Co22 C31 Co25 14.4(14)
C35 Co22 C31 Co25 -87.0(13)
Co23 Co22 C31 Co25 -72.9(13)
Co21 Co22 C31 Co25 13.9(12)
Co31 Co22 C31 Co25 96.7(13)
Co26 Co22 C31 Co25 174.6(15)
C47 Co22 C31 Co26 -15.3(5)
C36 Co22 C31 Co26 -160.2(3)
C35 Co22 C31 Co26 98.5(3)
Co23 Co22 C31 Co26 112.6(3)
Co21 Co22 C31 Co26 -160.7(3)
Co31 Co22 C31 Co26 -77.8(2)
C47 Co22 C31 Co31 62.5(5)
C36 Co22 C31 Co31 -82.3(3)
C35 Co22 C31 Co31 176.3(2)
Co23 Co22 C31 Co31 -169.6(3)
Co21 Co22 C31 Co31 -82.82(18)
Co26 Co22 C31 Co31 77.8(2)
C47 Co22 C31 Co21 145.3(4)
C36 Co22 C31 Co21 0.5(3)
C35 Co22 C31 Co21 -100.9(2)
Co23 Co22 C31 Co21 -86.78(19)
Co31 Co22 C31 Co21 82.82(18)
Co26 Co22 C31 Co21 160.7(3)
C38 Co26 C31 Co23 166.7(3)
C37 Co26 C31 Co23 67.2(4)
C32 Co26 C31 Co23 -55.7(3)
Co31 Co26 C31 Co23 170.4(4)
Co29 Co26 C31 Co23 4.1(4)
Co24 Co26 C31 Co23 -35.8(2)
Co25 Co26 C31 Co23 -94.0(3)
Co22 Co26 C31 Co23 87.3(3)
C38 Co26 C31 Co25 -99.3(2)
C37 Co26 C31 Co25 161.2(2)
C32 Co26 C31 Co25 38.3(3)
Co31 Co26 C31 Co25 -95.6(2)
Co29 Co26 C31 Co25 98.1(2)
Co24 Co26 C31 Co25 58.19(14)
Co22 Co26 C31 Co25 -178.7(3)
C38 Co26 C31 Co22 79.4(3)
C37 Co26 C31 Co22 -20.1(4)
C32 Co26 C31 Co22 -143.0(2)
Co31 Co26 C31 Co22 83.1(2)
Co29 Co26 C31 Co22 -83.2(3)
Co24 Co26 C31 Co22 -123.1(2)
Co25 Co26 C31 Co22 178.7(3)
C38 Co26 C31 Co31 -3.7(2)
C37 Co26 C31 Co31 -103.2(3)
C32 Co26 C31 Co31 133.9(2)
Co29 Co26 C31 Co31 -166.26(8)
Co24 Co26 C31 Co31 153.80(16)
Co25 Co26 C31 Co31 95.6(2)
Co22 Co26 C31 Co31 -83.1(2)
C38 Co26 C31 Co21 -26.9(9)
C37 Co26 C31 Co21 -126.3(9)
C32 Co26 C31 Co21 110.8(9)
Co31 Co26 C31 Co21 -23.1(8)
Co29 Co26 C31 Co21 170.6(7)
Co24 Co26 C31 Co21 130.7(9)
Co25 Co26 C31 Co21 72.5(9)
Co22 Co26 C31 Co21 -106.2(10)
C48 Co31 C31 Co23 -40.7(12)
C46 Co31 C31 Co23 113.7(11)
C38 Co31 C31 Co23 -142.2(11)
Co26 Co31 C31 Co23 -145.9(12)
Co21 Co31 C31 Co23 41.9(10)
Co22 Co31 C31 Co23 -41.0(10)
Co25 Co31 C31 Co23 125.3(12)
C48 Co31 C31 Co25 -166.0(3)
C46 Co31 C31 Co25 -11.5(4)
C38 Co31 C31 Co25 92.5(2)
Co26 Co31 C31 Co25 88.9(2)
Co21 Co31 C31 Co25 -83.3(2)
Co22 Co31 C31 Co25 -166.3(3)
C48 Co31 C31 Co22 0.3(4)
C46 Co31 C31 Co22 154.8(3)
C38 Co31 C31 Co22 -101.2(2)
Co26 Co31 C31 Co22 -104.8(2)
Co21 Co31 C31 Co22 82.98(19)
Co25 Co31 C31 Co22 166.3(3)
C48 Co31 C31 Co26 105.2(3)
C46 Co31 C31 Co26 -100.4(4)
C38 Co31 C31 Co26 3.6(2)
Co21 Co31 C31 Co26 -172.2(3)
Co22 Co31 C31 Co26 104.8(2)
Co25 Co31 C31 Co26 -88.9(2)
C48 Co31 C31 Co21 -82.6(3)
C46 Co31 C31 Co21 71.8(4)
C38 Co31 C31 Co21 175.8(2)
Co26 Co31 C31 Co21 172.2(3)
Co22 Co31 C31 Co21 -82.98(19)
Co25 Co31 C31 Co21 83.3(2)
C40 Co21 C31 Co23 15.8(4)
C41 Co21 C31 Co23 -174.7(3)
C36 Co21 C31 Co23 -82.9(2)
Co22 Co21 C31 Co23 -82.56(19)
Co31 Co21 C31 Co23 -169.5(3)
Co25 Co21 C31 Co23 94.2(2)
C40 Co21 C31 Co25 -78.4(4)
C41 Co21 C31 Co25 91.1(4)
C36 Co21 C31 Co25 -177.1(2)
Co22 Co21 C31 Co25 -176.7(3)
Co31 Co21 C31 Co25 96.4(2)
Co23 Co21 C31 Co25 -94.2(2)
C40 Co21 C31 Co22 98.4(4)
C41 Co21 C31 Co22 -92.2(3)
C36 Co21 C31 Co22 -0.4(2)
Co31 Co21 C31 Co22 -86.92(19)
Co25 Co21 C31 Co22 176.7(3)
Co23 Co21 C31 Co22 82.56(19)
C40 Co21 C31 Co26 -151.8(8)
C41 Co21 C31 Co26 17.7(11)
C36 Co21 C31 Co26 109.5(9)
Co22 Co21 C31 Co26 109.8(10)
Co31 Co21 C31 Co26 22.9(8)
Co25 Co21 C31 Co26 -73.4(9)
Co23 Co21 C31 Co26 -167.6(10)
C40 Co21 C31 Co31 -174.7(3)
C41 Co21 C31 Co31 -5.3(4)
C36 Co21 C31 Co31 86.5(2)
Co22 Co21 C31 Co31 86.92(19)
Co25 Co21 C31 Co31 -96.4(2)
Co23 Co21 C31 Co31 169.5(3)
C42 Co24 C32 Co27 -88.2(3)
C34 Co24 C32 Co27 16.7(3)
C33 Co24 C32 Co27 165.4(3)
Co28 Co24 C32 Co27 -87.2(2)
Co23 Co24 C32 Co27 107.78(17)
Co25 Co24 C32 Co27 52.71(15)
Co26 Co24 C32 Co27 109.0(2)
Co29 Co24 C32 Co27 -170.8(3)
C42 Co24 C32 Co26 162.8(2)
C34 Co24 C32 Co26 -92.3(3)
C33 Co24 C32 Co26 56.4(4)
Co28 Co24 C32 Co26 163.8(3)
Co23 Co24 C32 Co26 -1.2(2)
Co25 Co24 C32 Co26 -56.28(14)
Co27 Co24 C32 Co26 -109.0(2)
Co29 Co24 C32 Co26 80.2(2)
C42 Co24 C32 Co30 -25.8(12)
C34 Co24 C32 Co30 79.2(12)
C33 Co24 C32 Co30 -132.1(11)
Co28 Co24 C32 Co30 -24.8(10)
Co23 Co24 C32 Co30 170.2(11)
Co25 Co24 C32 Co30 115.1(11)
Co26 Co24 C32 Co30 171.4(13)
Co27 Co24 C32 Co30 62.4(11)
Co29 Co24 C32 Co30 -108.4(12)
C42 Co24 C32 Co29 82.6(3)
C34 Co24 C32 Co29 -172.4(2)
C33 Co24 C32 Co29 -23.8(4)
Co28 Co24 C32 Co29 83.6(2)
Co23 Co24 C32 Co29 -81.4(2)
Co25 Co24 C32 Co29 -136.5(2)
Co26 Co24 C32 Co29 -80.2(2)
Co27 Co24 C32 Co29 170.8(3)
C42 Co24 C32 Co28 -1.0(3)
C34 Co24 C32 Co28 103.9(3)
C33 Co24 C32 Co28 -107.4(3)
Co23 Co24 C32 Co28 -165.02(7)
Co25 Co24 C32 Co28 139.91(15)
Co26 Co24 C32 Co28 -163.8(3)
Co27 Co24 C32 Co28 87.2(2)
Co29 Co24 C32 Co28 -83.6(2)
C51 Co27 C32 Co24 65.0(5)
C50 Co27 C32 Co24 -83.9(3)
C45 Co27 C32 Co24 179.5(2)
Co30 Co27 C32 Co24 166.4(3)
Co25 Co27 C32 Co24 -52.36(15)
Co28 Co27 C32 Co24 82.0(2)
C51 Co27 C32 Co26 154.6(4)
C50 Co27 C32 Co26 5.8(4)
C45 Co27 C32 Co26 -90.8(3)
Co30 Co27 C32 Co26 -104.0(3)
Co25 Co27 C32 Co26 37.3(2)
Co28 Co27 C32 Co26 171.6(4)
Co24 Co27 C32 Co26 89.6(3)
C51 Co27 C32 Co30 -101.4(5)
C50 Co27 C32 Co30 109.7(3)
C45 Co27 C32 Co30 13.1(3)
Co25 Co27 C32 Co30 141.23(16)
Co28 Co27 C32 Co30 -84.4(2)
Co24 Co27 C32 Co30 -166.4(3)
C51 Co27 C32 Co29 -67.3(17)
C50 Co27 C32 Co29 143.8(14)
C45 Co27 C32 Co29 47.3(15)
Co30 Co27 C32 Co29 34.1(14)
Co25 Co27 C32 Co29 175.4(15)
Co28 Co27 C32 Co29 -50.3(14)
Co24 Co27 C32 Co29 -132.3(16)
C51 Co27 C32 Co28 -17.0(6)
C50 Co27 C32 Co28 -165.9(3)
C45 Co27 C32 Co28 97.5(3)
Co30 Co27 C32 Co28 84.4(2)
Co25 Co27 C32 Co28 -134.36(17)
Co24 Co27 C32 Co28 -82.0(2)
C38 Co26 C32 Co24 155.2(2)
C37 Co26 C32 Co24 -105.0(2)
C31 Co26 C32 Co24 27.8(3)
Co31 Co26 C32 Co24 88.8(3)
Co29 Co26 C32 Co24 -97.9(2)
Co25 Co26 C32 Co24 54.11(14)
Co22 Co26 C32 Co24 -10.1(4)
C38 Co26 C32 Co27 64.7(4)
C37 Co26 C32 Co27 164.5(3)
C31 Co26 C32 Co27 -62.7(3)
Co31 Co26 C32 Co27 -1.6(4)
Co29 Co26 C32 Co27 171.7(4)
Co24 Co26 C32 Co27 -90.5(3)
Co25 Co26 C32 Co27 -36.3(2)
Co22 Co26 C32 Co27 -100.6(3)
C38 Co26 C32 Co30 -22.5(4)
C37 Co26 C32 Co30 77.3(3)
C31 Co26 C32 Co30 -149.9(2)
Co31 Co26 C32 Co30 -88.8(3)
Co29 Co26 C32 Co30 84.5(2)
Co24 Co26 C32 Co30 -177.7(4)
Co25 Co26 C32 Co30 -123.5(2)
Co22 Co26 C32 Co30 172.19(7)
C38 Co26 C32 Co29 -106.9(2)
C37 Co26 C32 Co29 -7.1(2)
C31 Co26 C32 Co29 125.7(2)
Co31 Co26 C32 Co29 -173.27(10)
Co24 Co26 C32 Co29 97.9(2)
Co25 Co26 C32 Co29 151.99(16)
Co22 Co26 C32 Co29 87.7(3)
C38 Co26 C32 Co28 -143.0(9)
C37 Co26 C32 Co28 -43.1(10)
C31 Co26 C32 Co28 89.7(10)
Co31 Co26 C32 Co28 150.7(8)
Co29 Co26 C32 Co28 -36.0(9)
Co24 Co26 C32 Co28 61.9(9)
Co25 Co26 C32 Co28 116.0(10)
Co22 Co26 C32 Co28 51.7(11)
C53 Co30 C32 Co24 178.2(10)
C52 Co30 C32 Co24 29.0(12)
C45 Co30 C32 Co24 -76.1(12)
Co27 Co30 C32 Co24 -63.4(11)
Co28 Co30 C32 Co24 24.7(10)
Co29 Co30 C32 Co24 109.7(12)
C53 Co30 C32 Co27 -118.4(4)
C52 Co30 C32 Co27 92.4(3)
C45 Co30 C32 Co27 -12.7(3)
Co28 Co30 C32 Co27 88.1(2)
Co29 Co30 C32 Co27 173.1(3)
C53 Co30 C32 Co26 -10.7(5)
C52 Co30 C32 Co26 -159.9(3)
C45 Co30 C32 Co26 95.0(3)
Co27 Co30 C32 Co26 107.7(3)
Co28 Co30 C32 Co26 -164.3(3)
Co29 Co30 C32 Co26 -79.2(2)
C53 Co30 C32 Co29 68.5(5)
C52 Co30 C32 Co29 -80.7(3)
C45 Co30 C32 Co29 174.2(2)
Co27 Co30 C32 Co29 -173.1(3)
Co28 Co30 C32 Co29 -85.04(19)
C53 Co30 C32 Co28 153.5(4)
C52 Co30 C32 Co28 4.3(3)
C45 Co30 C32 Co28 -100.8(2)
Co27 Co30 C32 Co28 -88.1(2)
Co29 Co30 C32 Co28 85.04(19)
C44 Co29 C32 Co24 -162.2(3)
C55 Co29 C32 Co24 -5.8(4)
C37 Co29 C32 Co24 95.0(3)
Co26 Co29 C32 Co24 88.1(2)
Co28 Co29 C32 Co24 -81.2(2)
Co30 Co29 C32 Co24 -165.5(3)
C44 Co29 C32 Co27 -30.4(16)
C55 Co29 C32 Co27 125.9(14)
C37 Co29 C32 Co27 -133.3(15)
Co26 Co29 C32 Co27 -140.2(16)
Co28 Co29 C32 Co27 50.5(14)
Co30 Co29 C32 Co27 -33.8(14)
Co24 Co29 C32 Co27 131.7(16)
C44 Co29 C32 Co26 109.7(3)
C55 Co29 C32 Co26 -93.9(4)
C37 Co29 C32 Co26 6.9(2)
Co28 Co29 C32 Co26 -169.3(3)
Co30 Co29 C32 Co26 106.3(2)
Co24 Co29 C32 Co26 -88.1(2)
C44 Co29 C32 Co30 3.4(4)
C55 Co29 C32 Co30 159.7(3)
C37 Co29 C32 Co30 -99.4(2)
Co26 Co29 C32 Co30 -106.3(2)
Co28 Co29 C32 Co30 84.3(2)
Co24 Co29 C32 Co30 165.5(3)
C44 Co29 C32 Co28 -80.9(3)
C55 Co29 C32 Co28 75.4(4)
C37 Co29 C32 Co28 176.2(2)
Co26 Co29 C32 Co28 169.3(3)
Co30 Co29 C32 Co28 -84.3(2)
Co24 Co29 C32 Co28 81.2(2)
C54 Co28 C32 Co24 -90.9(4)
C43 Co28 C32 Co24 97.6(3)
C42 Co28 C32 Co24 0.8(2)
C52 Co28 C32 Co24 -176.5(2)
Co30 Co28 C32 Co24 -173.6(3)
Co29 Co28 C32 Co24 98.5(2)
Co27 Co28 C32 Co24 -91.0(2)
C54 Co28 C32 Co27 0.0(5)
C43 Co28 C32 Co27 -171.4(3)
C42 Co28 C32 Co27 91.8(2)
C52 Co28 C32 Co27 -85.5(2)
Co24 Co28 C32 Co27 91.0(2)
Co30 Co28 C32 Co27 -82.65(19)
Co29 Co28 C32 Co27 -170.5(3)
C54 Co28 C32 Co26 -153.9(9)
C43 Co28 C32 Co26 34.7(11)
C42 Co28 C32 Co26 -62.1(10)
C52 Co28 C32 Co26 120.5(10)
Co24 Co28 C32 Co26 -62.9(10)
Co30 Co28 C32 Co26 123.4(11)
Co29 Co28 C32 Co26 35.6(9)
Co27 Co28 C32 Co26 -153.9(11)
C54 Co28 C32 Co30 82.7(4)
C43 Co28 C32 Co30 -88.8(3)
C42 Co28 C32 Co30 174.5(2)
C52 Co28 C32 Co30 -2.9(2)
Co24 Co28 C32 Co30 173.6(3)
Co29 Co28 C32 Co30 -87.8(2)
Co27 Co28 C32 Co30 82.65(19)
C54 Co28 C32 Co29 170.5(4)
C43 Co28 C32 Co29 -0.9(4)
C42 Co28 C32 Co29 -97.7(2)
C52 Co28 C32 Co29 84.9(2)
Co24 Co28 C32 Co29 -98.5(2)
Co30 Co28 C32 Co29 87.8(2)
Co27 Co28 C32 Co29 170.5(3)
C39 Co23 C33 O33 50.8(8)
C31 Co23 C33 O33 -146.7(7)
C35 Co23 C33 O33 -45.6(8)
Co22 Co23 C33 O33 -87.1(8)
Co24 Co23 C33 O33 179.3(9)
Co21 Co23 C33 O33 166.9(4)
Co25 Co23 C33 O33 168.8(7)
C39 Co23 C33 Co24 -128.5(3)
C31 Co23 C33 Co24 33.9(3)
C35 Co23 C33 Co24 135.1(2)
Co22 Co23 C33 Co24 93.6(2)
Co21 Co23 C33 Co24 -12.4(8)
Co25 Co23 C33 Co24 -10.5(2)
C42 Co24 C33 O33 -23.3(7)
C32 Co24 C33 O33 90.2(8)
C34 Co24 C33 O33 -118.5(7)
Co28 Co24 C33 O33 20.7(8)
Co23 Co24 C33 O33 -179.3(9)
Co25 Co24 C33 O33 -167.8(7)
Co26 Co24 C33 O33 127.9(7)
Co27 Co24 C33 O33 -175.9(5)
Co29 Co24 C33 O33 74.5(7)
C42 Co24 C33 Co23 156.1(3)
C32 Co24 C33 Co23 -90.5(3)
C34 Co24 C33 Co23 60.9(3)
Co28 Co24 C33 Co23 -159.92(8)
Co25 Co24 C33 Co23 11.5(2)
Co26 Co24 C33 Co23 -52.79(19)
Co27 Co24 C33 Co23 3.4(12)
Co29 Co24 C33 Co23 -106.12(16)
C42 Co24 C34 O34 -17.4(8)
C32 Co24 C34 O34 -129.4(7)
C33 Co24 C34 O34 71.9(8)
Co28 Co24 C34 O34 -73.5(8)
Co23 Co24 C34 O34 112.6(8)
Co25 Co24 C34 O34 178.9(9)
Co26 Co24 C34 O34 -178.2(7)
Co27 Co24 C34 O34 -117.1(8)
Co29 Co24 C34 O34 -142.0(6)
C42 Co24 C34 Co25 163.7(3)
C32 Co24 C34 Co25 51.7(3)
C33 Co24 C34 Co25 -107.0(2)
Co28 Co24 C34 Co25 107.68(17)
Co23 Co24 C34 Co25 -66.31(16)
Co26 Co24 C34 Co25 2.9(2)
Co27 Co24 C34 Co25 64.02(15)
Co29 Co24 C34 Co25 39.2(6)
C49 Co25 C34 O34 -12.1(8)
C31 Co25 C34 O34 -133.7(7)
C50 Co25 C34 O34 78.6(8)
Co21 Co25 C34 O34 -79.2(8)
Co24 Co25 C34 O34 -178.9(9)
Co27 Co25 C34 O34 114.5(8)
Co26 Co25 C34 O34 178.2(7)
Co23 Co25 C34 O34 -118.2(8)
Co31 Co25 C34 O34 -148.5(5)
C49 Co25 C34 Co24 166.8(3)
C31 Co25 C34 Co24 45.2(3)
C50 Co25 C34 Co24 -102.5(3)
Co21 Co25 C34 Co24 99.69(19)
Co27 Co25 C34 Co24 -66.64(16)
Co26 Co25 C34 Co24 -2.9(2)
Co23 Co25 C34 Co24 60.66(15)
Co31 Co25 C34 Co24 30.4(6)
C39 Co23 C35 O35 -42.8(9)
C33 Co23 C35 O35 46.4(9)
C31 Co23 C35 O35 168.6(8)
Co22 Co23 C35 O35 -177.3(10)
Co24 Co23 C35 O35 86.6(9)
Co21 Co23 C35 O35 -142.7(8)
Co25 Co23 C35 O35 167.3(7)
C39 Co23 C35 Co22 134.5(3)
C33 Co23 C35 Co22 -136.3(2)
C31 Co23 C35 Co22 -14.1(2)
Co24 Co23 C35 Co22 -96.1(2)
Co21 Co23 C35 Co22 34.62(19)
Co25 Co23 C35 Co22 -15.4(4)
C47 Co22 C35 O35 -21.7(9)
C36 Co22 C35 O35 81.3(9)
C31 Co22 C35 O35 -168.6(8)
Co23 Co22 C35 O35 177.3(10)
Co21 Co22 C35 O35 141.2(8)
Co31 Co22 C35 O35 -164.0(6)
Co26 Co22 C35 O35 -130.1(8)
C47 Co22 C35 Co23 161.0(3)
C36 Co22 C35 Co23 -96.0(3)
C31 Co22 C35 Co23 14.0(2)
Co21 Co22 C35 Co23 -36.2(2)
Co31 Co22 C35 Co23 18.7(4)
Co26 Co22 C35 Co23 52.52(19)
C47 Co22 C36 O36 24.4(15)
C31 Co22 C36 O36 -175.9(14)
C35 Co22 C36 O36 -76.0(15)
Co23 Co22 C36 O36 -126.0(14)
Co21 Co22 C36 O36 -175.5(16)
Co31 Co22 C36 O36 136.4(14)
Co26 Co22 C36 O36 163.5(12)
C47 Co22 C36 Co21 -160.1(2)
C31 Co22 C36 Co21 -0.4(3)
C35 Co22 C36 Co21 99.4(2)
Co23 Co22 C36 Co21 49.46(15)
Co31 Co22 C36 Co21 -48.17(15)
Co26 Co22 C36 Co21 -21.1(4)
C40 Co21 C36 O36 42.3(7)
C41 Co21 C36 O36 -56.7(7)
C31 Co21 C36 O36 177.9(7)
Co22 Co21 C36 O36 177.5(8)
Co31 Co21 C36 O36 -133.5(7)
Co25 Co21 C36 O36 174.7(5)
Co23 Co21 C36 O36 132.2(7)
C40 Co21 C36 Co22 -135.2(3)
C41 Co21 C36 Co22 125.7(3)
C31 Co21 C36 Co22 0.4(2)
Co31 Co21 C36 Co22 48.94(17)
Co25 Co21 C36 Co22 -2.8(4)
Co23 Co21 C36 Co22 -45.34(17)
C38 Co26 C37 O37 -47.3(9)
C32 Co26 C37 O37 -172.2(8)
C31 Co26 C37 O37 57.2(9)
Co31 Co26 C37 O37 -2.2(9)
Co29 Co26 C37 O37 -179.2(10)
Co24 Co26 C37 O37 141.8(8)
Co25 Co26 C37 O37 97.5(9)
Co22 Co26 C37 O37 44.9(8)
C38 Co26 C37 Co29 132.0(2)
C32 Co26 C37 Co29 7.1(2)
C31 Co26 C37 Co29 -123.6(2)
Co31 Co26 C37 Co29 177.05(7)
Co24 Co26 C37 Co29 -39.0(2)
Co25 Co26 C37 Co29 -83.3(5)
Co22 Co26 C37 Co29 -135.82(16)
C44 Co29 C37 O37 47.6(8)
C55 Co29 C37 O37 -54.8(8)
C32 Co29 C37 O37 172.4(7)
Co26 Co29 C37 O37 179.3(9)
Co28 Co29 C37 O37 177.3(5)
Co30 Co29 C37 O37 125.8(7)
Co24 Co29 C37 O37 -146.4(7)
C44 Co29 C37 Co26 -131.8(3)
C55 Co29 C37 Co26 125.8(3)
C32 Co29 C37 Co26 -6.9(2)
Co28 Co29 C37 Co26 -2.0(4)
Co30 Co29 C37 Co26 -53.52(18)
Co24 Co29 C37 Co26 34.28(18)
C37 Co26 C38 O38 -53.5(8)
C32 Co26 C38 O38 50.6(9)
C31 Co26 C38 O38 -175.5(8)
Co31 Co26 C38 O38 -179.3(9)
Co29 Co26 C38 O38 -10.4(9)
Co24 Co26 C38 O38 103.1(8)
Co25 Co26 C38 O38 138.6(8)
Co22 Co26 C38 O38 -138.2(8)
C37 Co26 C38 Co31 125.7(2)
C32 Co26 C38 Co31 -130.1(2)
C31 Co26 C38 Co31 3.8(2)
Co29 Co26 C38 Co31 168.84(7)
Co24 Co26 C38 Co31 -77.7(5)
Co25 Co26 C38 Co31 -42.18(18)
Co22 Co26 C38 Co31 41.06(15)
C48 Co31 C38 O38 53.0(8)
C46 Co31 C38 O38 -48.1(8)
C31 Co31 C38 O38 175.7(7)
Co26 Co31 C38 O38 179.3(8)
Co21 Co31 C38 O38 -178.5(5)
Co22 Co31 C38 O38 128.8(7)
Co25 Co31 C38 O38 -142.4(7)
C48 Co31 C38 Co26 -126.3(3)
C46 Co31 C38 Co26 132.6(3)
C31 Co31 C38 Co26 -3.7(2)
Co21 Co31 C38 Co26 2.1(4)
Co22 Co31 C38 Co26 -50.49(18)
Co25 Co31 C38 Co26 38.31(17)
C33 Co23 C39 O39 -89(15)
C31 Co23 C39 O39 118(15)
C35 Co23 C39 O39 5(15)
Co22 Co23 C39 O39 48(16)
Co24 Co23 C39 O39 -130(15)
Co21 Co23 C39 O39 106(15)
Co25 Co23 C39 O39 164(15)
C41 Co21 C40 O40 -17(8)
C31 Co21 C40 O40 155(8)
C36 Co21 C40 O40 -108(8)
Co22 Co21 C40 O40 -144(8)
Co31 Co21 C40 O40 22(10)
Co25 Co21 C40 O40 104(8)
Co23 Co21 C40 O40 166(8)
C40 Co21 C41 O41 -24(5)
C31 Co21 C41 O41 163(5)
C36 Co21 C41 O41 71(5)
Co22 Co21 C41 O41 109(5)
Co31 Co21 C41 O41 159(5)
Co25 Co21 C41 O41 -144(5)
Co23 Co21 C41 O41 140(4)
C32 Co24 C42 O42 175.2(13)
C34 Co24 C42 O42 56.3(14)
C33 Co24 C42 O42 -45.8(13)
Co28 Co24 C42 O42 174.3(15)
Co23 Co24 C42 O42 -23.0(15)
Co25 Co24 C42 O42 75.4(14)
Co26 Co24 C42 O42 -160.7(11)
Co27 Co24 C42 O42 129.4(13)
Co29 Co24 C42 O42 -143.2(13)
C32 Co24 C42 Co28 0.9(3)
C34 Co24 C42 Co28 -118.0(2)
C33 Co24 C42 Co28 139.9(2)
Co23 Co24 C42 Co28 162.76(9)
Co25 Co24 C42 Co28 -98.9(3)
Co26 Co24 C42 Co28 25.0(5)
Co27 Co24 C42 Co28 -44.84(16)
Co29 Co24 C42 Co28 42.55(16)
C54 Co28 C42 O42 -42.1(7)
C43 Co28 C42 O42 58.8(8)
C32 Co28 C42 O42 -177.5(7)
C52 Co28 C42 O42 -48(5)
Co24 Co28 C42 O42 -176.6(9)
Co30 Co28 C42 O42 -171.1(5)
Co29 Co28 C42 O42 135.3(7)
Co27 Co28 C42 O42 -131.8(7)
C54 Co28 C42 Co24 134.5(3)
C43 Co28 C42 Co24 -124.6(3)
C32 Co28 C42 Co24 -0.9(2)
C52 Co28 C42 Co24 129(4)
Co30 Co28 C42 Co24 5.5(4)
Co29 Co28 C42 Co24 -48.12(19)
Co27 Co28 C42 Co24 44.81(18)
C54 Co28 C43 O43 14(7)
C32 Co28 C43 O43 -172(7)
C42 Co28 C43 O43 -76(7)
C52 Co28 C43 O43 101(7)
Co24 Co28 C43 O43 -116(7)
Co30 Co28 C43 O43 136(7)
Co29 Co28 C43 O43 -173(7)
Co27 Co28 C43 O43 159(6)
C55 Co29 C44 O44 26(7)
C32 Co29 C44 O44 -172(7)
C37 Co29 C44 O44 -68(7)
Co26 Co29 C44 O44 -112(7)
Co28 Co29 C44 O44 138(7)
Co30 Co29 C44 O44 -169(7)
Co24 Co29 C44 O44 154(7)
C51 Co27 C45 O45 -46.1(10)
C50 Co27 C45 O45 45.0(9)
C32 Co27 C45 O45 164.9(9)
Co30 Co27 C45 O45 177.7(11)
Co25 Co27 C45 O45 78.5(9)
Co28 Co27 C45 O45 -147.5(9)
Co24 Co27 C45 O45 165.4(7)
C51 Co27 C45 Co30 136.2(3)
C50 Co27 C45 Co30 -132.7(3)
C32 Co27 C45 Co30 -12.8(3)
Co25 Co27 C45 Co30 -99.2(2)
Co28 Co27 C45 Co30 34.8(2)
Co24 Co27 C45 Co30 -12.3(4)
C53 Co30 C45 O45 -22.8(9)
C52 Co30 C45 O45 78.6(9)
C32 Co30 C45 O45 -165.0(9)
Co27 Co30 C45 O45 -177.8(10)
Co28 Co30 C45 O45 146.0(8)
Co29 Co30 C45 O45 -158.1(7)
C53 Co30 C45 Co27 155.0(3)
C52 Co30 C45 Co27 -103.6(3)
C32 Co30 C45 Co27 12.8(3)
Co28 Co30 C45 Co27 -36.2(2)
Co29 Co30 C45 Co27 19.7(4)
C48 Co31 C46 O46 -50(13)
C38 Co31 C46 O46 47(13)
C31 Co31 C46 O46 152(13)
Co26 Co31 C46 O46 88(13)
Co21 Co31 C46 O46 -159(13)
Co22 Co31 C46 O46 -124(13)
Co25 Co31 C46 O46 145(13)
C36 Co22 C47 O47 107(11)
C31 Co22 C47 O47 -39(11)
C35 Co22 C47 O47 -152(11)
Co23 Co22 C47 O47 -128(10)
Co21 Co22 C47 O47 67(11)
Co31 Co22 C47 O47 5(11)
Co26 Co22 C47 O47 -49(11)
C46 Co31 C48 O48 44(5)
C38 Co31 C48 O48 -51(5)
C31 Co31 C48 O48 -154(5)
Co26 Co31 C48 O48 -96(5)
Co21 Co31 C48 O48 155(5)
Co22 Co31 C48 O48 -154(5)
Co25 Co31 C48 O48 178(5)
C31 Co25 C49 O49 168(3)
C34 Co25 C49 O49 49(3)
C50 Co25 C49 O49 -54(3)
Co21 Co25 C49 O49 168(3)
Co24 Co25 C49 O49 64(3)
Co27 Co25 C49 O49 -23(3)
Co26 Co25 C49 O49 -156(3)
Co23 Co25 C49 O49 122(3)
Co31 Co25 C49 O49 -148(3)
C51 Co27 C50 O50 62.7(9)
C32 Co27 C50 O50 -134.2(8)
C45 Co27 C50 O50 -34.2(9)
Co30 Co27 C50 O50 -76.5(9)
Co25 Co27 C50 O50 -178.5(10)
Co28 Co27 C50 O50 -170.2(4)
Co24 Co27 C50 O50 179.1(8)
C51 Co27 C50 Co25 -118.7(3)
C32 Co27 C50 Co25 44.4(3)
C45 Co27 C50 Co25 144.4(3)
Co30 Co27 C50 Co25 102.0(2)
Co28 Co27 C50 Co25 8.4(8)
Co24 Co27 C50 Co25 -2.4(2)
C49 Co25 C50 O50 -36.7(8)
C31 Co25 C50 O50 90.7(8)
C34 Co25 C50 O50 -130.2(8)
Co21 Co25 C50 O50 22.5(10)
Co24 Co25 C50 O50 -178.9(8)
Co27 Co25 C50 O50 178.6(10)
Co26 Co25 C50 O50 120.5(8)
Co23 Co25 C50 O50 154.0(5)
Co31 Co25 C50 O50 67.7(8)
C49 Co25 C50 Co27 144.7(3)
C31 Co25 C50 Co27 -87.9(3)
C34 Co25 C50 Co27 51.2(3)
Co21 Co25 C50 Co27 -156.12(10)
Co24 Co25 C50 Co27 2.5(3)
Co26 Co25 C50 Co27 -58.0(2)
Co23 Co25 C50 Co27 -24.6(9)
Co31 Co25 C50 Co27 -110.86(19)
C50 Co27 C51 O51 -132(18)
C32 Co27 C51 O51 75(18)
C45 Co27 C51 O51 -40(18)
Co30 Co27 C51 O51 4(18)
Co25 Co27 C51 O51 -176(100)
Co28 Co27 C51 O51 63(18)
Co24 Co27 C51 O51 120(17)
C53 Co30 C52 O52 20(3)
C32 Co30 C52 O52 -179(2)
C45 Co30 C52 O52 -78(3)
Co27 Co30 C52 O52 -127(2)
Co28 Co30 C52 O52 -176(3)
Co29 Co30 C52 O52 134(3)
C53 Co30 C52 Co28 -164.3(2)
C32 Co30 C52 Co28 -3.6(3)
C45 Co30 C52 Co28 98.2(2)
Co27 Co30 C52 Co28 48.36(17)
Co29 Co30 C52 Co28 -50.40(15)
C54 Co28 C52 O52 46.1(8)
C43 Co28 C52 O52 -54.9(8)
C32 Co28 C52 O52 -178.4(8)
C42 Co28 C52 O52 52(5)
Co24 Co28 C52 O52 177.8(6)
Co30 Co28 C52 O52 178.4(10)
Co29 Co28 C52 O52 -131.2(8)
Co27 Co28 C52 O52 136.0(8)
C54 Co28 C52 Co30 -132.3(3)
C43 Co28 C52 Co30 126.7(3)
C32 Co28 C52 Co30 3.2(2)
C42 Co28 C52 Co30 -126(4)
Co24 Co28 C52 Co30 -0.6(4)
Co29 Co28 C52 Co30 50.36(19)
Co27 Co28 C52 Co30 -42.36(19)
C52 Co30 C53 O53 -50(33)
C32 Co30 C53 O53 158(33)
C45 Co30 C53 O53 52(33)
Co27 Co30 C53 O53 80(33)
Co28 Co30 C53 O53 -95(33)
Co29 Co30 C53 O53 -155(33)
C43 Co28 C54 O54 -49(28)
C32 Co28 C54 O54 138(28)
C42 Co28 C54 O54 45(28)
C52 Co28 C54 O54 -136(28)
Co24 Co28 C54 O54 80(28)
Co30 Co28 C54 O54 -168(28)
Co29 Co28 C54 O54 -114(27)
Co27 Co28 C54 O54 138(28)
C44 Co29 C55 O55 -70(15)
C32 Co29 C55 O55 130(15)
C37 Co29 C55 O55 27(15)
Co26 Co29 C55 O55 71(15)
Co28 Co29 C55 O55 179(100)
Co30 Co29 C55 O55 -156(14)
Co24 Co29 C55 O55 126(15)
C103 N1 C104 C105 -64.8(8)
C102 N1 C104 C105 56.4(8)
C101 N1 C104 C105 176.6(6)
N1 C104 C105 C106 -97.7(7)
N1 C104 C105 C110 88.7(8)
C110 C105 C106 C107 -1.9(10)
C104 C105 C106 C107 -175.5(6)
C105 C106 C107 C108 -0.7(11)
C106 C107 C108 C109 1.7(13)
C107 C108 C109 C110 0.0(13)
C106 C105 C110 C109 3.5(10)
C104 C105 C110 C109 177.1(6)
C108 C109 C110 C105 -2.6(12)
C203 N2 C204 C205 -67.2(7)
C202 N2 C204 C205 173.8(5)
C201 N2 C204 C205 54.7(8)
N2 C204 C205 C210 85.7(7)
N2 C204 C205 C206 -94.0(7)
C210 C205 C206 C207 -1.0(10)
C204 C205 C206 C207 178.7(6)
C205 C206 C207 C208 -1.3(11)
C206 C207 C208 C209 2.5(13)
C207 C208 C209 C210 -1.2(13)
C208 C209 C210 C205 -1.2(12)
C206 C205 C210 C209 2.3(10)
C204 C205 C210 C209 -177.4(6)
C301 N3 C304 C305 59.9(12)
C302 N3 C304 C305 -177.7(9)
C303 N3 C304 C305 -59.8(11)
N3 C304 C305 C310 -89.7(13)
N3 C304 C305 C306 87.0(14)
C310 C305 C306 C307 -5(2)
C304 C305 C306 C307 178.5(11)
C305 C306 C307 C308 1(2)
C306 C307 C308 C309 1(3)
C307 C308 C309 C310 0(3)
C306 C305 C310 C309 6(2)
C304 C305 C310 C309 -177.6(10)
C308 C309 C310 C305 -3(2)
C403 N4 C404 C405 65.1(7)
C401 N4 C404 C405 -175.8(5)
C402 N4 C404 C405 -56.7(7)
N4 C404 C405 C410 -86.4(7)
N4 C404 C405 C406 91.5(7)
C410 C405 C406 C407 0.1(10)
C404 C405 C406 C407 -177.8(6)
C405 C406 C407 C408 1.2(12)
C406 C407 C408 C409 -2.4(13)
C407 C408 C409 C410 2.2(13)
C406 C405 C410 C409 -0.4(10)
C404 C405 C410 C409 177.6(6)
C408 C409 C410 C405 -0.8(12)
